data_4330142
loop_
_publ_author_name
'Tony D. Keene'
'Deanna M. D'Alessandro'
'Karl W. Kr\"amer'
'Jason R. Price'
'David J. Price'
'Silvio Decurtins'
'Cameron J. Kepert'

_publ_section_title
;
 [V16O38(CN)]9-: A Soluble Mixed-Valence Redox-Active Building Block with
 Strong Antiferromagnetic Coupling
;
_journal_name_full 'Inorganic Chemistry'
_journal_page_first 9192
_journal_page_last 9199
_journal_paper_doi 10.1021/ic3001834
_journal_volume 51
_journal_year 2012
_chemical_formula_moiety 'O38 V16, O2, C N, 11(O), 9(K)'
_chemical_formula_sum 'C K9 N O51 V16'
_chemical_formula_weight 2008.96
_chemical_name_common K9[V16O38(CN)].13(H2O)
_chemical_name_systematic
;
 K9[V16O38(CN)].13(H2O)
;
_space_group_IT_number 14
_symmetry_cell_setting monoclinic
_symmetry_space_group_name_Hall '-P 2yn'
_symmetry_space_group_name_H-M 'P 1 21/n 1'
_atom_sites_solution_hydrogens notdet
_atom_sites_solution_primary direct
_atom_sites_solution_secondary difmap
_audit_creation_method SHELXL-97
_cell_angle_alpha 90.00
_cell_angle_beta 94.978(2)
_cell_angle_gamma 90.00
_cell_formula_units_Z 4
_cell_length_a 11.3351(9)
_cell_length_b 20.1302(16)
_cell_length_c 22.5130(16)
_cell_measurement_reflns_used 9981
_cell_measurement_temperature 150(2)
_cell_measurement_theta_max 65.089
_cell_measurement_theta_min 5.422
_cell_volume 5117.6(7)
_computing_cell_refinement 'SAINT Ver. 7.60A  (Bruker-AXS, 2009)'
_computing_data_collection 'APEX2 Ver. 2009.3-0 (Bruker-AXS, 2009)'
_computing_data_reduction 'SAINT Ver. 7.60A'
_computing_molecular_graphics 'Diamond 3.2g (Crystal Impact, 2011)'
_computing_structure_refinement 'SHELXL-97 (Sheldrick, 1997)'
_computing_structure_solution 'SHELXS-97 (Sheldrick, 1997)'
_diffrn_ambient_temperature 150(2)
_diffrn_measured_fraction_theta_full 0.999
_diffrn_measured_fraction_theta_max 0.999
_diffrn_measurement_device_type 'Bruker-Nonius FR591 Kappa APEX II'
_diffrn_measurement_method \w
_diffrn_radiation_monochromator graphite
_diffrn_radiation_source 'fine-focus rotating anode'
_diffrn_radiation_type MoK\a
_diffrn_radiation_wavelength 0.71073
_diffrn_reflns_av_R_equivalents 0.0313
_diffrn_reflns_av_sigmaI/netI 0.0196
_diffrn_reflns_limit_h_max 13
_diffrn_reflns_limit_h_min -13
_diffrn_reflns_limit_k_max 23
_diffrn_reflns_limit_k_min -23
_diffrn_reflns_limit_l_max 17
_diffrn_reflns_limit_l_min -26
_diffrn_reflns_number 61311
_diffrn_reflns_theta_full 25.00
_diffrn_reflns_theta_max 25.00
_diffrn_reflns_theta_min 2.07
_diffrn_standards_decay_% 0
_diffrn_standards_interval_count 0
_diffrn_standards_interval_time 0
_diffrn_standards_number 0
_exptl_absorpt_coefficient_mu 3.622
_exptl_absorpt_correction_T_max 0.7465
_exptl_absorpt_correction_T_min 0.6163
_exptl_absorpt_correction_type multi-scan
_exptl_absorpt_process_details 'SADABS-2008/1 (Sheldrick, 2008)'
_exptl_crystal_colour 'dark green'
_exptl_crystal_density_diffrn 2.607
_exptl_crystal_description block
_exptl_crystal_F_000 3840
_exptl_crystal_size_max 0.12
_exptl_crystal_size_mid 0.08
_exptl_crystal_size_min 0.08
_refine_diff_density_max 3.090
_refine_diff_density_min -1.817
_refine_diff_density_rms 0.177
_refine_ls_extinction_method none
_refine_ls_goodness_of_fit_ref 1.043
_refine_ls_hydrogen_treatment noref
_refine_ls_matrix_type full
_refine_ls_number_parameters 696
_refine_ls_number_reflns 9012
_refine_ls_number_restraints 0
_refine_ls_restrained_S_all 1.043
_refine_ls_R_factor_all 0.0537
_refine_ls_R_factor_gt 0.0459
_refine_ls_shift/su_max 0.000
_refine_ls_shift/su_mean 0.000
_refine_ls_structure_factor_coef Fsqd
_refine_ls_weighting_details 'w=1/[\s^2^(Fo^2^)+(0.0649P)^2^+54.4326P] where P=(Fo^2^+2Fc^2^)/3'
_refine_ls_weighting_scheme calc
_refine_ls_wR_factor_gt 0.1237
_refine_ls_wR_factor_ref 0.1329
_reflns_number_gt 7877
_reflns_number_total 9012
_reflns_threshold_expression >2\s(I)
_cod_data_source_file ic3001834_si_002.cif
_cod_data_source_block 09tdks01
_cod_database_code 4330142

loop_
_symmetry_equiv_pos_as_xyz
'x, y, z'
'-x+1/2, y+1/2, -z+1/2'
'-x, -y, -z'
'x-1/2, -y-1/2, z-1/2'

loop_
_atom_site_label
_atom_site_type_symbol
_atom_site_fract_x
_atom_site_fract_y
_atom_site_fract_z
_atom_site_U_iso_or_equiv
_atom_site_adp_type
_atom_site_occupancy
_atom_site_symmetry_multiplicity
_atom_site_calc_flag
_atom_site_refinement_flags
K6 K 0.80616(19) -0.09912(8) 0.56192(8) 0.0447(4) Uani 1 1 d .
K7 K 1.01014(17) 0.15672(10) 0.83519(8) 0.0452(5) Uani 1 1 d .
K8 K 0.4644(2) 0.10369(9) 0.31625(7) 0.0453(5) Uani 1 1 d .
O33 O 0.7788(3) 0.23726(19) 0.43180(16) 0.0115(8) Uani 1 1 d .
O29 O 1.0377(3) 0.23899(19) 0.53823(17) 0.0131(8) Uani 1 1 d .
O37 O 0.9310(3) 0.3217(2) 0.47180(18) 0.0163(8) Uani 1 1 d .
O24 O 0.9009(3) 0.14343(19) 0.50106(16) 0.0131(8) Uani 1 1 d .
O35 O 0.6087(4) 0.40255(19) 0.55894(18) 0.0169(9) Uani 1 1 d .
O9 O 1.0175(4) 0.2084(2) 0.41087(18) 0.0214(9) Uani 1 1 d .
O34 O 0.6182(3) 0.31746(19) 0.45670(18) 0.0159(8) Uani 1 1 d .
O36 O 0.9193(3) 0.40872(19) 0.57723(17) 0.0152(8) Uani 1 1 d .
O38 O 0.7701(4) 0.4177(2) 0.47897(18) 0.0197(9) Uani 1 1 d .
O32 O 0.7580(4) 0.4164(2) 0.64540(19) 0.0195(9) Uani 1 1 d .
O16 O 0.7656(4) 0.3581(2) 0.36685(19) 0.0228(9) Uani 1 1 d .
O15 O 0.7532(4) 0.5169(2) 0.5549(2) 0.0256(10) Uani 1 1 d .
N1 N 0.7633(7) 0.2318(5) 0.5950(4) 0.061(2) Uani 1 1 d .
C1 C 0.7854(9) 0.2779(4) 0.5771(4) 0.043(2) Uani 1 1 d .
K9 K 1.31398(18) 0.28358(14) 0.81346(8) 0.0597(6) Uani 1 1 d .
O1W O 0.4647(5) 0.0339(2) 0.4155(2) 0.0337(12) Uani 1 1 d .
O2W O 0.2689(4) 0.1326(2) 0.6956(2) 0.0315(11) Uani 1 1 d .
O4W O 0.5180(4) 0.1837(3) 0.8223(2) 0.0355(12) Uani 1 1 d .
O5W O 0.2622(4) 0.3723(3) 0.6690(3) 0.0369(12) Uani 1 1 d .
O6W O 1.0051(5) 0.0472(3) 0.9096(3) 0.0522(17) Uani 1 1 d .
O7W O 0.7837(4) 0.2730(2) 0.93533(19) 0.0272(10) Uani 1 1 d .
O8W O 0.4540(7) 0.0292(3) 0.9116(2) 0.062(2) Uani 1 1 d .
O9W O 1.2625(7) 0.4255(4) 0.3233(2) 0.063(2) Uani 1 1 d .
O10W O 1.0291(7) -0.0378(4) 0.5929(3) 0.069(2) Uani 1 1 d .
O11W O 0.2294(6) 0.0579(3) 0.3126(4) 0.078(3) Uani 1 1 d .
O12W O 0.3041(16) 0.4849(9) 0.7439(9) 0.078(5) Uiso 0.50 1 d P
O14W O 0.739(2) 0.0916(11) 0.3534(10) 0.113(7) Uiso 0.50 1 d P
O15W O 0.6888(11) 0.0690(6) 0.3117(6) 0.052(3) Uiso 0.50 1 d P
O3W O 0.5115(3) 0.36988(19) 0.79988(16) 0.0131(8) Uiso 1 1 d .
O13W O 0.3001(12) 0.4949(7) 0.7145(7) 0.051(3) Uiso 0.50 1 d P
V8 V 1.01589(8) 0.15159(5) 0.56967(4) 0.0123(2) Uani 1 1 d .
V14 V 0.51772(8) 0.32896(5) 0.52190(4) 0.0131(2) Uani 1 1 d .
V5 V 0.53225(8) 0.14731(5) 0.54215(4) 0.0113(2) Uani 1 1 d .
V13 V 1.01419(8) 0.33357(5) 0.55140(4) 0.0129(2) Uani 1 1 d .
V6 V 0.51980(8) 0.25273(5) 0.67126(4) 0.0123(2) Uani 1 1 d .
V3 V 0.75819(8) 0.25817(5) 0.74120(4) 0.0119(2) Uani 1 1 d .
V10 V 0.61882(8) 0.22229(5) 0.44764(4) 0.0127(2) Uani 1 1 d .
V7 V 1.00145(8) 0.25683(5) 0.69869(4) 0.0134(2) Uani 1 1 d .
V12 V 0.91442(9) 0.38603(5) 0.66164(4) 0.0142(2) Uani 1 1 d .
V2 V 0.61764(9) 0.11552(5) 0.66703(4) 0.0137(2) Uani 1 1 d .
V4 V 0.77689(8) 0.09245(5) 0.53541(4) 0.0124(2) Uani 1 1 d .
V1 V 0.91521(9) 0.11814(5) 0.68350(4) 0.0160(2) Uani 1 1 d .
V11 V 0.59980(9) 0.38120(5) 0.64352(4) 0.0142(2) Uani 1 1 d .
V9 V 0.93772(8) 0.22547(5) 0.46549(4) 0.0125(2) Uani 1 1 d .
V16 V 0.77366(9) 0.33739(5) 0.43668(4) 0.0160(2) Uani 1 1 d .
V15 V 0.76112(9) 0.43645(5) 0.55520(5) 0.0176(2) Uani 1 1 d .
K4 K 1.16318(15) 0.36114(8) 0.41796(7) 0.0327(4) Uani 1 1 d .
K5 K 1.27934(12) 0.24208(8) 0.56296(7) 0.0268(3) Uani 1 1 d .
K2 K 0.32018(13) 0.03595(8) 0.60814(7) 0.0293(3) Uani 1 1 d .
K3 K 0.30870(14) 0.45831(7) 0.57431(7) 0.0292(3) Uani 1 1 d .
K1 K 0.40044(14) 0.06616(7) 0.79503(6) 0.0296(3) Uani 1 1 d .
O13 O 1.1396(4) 0.3659(2) 0.53792(18) 0.0200(9) Uani 1 1 d .
O11 O 0.5179(4) 0.4368(2) 0.6717(2) 0.0229(10) Uani 1 1 d .
O19 O 0.6449(3) 0.08899(19) 0.58740(16) 0.0139(8) Uani 1 1 d .
O17 O 0.7669(3) 0.0869(2) 0.69460(17) 0.0166(8) Uani 1 1 d .
O2 O 0.5311(4) 0.0619(2) 0.69436(18) 0.0192(9) Uani 1 1 d .
O18 O 0.9038(3) 0.0905(2) 0.60194(17) 0.0148(8) Uani 1 1 d .
O25 O 0.6547(3) 0.14166(19) 0.48681(16) 0.0129(8) Uani 1 1 d .
O27 O 0.8786(3) 0.3201(2) 0.71687(17) 0.0158(8) Uani 1 1 d .
O7 O 1.1096(4) 0.2617(2) 0.74997(19) 0.0254(10) Uani 1 1 d .
O28 O 1.0284(3) 0.3213(2) 0.63814(17) 0.0159(8) Uani 1 1 d .
O22 O 1.0303(3) 0.1819(2) 0.65065(17) 0.0154(8) Uani 1 1 d .
O6 O 0.3959(4) 0.2575(2) 0.70388(18) 0.0200(9) Uani 1 1 d .
O23 O 0.5060(4) 0.17632(19) 0.62063(17) 0.0151(8) Uani 1 1 d .
O26 O 0.6360(3) 0.31698(19) 0.70491(17) 0.0147(8) Uani 1 1 d .
O20 O 0.6331(3) 0.19360(19) 0.71649(17) 0.0145(8) Uani 1 1 d .
O14 O 0.3944(4) 0.3607(2) 0.4936(2) 0.0227(9) Uani 1 1 d .
O1 O 1.0024(4) 0.0707(2) 0.7253(2) 0.0245(10) Uani 1 1 d .
O10 O 0.5444(4) 0.2081(2) 0.38436(18) 0.0217(9) Uani 1 1 d .
O12 O 0.9868(4) 0.4421(2) 0.70034(18) 0.0205(9) Uani 1 1 d .
O21 O 0.8858(3) 0.1964(2) 0.72786(17) 0.0147(8) Uani 1 1 d .
O8 O 1.1361(4) 0.1122(2) 0.55767(19) 0.0224(9) Uani 1 1 d .
O31 O 0.4988(3) 0.3134(2) 0.60562(17) 0.0151(8) Uani 1 1 d .
O30 O 0.5056(3) 0.23359(19) 0.50661(17) 0.0139(8) Uani 1 1 d .
O5 O 0.4165(4) 0.1040(2) 0.51855(18) 0.0190(9) Uani 1 1 d .
O3 O 0.7571(4) 0.2666(2) 0.81286(18) 0.0234(10) Uani 1 1 d .
O4 O 0.7809(4) 0.0202(2) 0.50504(19) 0.0198(9) Uani 1 1 d .

loop_
_atom_site_aniso_label
_atom_site_aniso_U_11
_atom_site_aniso_U_22
_atom_site_aniso_U_33
_atom_site_aniso_U_23
_atom_site_aniso_U_13
_atom_site_aniso_U_12
K6 0.0698(13) 0.0250(8) 0.0402(10) 0.0017(7) 0.0105(9) 0.0002(8)
K7 0.0525(11) 0.0525(11) 0.0276(8) -0.0092(8) -0.0142(8) 0.0083(9)
K8 0.0882(15) 0.0312(9) 0.0162(7) 0.0056(6) 0.0020(8) 0.0007(9)
O33 0.0111(19) 0.0144(19) 0.0092(18) -0.0002(15) 0.0020(15) -0.0008(15)
O29 0.0101(19) 0.015(2) 0.0138(19) -0.0003(15) 0.0001(15) -0.0017(15)
O37 0.014(2) 0.015(2) 0.020(2) 0.0006(16) -0.0013(16) -0.0030(16)
O24 0.0125(19) 0.015(2) 0.0120(18) 0.0012(15) 0.0027(15) -0.0015(16)
O35 0.020(2) 0.013(2) 0.020(2) 0.0020(16) 0.0069(17) -0.0035(16)
O9 0.017(2) 0.032(2) 0.016(2) 0.0005(18) 0.0063(17) -0.0011(18)
O34 0.015(2) 0.014(2) 0.020(2) 0.0056(16) 0.0077(16) 0.0006(16)
O36 0.015(2) 0.015(2) 0.016(2) -0.0038(16) 0.0023(16) -0.0009(16)
O38 0.017(2) 0.024(2) 0.019(2) 0.0019(17) 0.0036(17) 0.0009(17)
O32 0.016(2) 0.017(2) 0.026(2) -0.0009(17) 0.0044(17) -0.0020(17)
O16 0.024(2) 0.026(2) 0.018(2) 0.0041(18) 0.0037(18) -0.0046(19)
O15 0.033(3) 0.014(2) 0.031(3) 0.0030(18) 0.008(2) 0.0001(19)
N1 0.038(4) 0.088(7) 0.056(5) 0.006(5) 0.001(4) -0.011(4)
C1 0.063(6) 0.026(4) 0.037(4) -0.003(3) 0.000(4) -0.004(4)
K9 0.0398(11) 0.1090(19) 0.0303(9) 0.0052(10) 0.0025(8) -0.0041(11)
O1W 0.058(3) 0.019(2) 0.024(2) -0.0001(19) 0.003(2) -0.011(2)
O2W 0.020(2) 0.032(3) 0.042(3) 0.003(2) -0.001(2) -0.001(2)
O4W 0.035(3) 0.050(3) 0.024(2) 0.011(2) 0.012(2) 0.012(2)
O5W 0.019(2) 0.035(3) 0.056(3) 0.013(2) -0.002(2) -0.003(2)
O6W 0.033(3) 0.038(3) 0.087(5) -0.031(3) 0.014(3) -0.006(2)
O7W 0.022(2) 0.040(3) 0.019(2) 0.000(2) 0.0006(18) 0.003(2)
O8W 0.103(5) 0.057(4) 0.030(3) 0.015(3) 0.024(3) 0.060(4)
O9W 0.087(5) 0.084(5) 0.020(3) -0.012(3) 0.014(3) -0.039(4)
O10W 0.084(5) 0.061(4) 0.056(4) -0.015(3) -0.020(4) 0.030(4)
O11W 0.040(4) 0.046(4) 0.145(8) -0.023(4) -0.004(4) 0.007(3)
V8 0.0082(5) 0.0145(5) 0.0145(5) -0.0010(4) 0.0019(4) 0.0015(4)
V14 0.0101(5) 0.0132(5) 0.0163(5) 0.0037(4) 0.0037(4) 0.0020(4)
V5 0.0098(5) 0.0116(5) 0.0125(5) -0.0003(4) 0.0012(4) -0.0023(4)
V13 0.0093(5) 0.0143(5) 0.0155(5) -0.0023(4) 0.0033(4) -0.0031(4)
V6 0.0105(5) 0.0146(5) 0.0123(5) 0.0004(4) 0.0039(4) -0.0010(4)
V3 0.0120(5) 0.0147(5) 0.0093(4) -0.0015(4) 0.0024(4) -0.0025(4)
V10 0.0120(5) 0.0171(5) 0.0089(4) 0.0022(4) 0.0009(4) -0.0011(4)
V7 0.0095(5) 0.0187(5) 0.0119(5) -0.0009(4) 0.0003(4) -0.0022(4)
V12 0.0162(5) 0.0124(5) 0.0143(5) -0.0029(4) 0.0039(4) -0.0041(4)
V2 0.0171(5) 0.0130(5) 0.0113(5) 0.0015(4) 0.0030(4) -0.0015(4)
V4 0.0138(5) 0.0128(5) 0.0108(5) -0.0013(4) 0.0017(4) -0.0008(4)
V1 0.0169(5) 0.0171(5) 0.0142(5) 0.0016(4) 0.0020(4) 0.0023(4)
V11 0.0161(5) 0.0098(5) 0.0178(5) -0.0013(4) 0.0075(4) 0.0007(4)
V9 0.0110(5) 0.0162(5) 0.0102(4) 0.0004(4) 0.0008(4) -0.0030(4)
V16 0.0153(5) 0.0186(5) 0.0145(5) 0.0036(4) 0.0035(4) -0.0014(4)
V15 0.0190(5) 0.0117(5) 0.0228(5) 0.0007(4) 0.0056(4) -0.0007(4)
K4 0.0422(9) 0.0347(8) 0.0213(7) 0.0032(6) 0.0031(6) -0.0035(7)
K5 0.0121(6) 0.0362(8) 0.0318(8) 0.0036(6) 0.0011(6) -0.0020(6)
K2 0.0232(7) 0.0310(8) 0.0332(8) 0.0097(6) -0.0002(6) 0.0008(6)
K3 0.0352(8) 0.0221(7) 0.0295(8) -0.0004(6) -0.0016(6) -0.0080(6)
K1 0.0416(9) 0.0263(8) 0.0225(7) 0.0043(6) 0.0123(6) 0.0126(7)
O13 0.014(2) 0.026(2) 0.020(2) -0.0055(18) 0.0055(17) -0.0091(18)
O11 0.025(2) 0.016(2) 0.029(2) -0.0040(18) 0.0117(19) 0.0033(18)
O19 0.018(2) 0.013(2) 0.0105(18) 0.0004(15) 0.0013(15) 0.0029(16)
O17 0.015(2) 0.019(2) 0.015(2) -0.0018(16) 0.0012(16) -0.0002(17)
O2 0.021(2) 0.017(2) 0.019(2) 0.0027(17) 0.0030(17) -0.0002(17)
O18 0.016(2) 0.017(2) 0.0110(19) -0.0002(16) 0.0008(15) -0.0029(16)
O25 0.015(2) 0.0130(19) 0.0107(18) 0.0009(15) 0.0011(15) -0.0025(16)
O27 0.014(2) 0.019(2) 0.0149(19) -0.0025(16) 0.0034(16) -0.0047(16)
O7 0.019(2) 0.037(3) 0.019(2) -0.0026(19) -0.0037(18) -0.005(2)
O28 0.015(2) 0.017(2) 0.016(2) -0.0023(16) 0.0020(16) -0.0036(16)
O22 0.014(2) 0.018(2) 0.0136(19) 0.0001(16) 0.0003(15) 0.0016(16)
O6 0.021(2) 0.021(2) 0.019(2) 0.0012(17) 0.0090(17) -0.0002(17)
O23 0.019(2) 0.014(2) 0.0124(19) 0.0007(15) 0.0035(16) 0.0006(16)
O26 0.016(2) 0.016(2) 0.0134(19) 0.0000(16) 0.0046(16) 0.0004(16)
O20 0.015(2) 0.015(2) 0.0125(19) 0.0003(15) 0.0005(15) -0.0013(16)
O14 0.017(2) 0.024(2) 0.027(2) 0.0061(19) 0.0031(18) 0.0059(18)
O1 0.022(2) 0.025(2) 0.026(2) 0.0038(19) 0.0016(19) 0.0046(19)
O10 0.022(2) 0.030(2) 0.012(2) 0.0032(17) -0.0019(17) -0.0029(19)
O12 0.023(2) 0.020(2) 0.020(2) -0.0049(17) 0.0072(18) -0.0095(18)
O21 0.0106(19) 0.016(2) 0.017(2) 0.0014(16) 0.0028(15) -0.0006(16)
O8 0.020(2) 0.027(2) 0.020(2) -0.0008(18) 0.0032(17) 0.0111(19)
O31 0.015(2) 0.015(2) 0.016(2) 0.0036(16) 0.0057(16) 0.0003(16)
O30 0.0124(19) 0.015(2) 0.0148(19) 0.0034(15) 0.0019(15) -0.0001(15)
O5 0.019(2) 0.019(2) 0.019(2) 0.0003(17) 0.0000(17) -0.0079(17)
O3 0.025(2) 0.034(3) 0.012(2) -0.0039(18) 0.0032(17) -0.006(2)
O4 0.019(2) 0.015(2) 0.026(2) -0.0037(17) 0.0023(18) 0.0004(17)

loop_
_atom_type_symbol
_atom_type_description
_atom_type_scat_dispersion_real
_atom_type_scat_dispersion_imag
_atom_type_scat_source
C C 0.0033 0.0016 'International Tables Vol C Tables 4.2.6.8 and 6.1.1.4'
H H 0.0000 0.0000 'International Tables Vol C Tables 4.2.6.8 and 6.1.1.4'
N N 0.0061 0.0033 'International Tables Vol C Tables 4.2.6.8 and 6.1.1.4'
O O 0.0106 0.0060 'International Tables Vol C Tables 4.2.6.8 and 6.1.1.4'
K K 0.2009 0.2494 'International Tables Vol C Tables 4.2.6.8 and 6.1.1.4'
V V 0.3005 0.5294 'International Tables Vol C Tables 4.2.6.8 and 6.1.1.4'

loop_
_geom_angle_atom_site_label_1
_geom_angle_atom_site_label_2
_geom_angle_atom_site_label_3
_geom_angle
_geom_angle_site_symmetry_1
_geom_angle_site_symmetry_3
O4 K6 O7W 143.65(15) . 2_646
O4 K6 O8 70.10(13) . 3_756
O7W K6 O8 92.89(14) 2_646 3_756
O4 K6 O10W 77.72(17) . .
O7W K6 O10W 135.92(18) 2_646 .
O8 K6 O10W 89.99(18) 3_756 .
O4 K6 O5 72.21(13) . 3_656
O7W K6 O5 71.88(13) 2_646 3_656
O8 K6 O5 70.90(13) 3_756 3_656
O10W K6 O5 148.38(18) . 3_656
O4 K6 O9 141.56(14) . 3_756
O7W K6 O9 63.52(13) 2_646 3_756
O8 K6 O9 85.48(12) 3_756 3_756
O10W K6 O9 72.91(17) . 3_756
O5 K6 O9 127.93(13) 3_656 3_756
O4 K6 O11W 100.43(18) . 3_656
O7W K6 O11W 98.98(18) 2_646 3_656
O8 K6 O11W 168.08(18) 3_756 3_656
O10W K6 O11W 80.7(2) . 3_656
O5 K6 O11W 113.91(16) 3_656 3_656
O9 K6 O11W 98.74(17) 3_756 3_656
O4 K6 O1W 70.87(12) . 3_656
O7W K6 O1W 90.96(13) 2_646 3_656
O8 K6 O1W 117.45(13) 3_756 3_656
O10W K6 O1W 125.96(17) . 3_656
O5 K6 O1W 51.56(12) 3_656 3_656
O9 K6 O1W 147.43(13) 3_756 3_656
O11W K6 O1W 63.79(15) 3_656 3_656
O4 K6 V8 85.49(10) . 3_756
O7W K6 V8 88.89(10) 2_646 3_756
O8 K6 V8 21.65(9) 3_756 3_756
O10W K6 V8 78.19(15) . 3_756
O5 K6 V8 89.77(9) 3_656 3_756
O9 K6 V8 64.79(8) 3_756 3_756
O11W K6 V8 156.31(15) 3_656 3_756
O1W K6 V8 138.85(10) 3_656 3_756
O4 K6 V4 19.17(9) . .
O7W K6 V4 153.20(12) 2_646 .
O8 K6 V4 88.30(10) 3_756 .
O10W K6 V4 70.81(14) . .
O5 K6 V4 83.32(9) 3_656 .
O9 K6 V4 143.16(11) 3_756 .
O11W K6 V4 81.64(15) 3_656 .
O1W K6 V4 65.07(8) 3_656 .
V8 K6 V4 101.25(4) 3_756 .
O4 K6 V9 122.88(11) . 3_756
O7W K6 V9 71.46(10) 2_646 3_756
O8 K6 V9 63.81(9) 3_756 3_756
O10W K6 V9 70.63(14) . 3_756
O5 K6 V9 118.65(10) 3_656 3_756
O9 K6 V9 22.10(8) 3_756 3_756
O11W K6 V9 119.03(15) 3_656 3_756
O1W K6 V9 162.36(10) 3_656 3_756
V8 K6 V9 42.77(3) 3_756 3_756
V4 K6 V9 131.68(6) . 3_756
O4 K6 K5 106.79(10) . 3_756
O7W K6 K5 45.13(10) 2_646 3_756
O8 K6 K5 48.80(10) 3_756 3_756
O10W K6 K5 128.89(15) . 3_756
O5 K6 K5 54.52(9) 3_656 3_756
O9 K6 K5 74.80(9) 3_756 3_756
O11W K6 K5 143.06(15) 3_656 3_756
O1W K6 K5 102.17(10) 3_656 3_756
V8 K6 K5 52.33(3) 3_756 3_756
V4 K6 K5 125.32(5) . 3_756
V9 K6 K5 64.65(4) 3_756 3_756
O6W K7 O21 135.36(16) . .
O6W K7 O16 81.02(15) . 4_666
O21 K7 O16 130.47(14) . 4_666
O6W K7 O34 66.92(15) . 4_666
O21 K7 O34 152.51(13) . 4_666
O16 K7 O34 58.03(11) 4_666 4_666
O6W K7 O10 121.06(16) . 4_666
O21 K7 O10 95.76(13) . 4_666
O16 K7 O10 84.71(13) 4_666 4_666
O34 K7 O10 57.19(12) 4_666 4_666
O6W K7 O1 92.17(16) . .
O21 K7 O1 58.70(12) . .
O16 K7 O1 95.65(13) 4_666 .
O34 K7 O1 147.52(13) 4_666 .
O10 K7 O1 146.22(14) 4_666 .
O6W K7 O7 159.19(16) . .
O21 K7 O7 57.35(12) . .
O16 K7 O7 79.48(13) 4_666 .
O34 K7 O7 107.90(13) 4_666 .
O10 K7 O7 64.19(12) 4_666 .
O1 K7 O7 82.60(13) . .
O6W K7 O9W 65.28(16) . 4_566
O21 K7 O9W 73.04(13) . 4_566
O16 K7 O9W 142.63(16) 4_666 4_566
O34 K7 O9W 116.94(14) 4_666 4_566
O10 K7 O9W 125.81(15) 4_666 4_566
O1 K7 O9W 71.14(14) . 4_566
O7 K7 O9W 130.40(14) . 4_566
O6W K7 V1 112.57(14) . .
O21 K7 V1 32.03(8) . .
O16 K7 V1 114.73(10) 4_666 .
O34 K7 V1 172.72(10) 4_666 .
O10 K7 V1 125.27(10) 4_666 .
O1 K7 V1 26.72(8) . .
O7 K7 V1 69.86(9) . .
O9W K7 V1 67.96(10) 4_566 .
O6W K7 V16 72.69(13) . 4_666
O21 K7 V16 149.76(11) . 4_666
O16 K7 V16 26.28(8) 4_666 4_666
O34 K7 V16 31.75(8) 4_666 4_666
O10 K7 V16 69.92(9) 4_666 4_666
O1 K7 V16 120.18(10) . 4_666
O7 K7 V16 92.50(10) . 4_666
O9W K7 V16 137.05(12) 4_566 4_666
V1 K7 V16 141.01(6) . 4_666
O6W K7 V10 97.77(13) . 4_666
O21 K7 V10 121.43(10) . 4_666
O16 K7 V10 68.48(9) 4_666 4_666
O34 K7 V10 31.75(8) 4_666 4_666
O10 K7 V10 25.67(8) 4_666 4_666
O1 K7 V10 159.50(11) . 4_666
O7 K7 V10 81.76(9) . 4_666
O9W K7 V10 129.35(12) 4_566 4_666
V1 K7 V10 149.65(7) . 4_666
V16 K7 V10 47.66(3) 4_666 4_666
O6W K7 V7 160.44(14) . .
O21 K7 V7 31.50(8) . .
O16 K7 V7 102.32(11) 4_666 .
O34 K7 V7 131.28(10) 4_666 .
O10 K7 V7 78.50(9) 4_666 .
O1 K7 V7 68.39(9) . .
O7 K7 V7 25.91(8) . .
O9W K7 V7 104.51(11) 4_566 .
V1 K7 V7 48.35(3) . .
V16 K7 V7 118.28(6) 4_666 .
V10 K7 V7 101.38(5) 4_666 .
O1W K8 O15W 87.8(3) . .
O1W K8 O10 87.60(14) . .
O15W K8 O10 87.2(3) . .
O1W K8 O12 128.33(15) . 4_565
O15W K8 O12 73.3(3) . 4_565
O10 K8 O12 136.84(14) . 4_565
O1W K8 O11W 77.4(2) . .
O15W K8 O11W 145.3(3) . .
O10 K8 O11W 122.71(19) . .
O12 K8 O11W 91.5(2) 4_565 .
O1W K8 O27 159.70(17) . 4_565
O15W K8 O27 112.3(3) . 4_565
O10 K8 O27 95.90(13) . 4_565
O12 K8 O27 59.44(12) 4_565 4_565
O11W K8 O27 83.9(2) . 4_565
O1W K8 O14W 78.8(4) . .
O15W K8 O14W 20.5(5) . .
O10 K8 O14W 68.7(4) . .
O12 K8 O14W 93.1(4) 4_565 .
O11W K8 O14W 152.9(5) . .
O27 K8 O14W 121.1(4) 4_565 .
O1W K8 O2 62.00(13) . 3_656
O15W K8 O2 73.4(3) . 3_656
O10 K8 O2 143.81(13) . 3_656
O12 K8 O2 66.54(12) 4_565 3_656
O11W K8 O2 72.01(16) . 3_656
O27 K8 O2 119.52(12) 4_565 3_656
O14W K8 O2 85.5(4) . 3_656
O1W K8 V12 149.95(12) . 4_565
O15W K8 V12 92.9(3) . 4_565
O10 K8 V12 122.44(10) . 4_565
O12 K8 V12 26.92(8) 4_565 4_565
O11W K8 V12 85.3(2) . 4_565
O27 K8 V12 32.71(8) 4_565 4_565
O14W K8 V12 109.9(4) . 4_565
O2 K8 V12 89.43(8) 3_656 4_565
O1W K8 V7 164.58(12) . 4_565
O15W K8 V7 90.2(3) . 4_565
O10 K8 V7 77.03(10) . 4_565
O12 K8 V7 65.25(9) 4_565 4_565
O11W K8 V7 111.90(19) . 4_565
O27 K8 V7 28.36(8) 4_565 4_565
O14W K8 V7 94.2(4) . 4_565
O2 K8 V7 131.70(9) 3_656 4_565
V12 K8 V7 45.42(3) 4_565 4_565
O1W K8 V3 134.40(14) . 4_565
O15W K8 V3 135.2(3) . 4_565
O10 K8 V3 81.46(10) . 4_565
O12 K8 V3 86.03(9) 4_565 4_565
O11W K8 V3 72.08(17) . 4_565
O27 K8 V3 28.25(8) 4_565 4_565
O14W K8 V3 134.9(4) . 4_565
O2 K8 V3 133.54(9) 3_656 4_565
V12 K8 V3 59.21(3) 4_565 4_565
V7 K8 V3 45.02(3) 4_565 4_565
O1W K8 K2 46.41(13) . 3_656
O15W K8 K2 43.9(3) . 3_656
O10 K8 K2 98.16(11) . 3_656
O12 K8 K2 93.66(10) 4_565 3_656
O11W K8 K2 108.86(17) . 3_656
O27 K8 K2 151.15(10) 4_565 3_656
O14W K8 K2 44.2(4) . 3_656
O2 K8 K2 46.99(8) 3_656 3_656
V12 K8 K2 120.44(6) 4_565 3_656
V7 K8 K2 134.03(6) 4_565 3_656
V3 K8 K2 179.03(7) 4_565 3_656
V10 O33 V9 142.0(2) . .
V10 O33 V16 96.62(17) . .
V9 O33 V16 97.66(17) . .
V10 O33 K9 112.13(16) . 4_565
V9 O33 K9 98.89(15) . 4_565
V16 O33 K9 102.21(15) . 4_565
V8 O29 V9 95.67(17) . .
V8 O29 V13 144.6(2) . .
V9 O29 V13 100.90(18) . .
V8 O29 K5 95.97(15) . .
V9 O29 K5 132.63(18) . .
V13 O29 K5 95.40(15) . .
V16 O37 V9 100.12(18) . .
V16 O37 V13 135.5(2) . .
V9 O37 V13 99.75(18) . .
V16 O37 K4 126.11(18) . .
V9 O37 K4 100.78(16) . .
V13 O37 K4 88.21(14) . .
V9 O24 V8 96.03(17) . .
V9 O24 V4 144.7(2) . .
V8 O24 V4 100.73(17) . .
V15 O35 V14 135.7(2) . .
V15 O35 V11 104.4(2) . .
V14 O35 V11 100.29(17) . .
V9 O9 K6 113.9(2) . 3_756
V9 O9 K9 95.56(18) . 4_565
K6 O9 K9 129.47(16) 3_756 4_565
V16 O34 V10 99.97(18) . .
V16 O34 V14 140.3(2) . .
V10 O34 V14 101.86(18) . .
V16 O34 K7 93.55(15) . 4_565
V10 O34 K7 94.71(16) . 4_565
V14 O34 K7 117.10(17) . 4_565
V15 O36 V12 102.48(18) . .
V15 O36 V13 132.4(2) . .
V12 O36 V13 99.73(18) . .
V15 O38 V16 132.9(2) . .
V15 O38 K3 100.22(18) . 3_666
V16 O38 K3 123.70(19) . 3_666
V12 O32 V11 138.1(2) . .
V12 O32 V15 99.09(18) . .
V11 O32 V15 98.33(19) . .
V16 O16 K1 135.9(2) . 4_665
V16 O16 K7 100.41(19) . 4_565
K1 O16 K7 119.72(16) 4_665 4_565
V16 O16 K9 98.01(19) . 4_565
K1 O16 K9 98.71(14) 4_665 4_565
K7 O16 K9 90.91(13) 4_565 4_565
V15 O15 K4 153.4(3) . 3_766
V15 O15 K3 100.4(2) . 3_666
K4 O15 K3 96.79(14) 3_766 3_666
O7 K9 O33 107.61(14) . 4_666
O7 K9 O6 80.36(14) . 1_655
O33 K9 O6 157.16(16) 4_666 1_655
O7 K9 O14W 92.6(5) . 4_666
O33 K9 O14W 75.8(5) 4_666 4_666
O6 K9 O14W 126.0(5) 1_655 4_666
O7 K9 O3W 134.12(15) . 1_655
O33 K9 O3W 111.97(13) 4_666 1_655
O6 K9 O3W 72.18(13) 1_655 1_655
O14W K9 O3W 75.9(5) 4_666 1_655
O7 K9 O9 165.62(15) . 4_666
O33 K9 O9 58.46(11) 4_666 4_666
O6 K9 O9 111.15(14) 1_655 4_666
O14W K9 O9 87.4(5) 4_666 4_666
O3W K9 O9 59.71(12) 1_655 4_666
O7 K9 O4W 123.09(18) . 1_655
O33 K9 O4W 90.53(13) 4_666 1_655
O6 K9 O4W 67.76(14) 1_655 1_655
O14W K9 O4W 144.3(5) 4_666 1_655
O3W K9 O4W 79.20(14) 1_655 1_655
O9 K9 O4W 57.81(14) 4_666 1_655
O7 K9 O16 83.26(15) . 4_666
O33 K9 O16 56.74(12) 4_666 4_666
O6 K9 O16 104.53(14) 1_655 4_666
O14W K9 O16 127.9(5) 4_666 4_666
O3W K9 O16 138.50(13) 1_655 4_666
O9 K9 O16 85.40(13) 4_666 4_666
O4W K9 O16 62.43(13) 1_655 4_666
O7 K9 O15W 77.7(3) . 4_666
O33 K9 O15W 92.9(2) 4_666 4_666
O6 K9 O15W 109.8(3) 1_655 4_666
O14W K9 O15W 19.8(5) 4_666 4_666
O3W K9 O15W 78.0(2) 1_655 4_666
O9 K9 O15W 105.1(3) 4_666 4_666
O4W K9 O15W 156.6(3) 1_655 4_666
O16 K9 O15W 136.9(2) 4_666 4_666
O7 K9 V9 139.16(12) . 4_666
O33 K9 V9 31.67(8) 4_666 4_666
O6 K9 V9 135.11(12) 1_655 4_666
O14W K9 V9 81.1(5) 4_666 4_666
O3W K9 V9 83.60(9) 1_655 4_666
O9 K9 V9 26.79(8) 4_666 4_666
O4W K9 V9 70.98(10) 1_655 4_666
O16 K9 V9 70.00(9) 4_666 4_666
O15W K9 V9 100.9(2) 4_666 4_666
O7 K9 V16 97.70(12) . 4_666
O33 K9 V16 31.78(8) 4_666 4_666
O6 K9 V16 127.56(13) 1_655 4_666
O14W K9 V16 106.4(5) 4_666 4_666
O3W K9 V16 128.18(10) 1_655 4_666
O9 K9 V16 68.61(9) 4_666 4_666
O4W K9 V16 70.42(10) 1_655 4_666
O16 K9 V16 25.36(8) 4_666 4_666
O15W K9 V16 121.0(2) 4_666 4_666
V9 K9 V16 47.47(3) 4_666 4_666
O7 K9 V10 83.38(11) . 4_666
O33 K9 V10 26.88(8) 4_666 4_666
O6 K9 V10 160.78(12) 1_655 4_666
O14W K9 V10 64.7(5) 4_666 4_666
O3W K9 V10 126.96(10) 1_655 4_666
O9 K9 V10 83.63(9) 4_666 4_666
O4W K9 V10 114.00(11) 1_655 4_666
O16 K9 V10 63.20(8) 4_666 4_666
O15W K9 V10 76.3(2) 4_666 4_666
V9 K9 V10 57.35(3) 4_666 4_666
V16 K9 V10 45.01(3) 4_666 4_666
K8 O1W K2 92.42(16) . 3_656
K8 O1W K6 89.21(16) . 3_656
K2 O1W K6 173.16(18) 3_656 3_656
K2 O2W K1 95.51(15) . .
K4 O4W K1 97.92(17) 4_566 .
K4 O4W K9 131.66(18) 4_566 1_455
K1 O4W K9 101.64(17) . 1_455
K3 O6W K7 122.6(2) 2_646 .
K6 O7W K5 92.14(14) 2_656 4_566
K6 O7W K4 131.81(17) 2_656 4_566
K5 O7W K4 89.32(14) 4_566 4_566
K1 O8W K4 87.57(19) . 4_566
K1 O8W K3 94.7(2) . 2_546
K4 O8W K3 160.64(19) 4_566 2_546
K4 O9W K7 95.9(2) . 4_665
K8 O11W K6 94.9(2) . 3_656
O13W O12W K1 64(2) . 2_556
O15W O14W K2 77.1(14) . 3_656
O15W O14W K9 103.5(15) . 4_565
K2 O14W K9 175.9(9) 3_656 4_565
O15W O14W K8 53.8(12) . .
K2 O14W K8 84.1(6) 3_656 .
K9 O14W K8 99.5(7) 4_565 .
O14W O15W K8 105.7(14) . .
O14W O15W K2 79.2(14) . 3_656
K8 O15W K2 94.9(4) . 3_656
O14W O15W K9 56.7(13) . 4_565
K8 O15W K9 100.2(4) . 4_565
K2 O15W K9 135.8(5) 3_656 4_565
O12W O13W K1 103(2) . 2_556
O12W O13W K3 149(2) . .
K1 O13W K3 98.1(4) 2_556 .
O8 V8 O22 108.1(2) . .
O8 V8 O29 104.5(2) . .
O22 V8 O29 93.21(17) . .
O8 V8 O24 110.0(2) . .
O22 V8 O24 141.30(17) . .
O29 V8 O24 83.29(16) . .
O8 V8 O18 109.7(2) . .
O22 V8 O18 81.44(17) . .
O29 V8 O18 145.36(17) . .
O24 V8 O18 80.15(16) . .
O8 V8 V9 108.90(16) . .
O22 V8 V9 127.67(13) . .
O29 V8 V9 42.27(12) . .
O24 V8 V9 41.42(11) . .
O18 V8 V9 117.93(12) . .
O8 V8 V1 115.13(16) . .
O22 V8 V1 42.17(12) . .
O29 V8 V1 126.64(12) . .
O24 V8 V1 112.69(12) . .
O18 V8 V1 39.27(11) . .
V9 V8 V1 135.40(4) . .
O8 V8 V4 121.16(17) . .
O22 V8 V4 111.81(12) . .
O29 V8 V4 114.29(12) . .
O24 V8 V4 39.80(11) . .
O18 V8 V4 40.81(12) . .
V9 V8 V4 77.66(3) . .
V1 V8 V4 74.08(3) . .
O8 V8 K5 61.04(17) . .
O22 V8 K5 82.72(12) . .
O29 V8 K5 51.09(12) . .
O24 V8 K5 121.66(12) . .
O18 V8 K5 157.74(12) . .
V9 V8 K5 84.20(4) . .
V1 V8 K5 123.10(4) . .
V4 V8 K5 161.36(4) . .
O8 V8 K6 40.28(15) . 3_756
O22 V8 K6 143.88(13) . 3_756
O29 V8 K6 82.86(12) . 3_756
O24 V8 K6 74.12(12) . 3_756
O18 V8 K6 120.75(12) . 3_756
V9 V8 K6 70.03(4) . 3_756
V1 V8 K6 149.58(4) . 3_756
V4 V8 K6 102.35(4) . 3_756
K5 V8 K6 66.88(4) . 3_756
O14 V14 O31 106.4(2) . .
O14 V14 O34 107.0(2) . .
O31 V14 O34 146.45(17) . .
O14 V14 O35 106.0(2) . .
O31 V14 O35 78.83(17) . .
O34 V14 O35 95.18(17) . .
O14 V14 O30 105.9(2) . .
O31 V14 O30 90.03(17) . .
O34 V14 O30 77.71(16) . .
O35 V14 O30 148.04(17) . .
O14 V14 V11 114.21(17) . .
O31 V14 V11 39.01(12) . .
O34 V14 V11 124.97(13) . .
O35 V14 V11 40.01(12) . .
O30 V14 V11 121.08(12) . .
O14 V14 V10 114.87(17) . .
O31 V14 V10 120.25(12) . .
O34 V14 V10 38.81(12) . .
O35 V14 V10 124.54(12) . .
O30 V14 V10 39.18(12) . .
V11 V14 V10 130.81(4) . .
O14 V14 K5 68.38(16) . 1_455
O31 V14 K5 59.84(12) . 1_455
O34 V14 K5 132.19(13) . 1_455
O35 V14 K5 132.46(12) . 1_455
O30 V14 K5 59.93(12) . 1_455
V11 V14 K5 97.03(4) . 1_455
V10 V14 K5 97.67(4) . 1_455
O14 V14 K3 46.11(16) . .
O31 V14 K3 71.52(12) . .
O34 V14 K3 137.79(12) . .
O35 V14 K3 70.46(12) . .
O30 V14 K3 134.12(12) . .
V11 V14 K3 68.11(3) . .
V10 V14 K3 160.90(4) . .
K5 V14 K3 74.68(4) 1_455 .
O5 V5 O23 106.28(19) . .
O5 V5 O30 104.77(19) . .
O23 V5 O30 94.43(17) . .
O5 V5 O25 111.07(19) . .
O23 V5 O25 141.94(17) . .
O30 V5 O25 83.20(16) . .
O5 V5 O19 108.7(2) . .
O23 V5 O19 81.31(16) . .
O30 V5 O19 146.11(17) . .
O25 V5 O19 80.12(16) . .
O5 V5 V10 111.11(15) . .
O23 V5 V10 128.34(13) . .
O30 V5 V10 42.61(12) . .
O25 V5 V10 40.80(11) . .
O19 V5 V10 117.07(12) . .
O5 V5 V2 112.48(15) . .
O23 V5 V2 41.59(12) . .
O30 V5 V2 128.01(12) . .
O25 V5 V2 113.71(12) . .
O19 V5 V2 39.73(11) . .
V10 V5 V2 135.82(4) . .
O5 V5 V4 120.62(16) . .
O23 V5 V4 112.25(13) . .
O30 V5 V4 115.04(12) . .
O25 V5 V4 39.92(11) . .
O19 V5 V4 40.58(11) . .
V10 V5 V4 77.16(3) . .
V2 V5 V4 75.01(3) . .
O5 V5 K5 71.92(16) . 1_455
O23 V5 K5 60.99(12) . 1_455
O30 V5 K5 57.62(12) . 1_455
O25 V5 K5 138.87(12) . 1_455
O19 V5 K5 139.59(12) . 1_455
V10 V5 K5 98.62(4) . 1_455
V2 V5 K5 101.19(4) . 1_455
V4 V5 K5 167.46(4) . 1_455
O5 V5 K2 43.18(15) . .
O23 V5 K2 69.75(12) . .
O30 V5 K2 129.12(12) . .
O25 V5 K2 138.35(12) . .
O19 V5 K2 81.06(12) . .
V10 V5 K2 154.15(4) . .
V2 V5 K2 69.97(4) . .
V4 V5 K2 115.70(4) . .
K5 V5 K2 73.04(4) 1_455 .
O13 V13 O29 103.3(2) . .
O13 V13 O28 103.89(19) . .
O29 V13 O28 91.60(17) . .
O13 V13 O37 103.78(19) . .
O29 V13 O37 78.65(16) . .
O28 V13 O37 152.11(17) . .
O13 V13 O36 104.9(2) . .
O29 V13 O36 151.54(17) . .
O28 V13 O36 78.64(17) . .
O37 V13 O36 97.55(17) . .
O13 V13 V9 112.46(15) . .
O29 V13 V9 39.30(11) . .
O28 V13 V9 123.14(12) . .
O37 V13 V9 39.85(12) . .
O36 V13 V9 127.87(12) . .
O13 V13 V12 114.43(15) . .
O29 V13 V12 122.34(12) . .
O28 V13 V12 39.35(12) . .
O37 V13 V12 127.60(13) . .
O36 V13 V12 39.98(12) . .
V9 V13 V12 132.92(4) . .
O13 V13 K5 57.62(16) . .
O29 V13 K5 51.11(12) . .
O28 V13 K5 82.20(12) . .
O37 V13 K5 110.06(13) . .
O36 V13 K5 149.82(12) . .
V9 V13 K5 82.22(4) . .
V12 V13 K5 120.22(4) . .
O13 V13 K4 45.57(15) . .
O29 V13 K4 86.77(12) . .
O28 V13 K4 147.45(12) . .
O37 V13 K4 58.86(12) . .
O36 V13 K4 115.68(12) . .
V9 V13 K4 72.79(4) . .
V12 V13 K4 150.28(5) . .
K5 V13 K4 71.57(4) . .
O6 V6 O23 106.5(2) . .
O6 V6 O31 104.72(19) . .
O23 V6 O31 93.13(17) . .
O6 V6 O26 111.25(19) . .
O23 V6 O26 141.43(17) . .
O31 V6 O26 84.92(17) . .
O6 V6 O20 110.39(19) . .
O23 V6 O20 80.68(17) . .
O31 V6 O20 144.69(17) . .
O26 V6 O20 79.16(17) . .
O6 V6 V11 110.39(15) . .
O23 V6 V11 127.95(12) . .
O31 V6 V11 42.91(12) . .
O26 V6 V11 42.37(12) . .
O20 V6 V11 117.38(12) . .
O6 V6 V2 113.76(15) . .
O23 V6 V2 41.18(12) . .
O31 V6 V2 125.98(13) . .
O26 V6 V2 112.70(12) . .
O20 V6 V2 39.51(12) . .
V11 V6 V2 135.47(4) . .
O6 V6 V3 121.84(16) . .
O23 V6 V3 111.38(13) . .
O31 V6 V3 115.22(13) . .
O26 V6 V3 39.42(12) . .
O20 V6 V3 40.15(12) . .
V11 V6 V3 77.98(4) . .
V2 V6 V3 74.38(3) . .
O6 V6 K5 70.79(16) . 1_455
O23 V6 K5 61.14(12) . 1_455
O31 V6 K5 57.66(12) . 1_455
O26 V6 K5 140.28(12) . 1_455
O20 V6 K5 139.14(12) . 1_455
V11 V6 K5 98.47(4) . 1_455
V2 V6 K5 100.97(4) . 1_455
V3 V6 K5 167.36(4) . 1_455
O3 V3 O26 106.7(2) . .
O3 V3 O21 106.8(2) . .
O26 V3 O21 146.41(17) . .
O3 V3 O27 106.1(2) . .
O26 V3 O27 89.02(17) . .
O21 V3 O27 79.58(17) . .
O3 V3 O20 106.4(2) . .
O26 V3 O20 79.29(17) . .
O21 V3 O20 93.52(17) . .
O27 V3 O20 147.43(16) . .
O3 V3 V7 113.90(16) . .
O26 V3 V7 120.81(12) . .
O21 V3 V7 39.62(12) . .
O27 V3 V7 40.07(12) . .
O20 V3 V7 124.36(12) . .
O3 V3 V6 116.09(17) . .
O26 V3 V6 39.54(12) . .
O21 V3 V6 122.72(12) . .
O27 V3 V6 119.47(12) . .
O20 V3 V6 40.15(12) . .
V7 V3 V6 129.95(4) . .
O3 V3 K8 63.47(16) . 4_666
O26 V3 K8 97.19(12) . 4_666
O21 V3 K8 95.52(12) . 4_666
O27 V3 K8 42.78(12) . 4_666
O20 V3 K8 168.09(12) . 4_666
V7 V3 K8 67.25(4) . 4_666
V6 V3 K8 136.56(5) . 4_666
O3 V3 K7 65.87(17) . .
O26 V3 K7 171.59(12) . .
O21 V3 K7 40.99(12) . .
O27 V3 K7 89.44(13) . .
O20 V3 K7 106.17(12) . .
V7 V3 K7 61.72(4) . .
V6 V3 K7 146.32(5) . .
K8 V3 K7 76.16(4) 4_666 .
O10 V10 O25 109.7(2) . .
O10 V10 O33 107.20(19) . .
O25 V10 O33 93.08(17) . .
O10 V10 O34 105.2(2) . .
O25 V10 O34 144.45(18) . .
O33 V10 O34 82.79(16) . .
O10 V10 O30 107.4(2) . .
O25 V10 O30 84.78(16) . .
O33 V10 O30 143.93(17) . .
O34 V10 O30 78.58(16) . .
O10 V10 V5 112.15(16) . .
O25 V10 V5 42.73(12) . .
O33 V10 V5 128.25(12) . .
O34 V10 V5 116.28(12) . .
O30 V10 V5 42.26(12) . .
O10 V10 V16 109.64(16) . .
O25 V10 V16 128.10(12) . .
O33 V10 V16 43.21(12) . .
O34 V10 V16 39.67(12) . .
O30 V10 V16 113.69(12) . .
V5 V10 V16 136.79(4) . .
O10 V10 V14 114.90(17) . .
O25 V10 V14 115.72(12) . .
O33 V10 V14 113.97(12) . .
O34 V10 V14 39.33(12) . .
O30 V10 V14 39.54(12) . .
V5 V10 V14 77.92(3) . .
V16 V10 V14 75.06(4) . .
O10 V10 K7 52.25(17) . 4_565
O25 V10 K7 161.89(12) . 4_565
O33 V10 K7 91.96(12) . 4_565
O34 V10 K7 53.54(13) . 4_565
O30 V10 K7 101.14(12) . 4_565
V5 V10 K7 138.91(5) . 4_565
V16 V10 K7 65.32(4) . 4_565
V14 V10 K7 77.71(4) . 4_565
O10 V10 K9 66.39(16) . 4_565
O25 V10 K9 102.93(13) . 4_565
O33 V10 K9 40.99(11) . 4_565
O34 V10 K9 96.87(12) . 4_565
O30 V10 K9 171.28(12) . 4_565
V5 V10 K9 144.83(6) . 4_565
V16 V10 K9 64.81(5) . 4_565
V14 V10 K9 136.18(5) . 4_565
K7 V10 K9 70.29(5) 4_565 4_565
O10 V10 K8 25.67(16) . .
O25 V10 K8 84.05(12) . .
O33 V10 K8 108.25(12) . .
O34 V10 K8 130.84(13) . .
O30 V10 K8 107.32(12) . .
V5 V10 K8 94.45(4) . .
V16 V10 K8 128.66(4) . .
V14 V10 K8 131.38(5) . .
K7 V10 K8 77.86(4) 4_565 .
K9 V10 K8 69.92(5) 4_565 .
O7 V7 O22 107.3(2) . .
O7 V7 O28 108.0(2) . .
O22 V7 O28 94.95(17) . .
O7 V7 O21 106.8(2) . .
O22 V7 O21 81.37(17) . .
O28 V7 O21 144.49(17) . .
O7 V7 O27 108.8(2) . .
O22 V7 O27 142.78(17) . .
O28 V7 O27 82.46(17) . .
O21 V7 O27 79.86(17) . .
O7 V7 V12 111.89(18) . .
O22 V7 V12 128.57(13) . .
O28 V7 V12 42.07(12) . .
O21 V7 V12 116.04(12) . .
O27 V7 V12 40.55(12) . .
O7 V7 V1 111.21(18) . .
O22 V7 V1 42.19(12) . .
O28 V7 V1 128.56(12) . .
O21 V7 V1 39.22(12) . .
O27 V7 V1 113.80(12) . .
V12 V7 V1 135.65(4) . .
O7 V7 V3 115.75(17) . .
O22 V7 V3 113.41(13) . .
O28 V7 V3 115.29(13) . .
O21 V7 V3 39.78(12) . .
O27 V7 V3 40.20(12) . .
V12 V7 V3 77.45(4) . .
V1 V7 V3 75.06(3) . .
O7 V7 K7 58.00(17) . .
O22 V7 K7 92.71(13) . .
O28 V7 K7 165.62(13) . .
O21 V7 K7 48.95(12) . .
O27 V7 K7 98.66(12) . .
V12 V7 K7 136.25(5) . .
V1 V7 K7 64.18(4) . .
V3 V7 K7 72.30(4) . .
O7 V7 K8 65.87(17) . 4_666
O22 V7 K8 171.83(13) . 4_666
O28 V7 K8 91.62(12) . 4_666
O21 V7 K8 96.06(12) . 4_666
O27 V7 K8 43.10(12) . 4_666
V12 V7 K8 59.52(4) . 4_666
V1 V7 K8 134.47(4) . 4_666
V3 V7 K8 67.73(4) . 4_666
K7 V7 K8 79.86(4) . 4_666
O12 V12 O32 107.7(2) . .
O12 V12 O27 105.4(2) . .
O32 V12 O27 95.97(18) . .
O12 V12 O28 107.4(2) . .
O32 V12 O28 143.53(18) . .
O27 V12 O28 83.92(17) . .
O12 V12 O36 107.82(19) . .
O32 V12 O36 80.85(17) . .
O27 V12 O36 145.98(17) . .
O28 V12 O36 79.44(17) . .
O12 V12 V7 109.36(17) . .
O32 V12 V7 130.07(13) . .
O27 V12 V7 42.42(12) . .
O28 V12 V7 41.67(12) . .
O36 V12 V7 116.98(12) . .
O12 V12 V13 118.91(15) . .
O32 V12 V13 111.68(14) . .
O27 V12 V13 114.52(13) . .
O28 V12 V13 39.84(12) . .
O36 V12 V13 40.30(12) . .
V7 V12 V13 77.17(4) . .
O12 V12 V15 115.27(17) . .
O32 V12 V15 42.83(13) . .
O27 V12 V15 128.26(13) . .
O28 V12 V15 111.18(12) . .
O36 V12 V15 38.07(12) . .
V7 V12 V15 133.99(4) . .
V13 V12 V15 72.18(3) . .
O12 V12 K8 52.08(15) . 4_666
O32 V12 K8 104.10(14) . 4_666
O27 V12 K8 53.76(12) . 4_666
O28 V12 K8 104.95(13) . 4_666
O36 V12 K8 159.90(13) . 4_666
V7 V12 K8 75.07(4) . 4_666
V13 V12 K8 143.65(5) . 4_666
V15 V12 K8 143.85(5) . 4_666
O2 V2 O17 103.5(2) . .
O2 V2 O19 108.8(2) . .
O17 V2 O19 90.56(17) . .
O2 V2 O20 110.65(19) . .
O17 V2 O20 91.47(17) . .
O19 V2 O20 138.82(17) . .
O2 V2 O23 103.36(19) . .
O17 V2 O23 153.15(18) . .
O19 V2 O23 80.08(16) . .
O20 V2 O23 79.82(16) . .
O2 V2 V5 110.28(16) . .
O17 V2 V5 126.99(13) . .
O19 V2 V5 40.57(12) . .
O20 V2 V5 112.22(12) . .
O23 V2 V5 39.53(11) . .
O2 V2 V6 111.52(16) . .
O17 V2 V6 127.72(13) . .
O19 V2 V6 112.20(12) . .
O20 V2 V6 40.58(12) . .
O23 V2 V6 39.26(11) . .
V5 V2 V6 74.83(3) . .
O2 V2 K2 46.60(15) . .
O17 V2 K2 137.28(13) . .
O19 V2 K2 76.76(12) . .
O20 V2 K2 124.74(12) . .
O23 V2 K2 65.06(12) . .
V5 V2 K2 63.91(3) . .
V6 V2 K2 94.54(4) . .
O2 V2 K1 31.03(15) . .
O17 V2 K1 106.22(13) . .
O19 V2 K1 138.47(13) . .
O20 V2 K1 79.64(12) . .
O23 V2 K1 97.20(12) . .
V5 V2 K1 123.81(4) . .
V6 V2 K1 87.37(3) . .
K2 V2 K1 65.06(4) . .
O4 V4 O24 104.99(19) . .
O4 V4 O25 105.34(19) . .
O24 V4 O25 90.65(16) . .
O4 V4 O19 105.68(19) . .
O24 V4 O19 149.26(17) . .
O25 V4 O19 79.29(16) . .
O4 V4 O18 104.9(2) . .
O24 V4 O18 79.05(16) . .
O25 V4 O18 149.66(17) . .
O19 V4 O18 95.07(16) . .
O4 V4 V8 114.19(16) . .
O24 V4 V8 39.47(11) . .
O25 V4 V8 121.49(12) . .
O19 V4 V8 125.05(12) . .
O18 V4 V8 40.05(11) . .
O4 V4 V5 114.49(16) . .
O24 V4 V5 121.77(12) . .
O25 V4 V5 39.66(11) . .
O19 V4 V5 39.99(11) . .
O18 V4 V5 125.56(12) . .
V8 V4 V5 131.24(4) . .
O4 V4 K6 33.78(16) . .
O24 V4 K6 121.59(12) . .
O25 V4 K6 129.09(12) . .
O19 V4 K6 86.18(12) . .
O18 V4 K6 79.55(12) . .
V8 V4 K6 106.82(4) . .
V5 V4 K6 114.93(4) . .
O1 V1 O17 103.9(2) . .
O1 V1 O21 107.9(2) . .
O17 V1 O21 90.45(17) . .
O1 V1 O18 112.0(2) . .
O17 V1 O18 92.55(17) . .
O21 V1 O18 137.90(18) . .
O1 V1 O22 102.0(2) . .
O17 V1 O22 154.05(18) . .
O21 V1 O22 79.31(16) . .
O18 V1 O22 79.95(16) . .
O1 V1 V7 108.05(17) . .
O17 V1 V7 127.15(14) . .
O21 V1 V7 40.05(12) . .
O18 V1 V7 112.27(13) . .
O22 V1 V7 39.30(11) . .
O1 V1 V8 112.03(16) . .
O17 V1 V8 128.39(13) . .
O21 V1 V8 111.20(12) . .
O18 V1 V8 40.29(12) . .
O22 V1 V8 39.66(11) . .
V7 V1 V8 74.87(3) . .
O1 V1 K7 56.90(17) . .
O17 V1 K7 98.50(13) . .
O21 V1 K7 51.18(12) . .
O18 V1 K7 165.92(13) . .
O22 V1 K7 93.52(12) . .
V7 V1 K7 67.47(4) . .
V8 V1 K7 131.93(5) . .
O11 V11 O26 106.2(2) . .
O11 V11 O32 107.6(2) . .
O26 V11 O32 95.27(18) . .
O11 V11 O31 108.9(2) . .
O26 V11 O31 85.60(17) . .
O32 V11 O31 141.71(17) . .
O11 V11 O35 108.0(2) . .
O26 V11 O35 145.45(17) . .
O32 V11 O35 79.32(18) . .
O31 V11 O35 78.73(16) . .
O11 V11 V6 109.85(16) . .
O26 V11 V6 43.50(12) . .
O32 V11 V6 130.38(13) . .
O31 V11 V6 42.47(12) . .
O35 V11 V6 117.31(12) . .
O11 V11 V14 117.15(17) . .
O26 V11 V14 116.90(13) . .
O32 V11 V14 111.29(13) . .
O31 V11 V14 39.23(11) . .
O35 V11 V14 39.69(12) . .
V6 V11 V14 78.54(4) . .
O11 V11 V15 113.80(16) . .
O26 V11 V15 128.26(12) . .
O32 V11 V15 42.66(13) . .
O31 V11 V15 109.75(12) . .
O35 V11 V15 36.66(12) . .
V6 V11 V15 134.79(4) . .
V14 V11 V15 71.76(3) . .
O11 V11 K3 51.62(17) . .
O26 V11 K3 133.49(12) . .
O32 V11 K3 128.61(13) . .
O31 V11 K3 69.65(12) . .
O35 V11 K3 68.51(12) . .
V6 V11 K3 100.26(4) . .
V14 V11 K3 65.52(3) . .
V15 V11 K3 97.55(4) . .
O9 V9 O24 107.0(2) . .
O9 V9 O33 107.08(19) . .
O24 V9 O33 92.37(17) . .
O9 V9 O29 110.35(19) . .
O24 V9 O29 84.20(16) . .
O33 V9 O29 141.74(17) . .
O9 V9 O37 107.1(2) . .
O24 V9 O37 145.57(17) . .
O33 V9 O37 82.15(16) . .
O29 V9 O37 79.70(17) . .
O9 V9 V8 110.98(16) . .
O24 V9 V8 42.55(12) . .
O33 V9 V8 127.37(12) . .
O29 V9 V8 42.06(12) . .
O37 V9 V8 118.08(12) . .
O9 V9 V16 112.09(16) . .
O24 V9 V16 126.76(12) . .
O33 V9 V16 42.60(12) . .
O29 V9 V16 113.01(12) . .
O37 V9 V16 39.56(12) . .
V8 V9 V16 136.23(4) . .
O9 V9 V13 119.64(16) . .
O24 V9 V13 115.00(12) . .
O33 V9 V13 112.18(12) . .
O29 V9 V13 39.80(12) . .
O37 V9 V13 40.40(12) . .
V8 V9 V13 78.21(4) . .
V16 V9 V13 74.27(4) . .
O9 V9 K9 57.65(15) . 4_565
O24 V9 K9 106.03(13) . 4_565
O33 V9 K9 49.44(11) . 4_565
O29 V9 K9 165.77(13) . 4_565
O37 V9 K9 96.07(13) . 4_565
V8 V9 K9 145.63(6) . 4_565
V16 V9 K9 69.10(5) . 4_565
V13 V9 K9 136.16(6) . 4_565
O9 V9 K6 43.97(16) . 3_756
O24 V9 K6 72.36(12) . 3_756
O33 V9 K6 134.40(12) . 3_756
O29 V9 K6 80.66(12) . 3_756
O37 V9 K6 133.41(13) . 3_756
V8 V9 K6 67.20(4) . 3_756
V16 V9 K6 155.98(4) . 3_756
V13 V9 K6 113.21(4) . 3_756
K9 V9 K6 92.87(5) 4_565 3_756
O9 V9 K4 61.70(16) . .
O24 V9 K4 152.50(12) . .
O33 V9 K4 114.64(12) . .
O29 V9 K4 77.65(12) . .
O37 V9 K4 50.32(12) . .
V8 V9 K4 114.90(4) . .
V16 V9 K4 79.81(4) . .
V13 V9 K4 60.92(3) . .
K9 V9 K4 89.15(5) 4_565 .
K6 V9 K4 84.33(4) 3_756 .
O16 V16 O38 105.5(2) . .
O16 V16 O34 108.0(2) . .
O38 V16 O34 90.02(18) . .
O16 V16 O37 114.6(2) . .
O38 V16 O37 89.61(18) . .
O34 V16 O37 135.85(18) . .
O16 V16 O33 101.7(2) . .
O38 V16 O33 152.68(17) . .
O34 V16 O33 80.44(16) . .
O37 V16 O33 80.03(16) . .
O16 V16 V10 107.54(16) . .
O38 V16 V10 126.77(13) . .
O34 V16 V10 40.36(12) . .
O37 V16 V10 112.21(13) . .
O33 V16 V10 40.16(11) . .
O16 V16 V9 112.97(17) . .
O38 V16 V9 125.82(14) . .
O34 V16 V9 111.45(13) . .
O37 V16 V9 40.31(12) . .
O33 V16 V9 39.74(11) . .
V10 V16 V9 75.46(4) . .
O16 V16 K7 53.31(16) . 4_565
O38 V16 K7 103.89(14) . 4_565
O34 V16 K7 54.69(13) . 4_565
O37 V16 K7 163.64(13) . 4_565
O33 V16 K7 91.42(12) . 4_565
V10 V16 K7 67.02(4) . 4_565
V9 V16 K7 129.45(5) . 4_565
O16 V16 K9 56.63(17) . 4_565
O38 V16 K9 160.65(14) . 4_565
O34 V16 K9 102.33(13) . 4_565
O37 V16 K9 91.67(13) . 4_565
O33 V16 K9 46.02(11) . 4_565
V10 V16 K9 70.18(5) . 4_565
V9 V16 K9 63.43(4) . 4_565
K7 V16 K9 72.52(5) 4_565 4_565
O15 V15 O38 102.5(2) . .
O15 V15 O35 108.3(2) . .
O38 V15 O35 95.58(19) . .
O15 V15 O36 110.2(2) . .
O38 V15 O36 93.33(18) . .
O35 V15 O36 137.42(18) . .
O15 V15 O32 101.1(2) . .
O38 V15 O32 156.36(19) . .
O35 V15 O32 77.91(17) . .
O36 V15 O32 77.48(17) . .
O15 V15 V12 111.59(18) . .
O38 V15 V12 128.49(14) . .
O35 V15 V12 108.27(13) . .
O36 V15 V12 39.45(12) . .
O32 V15 V12 38.08(12) . .
O15 V15 V11 109.47(17) . .
O38 V15 V11 130.38(14) . .
O35 V15 V11 38.90(13) . .
O36 V15 V11 109.29(13) . .
O32 V15 V11 39.01(12) . .
V12 V15 V11 72.14(4) . .
O15 V15 K3 53.59(17) . 3_666
O38 V15 K3 51.17(14) . 3_666
O35 V15 K3 96.39(13) . 3_666
O36 V15 K3 120.99(13) . 3_666
O32 V15 K3 151.36(12) . 3_666
V12 V15 K3 154.83(4) . 3_666
V11 V15 K3 129.72(5) . 3_666
O15 K4 O13 78.81(14) 3_766 .
O15 K4 O4W 130.91(16) 3_766 4_665
O13 K4 O4W 132.99(14) . 4_665
O15 K4 O9W 66.07(17) 3_766 .
O13 K4 O9W 144.21(16) . .
O4W K4 O9W 78.98(17) 4_665 .
O15 K4 O14 66.37(14) 3_766 1_655
O13 K4 O14 66.14(12) . 1_655
O4W K4 O14 151.49(15) 4_665 1_655
O9W K4 O14 92.51(17) . 1_655
O15 K4 O7W 129.66(14) 3_766 4_665
O13 K4 O7W 89.17(13) . 4_665
O4W K4 O7W 92.37(15) 4_665 4_665
O9W K4 O7W 107.58(19) . 4_665
O14 K4 O7W 64.08(13) 1_655 4_665
O15 K4 O37 116.18(13) 3_766 .
O13 K4 O37 57.57(12) . .
O4W K4 O37 75.58(13) 4_665 .
O9W K4 O37 145.61(18) . .
O14 K4 O37 120.52(12) 1_655 .
O7W K4 O37 96.29(12) 4_665 .
O15 K4 O8W 68.21(14) 3_766 4_665
O13 K4 O8W 83.43(14) . 4_665
O4W K4 O8W 78.61(16) 4_665 4_665
O9W K4 O8W 89.6(2) . 4_665
O14 K4 O8W 128.94(14) 1_655 4_665
O7W K4 O8W 158.87(14) 4_665 4_665
O37 K4 O8W 63.08(12) . 4_665
O15 K4 V13 97.60(11) 3_766 .
O13 K4 V13 24.93(9) . .
O4W K4 V13 108.07(11) 4_665 .
O9W K4 V13 161.35(16) . .
O14 K4 V13 88.63(9) 1_655 .
O7W K4 V13 89.65(9) 4_665 .
O37 K4 V13 32.93(8) . .
O8W K4 V13 75.38(10) 4_665 .
O15 K4 V9 142.63(11) 3_766 .
O13 K4 V9 68.68(9) . .
O4W K4 V9 68.16(11) 4_665 .
O9W K4 V9 146.60(13) . .
O14 K4 V9 113.47(9) 1_655 .
O7W K4 V9 69.19(9) 4_665 .
O37 K4 V9 28.90(8) . .
O8W K4 V9 89.69(10) 4_665 .
V13 K4 V9 46.28(3) . .
O15 K4 K1 92.77(11) 3_766 4_665
O13 K4 K1 121.29(11) . 4_665
O4W K4 K1 41.13(12) 4_665 4_665
O9W K4 K1 69.12(16) . 4_665
O14 K4 K1 156.99(10) 1_655 4_665
O7W K4 K1 133.48(10) 4_665 4_665
O37 K4 K1 76.50(8) . 4_665
O8W K4 K1 41.35(10) 4_665 4_665
V13 K4 K1 104.38(5) . 4_665
V9 K4 K1 88.90(4) . 4_665
O15 K4 K5 105.43(11) 3_766 .
O13 K4 K5 45.51(10) . .
O4W K4 K5 123.52(13) 4_665 .
O9W K4 K5 137.58(17) . .
O14 K4 K5 49.67(9) 1_655 .
O7W K4 K5 43.95(9) 4_665 .
O37 K4 K5 76.54(8) . .
O8W K4 K5 127.39(11) 4_665 .
V13 K4 K5 53.11(3) . .
V9 K4 K5 63.79(3) . .
K1 K4 K5 152.11(5) 4_665 .
O29 K5 O7W 84.21(13) . 4_665
O29 K5 O31 150.67(13) . 1_655
O7W K5 O31 106.66(13) 4_665 1_655
O29 K5 O30 142.79(12) . 1_655
O7W K5 O30 58.59(12) 4_665 1_655
O31 K5 O30 55.41(11) 1_655 1_655
O29 K5 O13 58.45(11) . .
O7W K5 O13 87.41(13) 4_665 .
O31 K5 O13 94.23(12) 1_655 .
O30 K5 O13 115.63(12) 1_655 .
O29 K5 O8 57.26(11) . .
O7W K5 O8 85.79(13) 4_665 .
O31 K5 O8 148.36(12) 1_655 .
O30 K5 O8 114.09(12) 1_655 .
O13 K5 O8 115.70(12) . .
O29 K5 O23 149.00(12) . 1_655
O7W K5 O23 106.75(13) 4_665 1_655
O31 K5 O23 54.82(11) 1_655 1_655
O30 K5 O23 55.50(11) 1_655 1_655
O13 K5 O23 148.26(12) . 1_655
O8 K5 O23 93.97(11) . 1_655
O29 K5 O14 111.10(12) . 1_655
O7W K5 O14 63.24(13) 4_665 1_655
O31 K5 O14 55.15(11) 1_655 1_655
O30 K5 O14 55.13(11) 1_655 1_655
O13 K5 O14 60.98(11) . 1_655
O8 K5 O14 148.60(12) . 1_655
O23 K5 O14 99.61(11) 1_655 1_655
O29 K5 O6 119.95(12) . 1_655
O7W K5 O6 155.83(13) 4_665 1_655
O31 K5 O6 52.79(11) 1_655 1_655
O30 K5 O6 97.24(11) 1_655 1_655
O13 K5 O6 105.18(12) . 1_655
O8 K5 O6 106.23(12) . 1_655
O23 K5 O6 52.59(10) 1_655 1_655
O14 K5 O6 104.51(12) 1_655 1_655
O29 K5 O5 113.44(12) . 1_655
O7W K5 O5 64.64(12) 4_665 1_655
O31 K5 O5 95.71(11) 1_655 1_655
O30 K5 O5 52.28(10) 1_655 1_655
O13 K5 O5 151.97(12) . 1_655
O8 K5 O5 62.87(11) . 1_655
O23 K5 O5 51.81(10) 1_655 1_655
O14 K5 O5 104.62(11) 1_655 1_655
O6 K5 O5 101.71(11) 1_655 1_655
O29 K5 V14 139.06(10) . 1_655
O7W K5 V14 72.70(10) 4_665 1_655
O31 K5 V14 34.54(8) 1_655 1_655
O30 K5 V14 34.77(8) 1_655 1_655
O13 K5 V14 86.58(9) . 1_655
O8 K5 V14 148.55(9) . 1_655
O23 K5 V14 71.52(8) 1_655 1_655
O14 K5 V14 28.09(8) 1_655 1_655
O6 K5 V14 87.28(8) 1_655 1_655
O5 K5 V14 86.89(8) 1_655 1_655
O29 K5 V6 147.59(10) . 1_655
O7W K5 V6 128.18(10) 4_665 1_655
O31 K5 V6 33.16(8) 1_655 1_655
O30 K5 V6 69.59(8) 1_655 1_655
O13 K5 V6 116.69(9) . 1_655
O8 K5 V6 117.10(9) . 1_655
O23 K5 V6 33.01(8) 1_655 1_655
O14 K5 V6 88.21(9) 1_655 1_655
O6 K5 V6 27.65(7) 1_655 1_655
O5 K5 V6 84.61(8) 1_655 1_655
V14 K5 V6 64.57(3) 1_655 1_655
O5 K2 O8 75.75(13) . 1_455
O5 K2 O15W 153.4(3) . 3_656
O8 K2 O15W 128.4(3) 1_455 3_656
O5 K2 O14W 143.5(5) . 3_656
O8 K2 O14W 116.4(5) 1_455 3_656
O15W K2 O14W 23.7(5) 3_656 3_656
O5 K2 O2W 106.51(14) . .
O8 K2 O2W 73.35(13) 1_455 .
O15W K2 O2W 92.8(3) 3_656 .
O14W K2 O2W 110.0(5) 3_656 .
O5 K2 O1W 73.31(13) . 3_656
O8 K2 O1W 144.32(14) 1_455 3_656
O15W K2 O1W 80.2(3) 3_656 3_656
O14W K2 O1W 80.7(5) 3_656 3_656
O2W K2 O1W 132.75(14) . 3_656
O5 K2 O4 72.76(12) . 3_656
O8 K2 O4 68.35(13) 1_455 3_656
O15W K2 O4 103.7(3) 3_656 3_656
O14W K2 O4 80.2(5) 3_656 3_656
O2W K2 O4 140.64(13) . 3_656
O1W K2 O4 85.71(13) 3_656 3_656
O5 K2 O2 92.47(12) . .
O8 K2 O2 134.76(14) 1_455 .
O15W K2 O2 77.5(3) 3_656 .
O14W K2 O2 99.1(5) 3_656 .
O2W K2 O2 68.51(13) . .
O1W K2 O2 64.34(13) 3_656 .
O4 K2 O2 149.57(13) 3_656 .
O5 K2 V5 23.93(9) . .
O8 K2 V5 89.54(10) 1_455 .
O15W K2 V5 141.5(3) 3_656 .
O14W K2 V5 149.2(5) 3_656 .
O2W K2 V5 92.44(11) . .
O1W K2 V5 68.52(10) 3_656 .
O4 K2 V5 95.94(9) 3_656 .
O2 K2 V5 69.11(8) . .
O5 K2 V2 69.74(9) . .
O8 K2 V2 121.19(11) 1_455 .
O15W K2 V2 99.9(3) 3_656 .
O14W K2 V2 119.8(5) 3_656 .
O2W K2 V2 72.87(10) . .
O1W K2 V2 62.72(10) 3_656 .
O4 K2 V2 136.29(10) 3_656 .
O2 K2 V2 23.09(8) . .
V5 K2 V2 46.12(3) . .
O5 K2 K8 113.34(10) . 3_656
O8 K2 K8 168.07(11) 1_455 3_656
O15W K2 K8 41.2(3) 3_656 3_656
O14W K2 K8 51.6(5) 3_656 3_656
O2W K2 K8 109.70(11) . 3_656
O1W K2 K8 41.17(10) 3_656 3_656
O4 K2 K8 106.08(9) 3_656 3_656
O2 K2 K8 54.80(9) . 3_656
V5 K2 K8 101.71(5) . 3_656
V2 K2 K8 70.32(4) . 3_656
O5 K2 K6 45.49(9) . 3_656
O8 K2 K6 42.57(9) 1_455 3_656
O15W K2 K6 142.9(3) 3_656 3_656
O14W K2 K6 119.4(5) 3_656 3_656
O2W K2 K6 110.52(11) . 3_656
O1W K2 K6 101.92(10) 3_656 3_656
O4 K2 K6 40.65(9) 3_656 3_656
O2 K2 K6 137.23(9) . 3_656
V5 K2 K6 68.22(4) . 3_656
V2 K2 K6 114.14(5) . 3_656
K8 K2 K6 138.82(5) 3_656 3_656
O13 K3 O6W 169.26(18) 1_455 2_656
O13 K3 O5W 68.86(14) 1_455 .
O6W K3 O5W 119.11(18) 2_656 .
O13 K3 O38 106.26(14) 1_455 3_666
O6W K3 O38 72.51(14) 2_656 3_666
O5W K3 O38 140.64(15) . 3_666
O13 K3 O14 67.47(13) 1_455 .
O6W K3 O14 103.13(17) 2_656 .
O5W K3 O14 98.72(15) . .
O38 K3 O14 115.79(13) 3_666 .
O13 K3 O15 73.88(13) 1_455 3_666
O6W K3 O15 97.61(17) 2_656 3_666
O5W K3 O15 142.68(15) . 3_666
O38 K3 O15 53.75(12) 3_666 3_666
O14 K3 O15 64.16(12) . 3_666
O13 K3 O11 125.77(13) 1_455 .
O6W K3 O11 58.17(15) 2_656 .
O5W K3 O11 64.22(13) . .
O38 K3 O11 127.13(13) 3_666 .
O14 K3 O11 94.07(12) . .
O15 K3 O11 144.27(13) 3_666 .
O13 K3 O13W 111.4(3) 1_455 .
O6W K3 O13W 79.2(3) 2_656 .
O5W K3 O13W 52.0(3) . .
O38 K3 O13W 100.0(3) 3_666 .
O14 K3 O13W 143.3(3) . .
O15 K3 O13W 152.5(3) 3_666 .
O11 K3 O13W 55.5(3) . .
O13 K3 O8W 73.32(13) 1_455 2_556
O6W K3 O8W 112.79(16) 2_656 2_556
O5W K3 O8W 87.97(15) . 2_556
O38 K3 O8W 54.69(13) 3_666 2_556
O14 K3 O8W 134.28(14) . 2_556
O15 K3 O8W 83.37(14) 3_666 2_556
O11 K3 O8W 128.50(13) . 2_556
O13W K3 O8W 73.1(3) . 2_556
O13 K3 V15 93.31(10) 1_455 3_666
O6W K3 V15 80.73(13) 2_656 3_666
O5W K3 V15 156.72(11) . 3_666
O38 K3 V15 28.61(8) 3_666 3_666
O14 K3 V15 87.34(9) . 3_666
O15 K3 V15 26.05(9) 3_666 3_666
O11 K3 V15 138.13(9) . 3_666
O13W K3 V15 128.6(3) . 3_666
O8W K3 V15 72.13(11) 2_556 3_666
O13 K3 V14 83.12(10) 1_455 .
O6W K3 V14 89.69(13) 2_656 .
O5W K3 V14 88.63(12) . .
O38 K3 V14 130.40(10) 3_666 .
O14 K3 V14 23.69(9) . .
O15 K3 V14 84.91(9) 3_666 .
O11 K3 V14 70.38(8) . .
O13W K3 V14 122.1(2) . .
O8W K3 V14 155.80(10) 2_556 .
V15 K3 V14 104.48(4) 3_666 .
O13 K3 V11 113.53(11) 1_455 .
O6W K3 V11 65.82(12) 2_656 .
O5W K3 V11 69.98(10) . .
O38 K3 V11 137.93(10) 3_666 .
O14 K3 V11 70.06(9) . .
O15 K3 V11 125.75(10) 3_666 .
O11 K3 V11 24.01(8) . .
O13W K3 V11 78.2(2) . .
O8W K3 V11 150.81(11) 2_556 .
V15 K3 V11 132.74(5) 3_666 .
V14 K3 V11 46.37(3) . .
O13W K1 O8W 92.7(4) 2_546 .
O13W K1 O4W 150.1(3) 2_546 .
O8W K1 O4W 87.6(2) . .
O13W K1 O16 80.5(3) 2_546 4_566
O8W K1 O16 71.27(15) . 4_566
O4W K1 O16 71.30(14) . 4_566
O13W K1 O12 84.7(3) 2_546 2_646
O8W K1 O12 70.18(14) . 2_646
O4W K1 O12 123.09(15) . 2_646
O16 K1 O12 137.73(13) 4_566 2_646
O13W K1 O2 114.9(3) 2_546 .
O8W K1 O2 132.36(17) . .
O4W K1 O2 85.82(14) . .
O16 K1 O2 147.22(14) 4_566 .
O12 K1 O2 74.50(12) 2_646 .
O13W K1 O2W 79.0(3) 2_546 .
O8W K1 O2W 156.55(16) . .
O4W K1 O2W 88.99(15) . .
O16 K1 O2W 85.66(14) 4_566 .
O12 K1 O2W 129.82(14) 2_646 .
O2 K1 O2W 70.39(13) . .
O13W K1 O12W 13.4(4) 2_546 2_546
O8W K1 O12W 103.9(4) . 2_546
O4W K1 O12W 155.0(4) . 2_546
O16 K1 O12W 91.1(4) 4_566 2_546
O12 K1 O12W 81.9(4) 2_646 2_546
O2 K1 O12W 101.6(4) . 2_546
O2W K1 O12W 71.6(4) . 2_546
O13W K1 V2 129.4(3) 2_546 .
O8W K1 V2 130.22(17) . .
O4W K1 V2 68.77(10) . .
O16 K1 V2 132.50(11) 4_566 .
O12 K1 V2 86.67(9) 2_646 .
O2 K1 V2 17.21(9) . .
O2W K1 V2 69.14(10) . .
O12W K1 V2 116.0(4) 2_546 .
O13W K1 K4 142.7(3) 2_546 4_566
O8W K1 K4 51.09(18) . 4_566
O4W K1 K4 40.95(11) . 4_566
O16 K1 K4 79.49(10) 4_566 4_566
O12 K1 K4 89.47(10) 2_646 4_566
O2 K1 K4 98.64(10) . 4_566
O2W K1 K4 129.93(11) . 4_566
O12W K1 K4 154.9(4) 2_546 4_566
V2 K1 K4 86.73(4) . 4_566
O13W K1 K2 74.8(3) 2_546 .
O8W K1 K2 156.09(15) . .
O4W K1 K2 113.50(11) . .
O16 K1 K2 124.83(10) 4_566 .
O12 K1 K2 88.13(10) 2_646 .
O2 K1 K2 44.30(9) . .
O2W K1 K2 41.86(11) . .
O12W K1 K2 61.8(4) 2_546 .
V2 K1 K2 55.09(3) . .
K4 K1 K2 141.82(5) 4_566 .
O13W K1 K3 45.7(3) 2_546 2_546
O8W K1 K3 47.82(18) . 2_546
O4W K1 K3 122.75(11) . 2_546
O16 K1 K3 62.32(10) 4_566 2_546
O12 K1 K3 79.05(9) 2_646 2_546
O2 K1 K3 148.97(10) . 2_546
O2W K1 K3 117.51(11) . 2_546
O12W K1 K3 58.3(4) 2_546 2_546
V2 K1 K3 165.17(4) . 2_546
K4 K1 K3 97.04(4) 4_566 2_546
K2 K1 K3 119.79(5) . 2_546
V13 O13 K4 109.5(2) . .
V13 O13 K3 145.1(2) . 1_655
K4 O13 K3 101.12(14) . 1_655
V13 O13 K5 95.12(19) . .
K4 O13 K5 93.53(13) . .
K3 O13 K5 99.47(14) 1_655 .
V11 O11 K3 104.4(2) . .
V2 O19 V5 99.70(18) . .
V2 O19 V4 137.2(2) . .
V5 O19 V4 99.43(17) . .
V1 O17 V2 132.3(2) . .
V2 O2 K1 131.8(2) . .
V2 O2 K2 110.31(19) . .
K1 O2 K2 94.64(13) . .
V2 O2 K8 128.7(2) . 3_656
K1 O2 K8 95.74(12) . 3_656
K2 O2 K8 78.21(11) . 3_656
V1 O18 V8 100.45(18) . .
V1 O18 V4 134.7(2) . .
V8 O18 V4 99.14(17) . .
V10 O25 V5 96.47(18) . .
V10 O25 V4 144.6(2) . .
V5 O25 V4 100.42(17) . .
V12 O27 V7 97.03(17) . .
V12 O27 V3 145.7(2) . .
V7 O27 V3 99.74(19) . .
V12 O27 K8 93.54(15) . 4_666
V7 O27 K8 108.54(17) . 4_666
V3 O27 K8 108.97(16) . 4_666
V7 O7 K9 166.1(3) . .
V7 O7 K7 96.09(19) . .
K9 O7 K7 97.25(15) . .
V7 O28 V12 96.26(18) . .
V7 O28 V13 141.8(2) . .
V12 O28 V13 100.81(19) . .
V7 O22 V8 142.1(2) . .
V7 O22 V1 98.51(18) . .
V8 O22 V1 98.16(18) . .
V6 O6 K9 141.0(2) . 1_455
V6 O6 K5 81.57(16) . 1_455
K9 O6 K5 136.85(16) 1_455 1_455
V5 O23 V6 141.8(2) . .
V5 O23 V2 98.88(18) . .
V6 O23 V2 99.56(18) . .
V5 O23 K5 86.15(14) . 1_455
V6 O23 K5 85.85(14) . 1_455
V2 O23 K5 162.96(19) . 1_455
V11 O26 V3 144.6(2) . .
V11 O26 V6 94.13(17) . .
V3 O26 V6 101.04(18) . .
V2 O20 V3 136.9(2) . .
V2 O20 V6 99.92(17) . .
V3 O20 V6 99.70(18) . .
V14 O14 K3 110.2(2) . .
V14 O14 K4 155.3(2) . 1_455
K3 O14 K4 91.72(12) . 1_455
V14 O14 K5 83.53(17) . 1_455
K3 O14 K5 91.53(12) . 1_455
K4 O14 K5 84.61(12) 1_455 1_455
V1 O1 K7 96.39(19) . .
V10 O10 K8 139.4(2) . .
V10 O10 K7 102.1(2) . 4_565
K8 O10 K7 118.43(15) . 4_565
V12 O12 K8 101.00(19) . 4_666
V12 O12 K1 148.8(2) . 2_656
K8 O12 K1 109.67(14) 4_666 2_656
V1 O21 V7 100.72(18) . .
V1 O21 V3 140.5(2) . .
V7 O21 V3 100.60(18) . .
V1 O21 K7 96.78(16) . .
V7 O21 K7 99.56(16) . .
V3 O21 K7 111.88(17) . .
V8 O8 K2 145.3(2) . 1_655
V8 O8 K6 118.1(2) . 3_756
K2 O8 K6 96.36(13) 1_655 3_756
V8 O8 K5 91.52(19) . .
K2 O8 K5 94.55(14) 1_655 .
K6 O8 K5 87.21(13) 3_756 .
V6 O31 V11 94.62(18) . .
V6 O31 V14 146.6(2) . .
V11 O31 V14 101.76(18) . .
V6 O31 K5 89.18(14) . 1_455
V11 O31 K5 159.26(19) . 1_455
V14 O31 K5 85.62(14) . 1_455
V5 O30 V10 95.14(18) . .
V5 O30 V14 143.9(2) . .
V10 O30 V14 101.28(18) . .
V5 O30 K5 89.10(14) . 1_455
V10 O30 K5 161.63(19) . 1_455
V14 O30 K5 85.30(14) . 1_455
V5 O5 K2 112.9(2) . .
V5 O5 K6 146.5(2) . 3_656
K2 O5 K6 93.46(13) . 3_656
V5 O5 K5 80.86(16) . 1_455
K2 O5 K5 88.30(12) . 1_455
K6 O5 K5 79.61(11) 3_656 1_455
V4 O4 K6 127.1(2) . .
V4 O4 K2 134.0(2) . 3_656
K6 O4 K2 94.92(13) . 3_656

loop_
_geom_bond_atom_site_label_1
_geom_bond_atom_site_label_2
_geom_bond_distance
_geom_bond_site_symmetry_2
K6 O4 2.725(5) .
K6 O7W 2.771(5) 2_646
K6 O8 2.837(5) 3_756
K6 O10W 2.845(8) .
K6 O5 2.978(5) 3_656
K6 O9 2.999(5) 3_756
K6 O11W 3.006(9) 3_656
K6 O1W 3.418(6) 3_656
K7 O6W 2.773(7) .
K7 O21 2.806(4) .
K7 O16 2.937(5) 4_666
K7 O34 2.945(4) 4_666
K7 O10 2.951(5) 4_666
K7 O1 3.014(5) .
K7 O7 3.129(5) .
K7 O9W 3.249(9) 4_566
K8 O1W 2.639(5) .
K8 O15W 2.648(13) .
K8 O10 2.711(5) .
K8 O12 2.800(4) 4_565
K8 O11W 2.813(7) .
K8 O27 2.815(4) 4_565
K8 O14W 3.16(2) .
K8 O2 3.343(4) 3_656
O33 V10 1.902(4) .
O33 V9 1.907(4) .
O33 V16 2.020(4) .
O33 K9 2.760(4) 4_565
O29 V8 1.920(4) .
O29 V9 1.928(4) .
O29 V13 1.949(4) .
O29 K5 2.748(4) .
O37 V16 1.913(4) .
O37 V9 1.944(4) .
O37 V13 1.966(4) .
O37 K4 3.095(4) .
O24 V9 1.898(4) .
O24 V8 1.940(4) .
O24 V4 1.953(4) .
O35 V15 1.866(4) .
O35 V14 1.950(4) .
O35 V11 1.963(4) .
O9 V9 1.625(4) .
O9 K6 2.999(5) 3_756
O9 K9 3.046(5) 4_565
O34 V16 1.899(4) .
O34 V10 1.927(4) .
O34 V14 1.948(4) .
O34 K7 2.945(4) 4_565
O36 V15 1.902(4) .
O36 V12 1.960(4) .
O36 V13 1.973(4) .
O38 V15 1.769(4) .
O38 V16 1.878(4) .
O38 K3 2.878(4) 3_666
O32 V12 1.881(4) .
O32 V11 1.926(4) .
O32 V15 2.073(4) .
O16 V16 1.621(4) .
O16 K1 2.776(4) 4_665
O16 K7 2.937(5) 4_565
O16 K9 3.162(5) 4_565
O15 V15 1.623(4) .
O15 K4 2.683(5) 3_766
O15 K3 2.974(5) 3_666
N1 C1 1.052(11) .
K9 O7 2.651(5) .
K9 O33 2.760(4) 4_666
K9 O6 2.761(5) 1_655
K9 O14W 2.83(2) 4_666
K9 O3W 2.871(4) 1_655
K9 O9 3.046(5) 4_666
K9 O4W 3.058(6) 1_655
K9 O16 3.162(5) 4_666
K9 O15W 3.288(13) 4_666
O1W K2 2.903(6) 3_656
O1W K6 3.418(6) 3_656
O2W K2 2.863(5) .
O2W K1 2.905(5) .
O4W K4 2.747(5) 4_566
O4W K1 2.757(6) .
O4W K9 3.058(6) 1_455
O5W K3 2.832(5) .
O6W K3 2.766(6) 2_646
O7W K6 2.771(5) 2_656
O7W K5 2.894(5) 4_566
O7W K4 3.037(5) 4_566
O8W K1 2.745(6) .
O8W K4 3.234(9) 4_566
O8W K3 3.342(8) 2_546
O9W K4 2.811(6) .
O9W K7 3.249(9) 4_665
O11W K6 3.006(9) 3_656
O12W O13W 0.692(19) .
O12W K1 2.910(18) 2_556
O14W O15W 1.15(2) .
O14W K2 2.81(2) 3_656
O14W K9 2.83(2) 4_565
O15W K2 2.786(13) 3_656
O15W K9 3.288(13) 4_565
O3W K9 2.871(4) 1_455
O13W K1 2.681(14) 2_556
O13W K3 3.250(15) .
V8 O8 1.619(4) .
V8 O22 1.916(4) .
V8 O18 1.954(4) .
V14 O14 1.617(4) .
V14 O31 1.941(4) .
V14 O30 1.953(4) .
V14 V11 3.0043(14) .
V14 V10 3.0086(14) .
V5 O5 1.625(4) .
V5 O23 1.909(4) .
V5 O30 1.925(4) .
V5 O25 1.947(4) .
V5 O19 1.955(4) .
V5 V10 2.8514(13) .
V13 O13 1.616(4) .
V13 O28 1.961(4) .
V6 O6 1.643(4) .
V6 O23 1.913(4) .
V6 O31 1.916(4) .
V6 O26 1.952(4) .
V6 O20 1.968(4) .
V3 O3 1.623(4) .
V3 O26 1.947(4) .
V3 O21 1.950(4) .
V3 O27 1.962(4) .
V3 O20 1.968(4) .
V10 O10 1.617(4) .
V10 O25 1.875(4) .
V10 O30 1.938(4) .
V7 O7 1.612(4) .
V7 O22 1.901(4) .
V7 O28 1.926(4) .
V7 O21 1.944(4) .
V7 O27 1.957(4) .
V12 O12 1.607(4) .
V12 O27 1.886(4) .
V12 O28 1.941(4) .
V2 O2 1.615(4) .
V2 O17 1.843(4) .
V2 O19 1.921(4) .
V2 O20 1.925(4) .
V2 O23 1.991(4) .
V4 O4 1.609(4) .
V4 O25 1.958(4) .
V4 O19 1.979(4) .
V4 O18 1.985(4) .
V1 O1 1.618(4) .
V1 O17 1.832(4) .
V1 O21 1.910(4) .
V1 O18 1.912(4) .
V1 O22 2.015(4) .
V11 O11 1.618(4) .
V11 O26 1.911(4) .
V11 O31 1.932(4) .
V11 V15 3.0275(14) .
K4 O15 2.683(5) 3_766
K4 O13 2.738(4) .
K4 O4W 2.747(5) 4_665
K4 O14 2.998(5) 1_655
K4 O7W 3.037(5) 4_665
K4 O8W 3.234(9) 4_665
K5 O7W 2.894(5) 4_665
K5 O31 2.959(4) 1_655
K5 O30 2.964(4) 1_655
K5 O13 2.981(5) .
K5 O8 3.074(5) .
K5 O23 3.075(4) 1_655
K5 O14 3.193(5) 1_655
K5 O6 3.343(5) 1_655
K5 O5 3.378(5) 1_655
K2 O5 2.742(4) .
K2 O8 2.755(4) 1_455
K2 O15W 2.786(13) 3_656
K2 O14W 2.81(2) 3_656
K2 O1W 2.903(6) 3_656
K2 O4 2.929(4) 3_656
K2 O2 2.992(4) .
K3 O13 2.744(4) 1_455
K3 O6W 2.766(6) 2_656
K3 O38 2.878(4) 3_666
K3 O14 2.901(5) .
K3 O15 2.974(5) 3_666
K3 O11 3.117(5) .
K3 O8W 3.342(8) 2_556
K1 O13W 2.681(14) 2_546
K1 O16 2.776(4) 4_566
K1 O12 2.803(4) 2_646
K1 O2 2.814(4) .
K1 O12W 2.910(19) 2_546
O13 K3 2.744(4) 1_655
O2 K8 3.343(4) 3_656
O27 K8 2.815(4) 4_666
O6 K9 2.761(5) 1_455
O6 K5 3.343(5) 1_455
O23 K5 3.075(4) 1_455
O14 K4 2.998(5) 1_455
O14 K5 3.193(5) 1_455
O10 K7 2.951(5) 4_565
O12 K8 2.800(4) 4_666
O12 K1 2.803(4) 2_656
O8 K2 2.755(4) 1_655
O8 K6 2.837(5) 3_756
O31 K5 2.959(4) 1_455
O30 K5 2.964(4) 1_455
O5 K6 2.978(5) 3_656
O5 K5 3.378(5) 1_455
O4 K2 2.929(4) 3_656

loop_
_geom_torsion_atom_site_label_1
_geom_torsion_atom_site_label_2
_geom_torsion_atom_site_label_3
_geom_torsion_atom_site_label_4
_geom_torsion
_geom_torsion_site_symmetry_1
_geom_torsion_site_symmetry_4
O15W K8 O1W K2 -16.4(3) . 3_656
O10 K8 O1W K2 -103.65(15) . 3_656
O12 K8 O1W K2 50.2(2) 4_565 3_656
O11W K8 O1W K2 132.05(19) . 3_656
O27 K8 O1W K2 155.8(4) 4_565 3_656
O14W K8 O1W K2 -34.9(4) . 3_656
O2 K8 O1W K2 55.92(12) 3_656 3_656
V12 K8 O1W K2 75.6(3) 4_565 3_656
V7 K8 O1W K2 -99.1(5) 4_565 3_656
V3 K8 O1W K2 -179.24(9) 4_565 3_656
O15W K8 O1W K6 170.3(3) . 3_656
O10 K8 O1W K6 83.00(13) . 3_656
O12 K8 O1W K6 -123.17(17) 4_565 3_656
O11W K8 O1W K6 -41.31(17) . 3_656
O27 K8 O1W K6 -17.6(5) 4_565 3_656
O14W K8 O1W K6 151.7(4) . 3_656
O2 K8 O1W K6 -117.44(15) 3_656 3_656
V12 K8 O1W K6 -97.8(3) 4_565 3_656
V7 K8 O1W K6 87.6(5) 4_565 3_656
V3 K8 O1W K6 7.4(2) 4_565 3_656
K2 K8 O1W K6 -173.35(18) 3_656 3_656
O21 K7 O6W K3 113.3(3) . 2_646
O16 K7 O6W K3 -27.5(2) 4_666 2_646
O34 K7 O6W K3 -86.5(2) 4_666 2_646
O10 K7 O6W K3 -105.7(2) 4_666 2_646
O1 K7 O6W K3 67.9(2) . 2_646
O7 K7 O6W K3 -6.9(6) . 2_646
O9W K7 O6W K3 136.0(3) 4_566 2_646
V1 K7 O6W K3 85.7(2) . 2_646
V16 K7 O6W K3 -53.1(2) 4_666 2_646
V10 K7 O6W K3 -94.1(2) 4_666 2_646
V7 K7 O6W K3 74.1(5) . 2_646
O1W K8 O11W K6 48.87(19) . 3_656
O15W K8 O11W K6 115.8(6) . 3_656
O10 K8 O11W K6 -29.9(3) . 3_656
O12 K8 O11W K6 177.89(18) 4_565 3_656
O27 K8 O11W K6 -123.06(19) 4_565 3_656
O14W K8 O11W K6 78.0(10) . 3_656
O2 K8 O11W K6 113.2(2) 3_656 3_656
V12 K8 O11W K6 -155.89(17) 4_565 3_656
V7 K8 O11W K6 -118.25(17) 4_565 3_656
V3 K8 O11W K6 -96.78(16) 4_565 3_656
K2 K8 O11W K6 83.50(16) 3_656 3_656
O1W K8 O14W O15W 114.8(15) . .
O10 K8 O14W O15W -153.4(15) . .
O12 K8 O14W O15W -13.7(14) 4_565 .
O11W K8 O14W O15W 85.8(17) . .
O27 K8 O14W O15W -69.5(15) 4_565 .
O2 K8 O14W O15W 52.4(14) 3_656 .
V12 K8 O14W O15W -35.3(15) 4_565 .
V7 K8 O14W O15W -79.1(14) 4_565 .
V3 K8 O14W O15W -101.2(14) 4_565 .
K2 K8 O14W O15W 78.3(14) 3_656 .
O1W K8 O14W K2 36.5(4) . 3_656
O15W K8 O14W K2 -78.3(14) . 3_656
O10 K8 O14W K2 128.3(6) . 3_656
O12 K8 O14W K2 -92.0(4) 4_565 3_656
O11W K8 O14W K2 7.5(13) . 3_656
O27 K8 O14W K2 -147.8(3) 4_565 3_656
O2 K8 O14W K2 -25.9(4) 3_656 3_656
V12 K8 O14W K2 -113.6(4) 4_565 3_656
V7 K8 O14W K2 -157.4(4) 4_565 3_656
V3 K8 O14W K2 -179.54(8) 4_565 3_656
O1W K8 O14W K9 -145.4(6) . 4_565
O15W K8 O14W K9 99.8(16) . 4_565
O10 K8 O14W K9 -53.6(5) . 4_565
O12 K8 O14W K9 86.1(6) 4_565 4_565
O11W K8 O14W K9 -174.4(5) . 4_565
O27 K8 O14W K9 30.3(8) 4_565 4_565
O2 K8 O14W K9 152.2(6) 3_656 4_565
V12 K8 O14W K9 64.5(6) 4_565 4_565
V7 K8 O14W K9 20.7(6) 4_565 4_565
V3 K8 O14W K9 -1.4(10) 4_565 4_565
K2 K8 O14W K9 178.1(10) 3_656 4_565
K2 O14W O15W K8 92.1(6) 3_656 .
K9 O14W O15W K8 -92.0(9) 4_565 .
K9 O14W O15W K2 175.8(9) 4_565 3_656
K8 O14W O15W K2 -92.1(6) . 3_656
K2 O14W O15W K9 -175.8(9) 3_656 4_565
K8 O14W O15W K9 92.0(9) . 4_565
O1W K8 O15W O14W -63.0(15) . .
O10 K8 O15W O14W 24.7(15) . .
O12 K8 O15W O14W 165.7(15) 4_565 .
O11W K8 O15W O14W -127.0(14) . .
O27 K8 O15W O14W 119.9(14) 4_565 .
O2 K8 O15W O14W -124.4(15) 3_656 .
V12 K8 O15W O14W 147.0(14) 4_565 .
V7 K8 O15W O14W 101.7(15) 4_565 .
V3 K8 O15W O14W 99.6(15) 4_565 .
K2 K8 O15W O14W -80.2(15) 3_656 .
O1W K8 O15W K2 17.1(3) . 3_656
O10 K8 O15W K2 104.9(3) . 3_656
O12 K8 O15W K2 -114.1(4) 4_565 3_656
O11W K8 O15W K2 -46.8(7) . 3_656
O27 K8 O15W K2 -159.9(2) 4_565 3_656
O14W K8 O15W K2 80.2(15) . 3_656
O2 K8 O15W K2 -44.2(3) 3_656 3_656
V12 K8 O15W K2 -132.8(3) 4_565 3_656
V7 K8 O15W K2 -178.1(3) 4_565 3_656
V3 K8 O15W K2 179.76(8) 4_565 3_656
O1W K8 O15W K9 -121.1(3) . 4_565
O10 K8 O15W K9 -33.4(3) . 4_565
O12 K8 O15W K9 107.6(3) 4_565 4_565
O11W K8 O15W K9 174.9(4) . 4_565
O27 K8 O15W K9 61.8(4) 4_565 4_565
O14W K8 O15W K9 -58.1(14) . 4_565
O2 K8 O15W K9 177.5(4) 3_656 4_565
V12 K8 O15W K9 89.0(3) 4_565 4_565
V7 K8 O15W K9 43.6(3) 4_565 4_565
V3 K8 O15W K9 41.5(5) 4_565 4_565
K2 K8 O15W K9 -138.3(5) 3_656 4_565
K1 O12W O13W K3 -131(5) 2_556 .
V9 O29 V8 O8 102.3(2) . .
V13 O29 V8 O8 -139.8(4) . .
K5 O29 V8 O8 -31.7(2) . .
V9 O29 V8 O22 -148.02(17) . .
V13 O29 V8 O22 -30.1(4) . .
K5 O29 V8 O22 77.98(15) . .
V9 O29 V8 O24 -6.71(16) . .
V13 O29 V8 O24 111.2(4) . .
K5 O29 V8 O24 -140.71(16) . .
V9 O29 V8 O18 -68.5(3) . .
V13 O29 V8 O18 49.5(5) . .
K5 O29 V8 O18 157.5(2) . .
V13 O29 V8 V9 117.9(4) . .
K5 O29 V8 V9 -134.0(2) . .
V9 O29 V8 V1 -120.07(12) . .
V13 O29 V8 V1 -2.2(4) . .
K5 O29 V8 V1 105.93(12) . .
V9 O29 V8 V4 -32.33(18) . .
V13 O29 V8 V4 85.6(4) . .
K5 O29 V8 V4 -166.33(6) . .
V9 O29 V8 K5 134.0(2) . .
V13 O29 V8 K5 -108.1(4) . .
V9 O29 V8 K6 68.05(13) . 3_756
V13 O29 V8 K6 -174.0(4) . 3_756
K5 O29 V8 K6 -65.96(10) . 3_756
V9 O24 V8 O8 -96.2(2) . .
V4 O24 V8 O8 115.0(2) . .
V9 O24 V8 O22 93.6(3) . .
V4 O24 V8 O22 -55.3(3) . .
V9 O24 V8 O29 6.83(17) . .
V4 O24 V8 O29 -142.01(19) . .
V9 O24 V8 O18 156.28(19) . .
V4 O24 V8 O18 7.45(17) . .
V4 O24 V8 V9 -148.8(3) . .
V9 O24 V8 V1 133.85(11) . .
V4 O24 V8 V1 -14.99(19) . .
V9 O24 V8 V4 148.8(3) . .
V9 O24 V8 K5 -28.5(2) . .
V4 O24 V8 K5 -177.38(8) . .
V9 O24 V8 K6 -77.63(13) . 3_756
V4 O24 V8 K6 133.53(17) . 3_756
V16 O34 V14 O14 129.2(3) . .
V10 O34 V14 O14 -108.8(2) . .
K7 O34 V14 O14 -7.2(3) 4_565 .
V16 O34 V14 O31 -56.8(5) . .
V10 O34 V14 O31 65.1(4) . .
K7 O34 V14 O31 166.8(2) 4_565 .
V16 O34 V14 O35 20.8(4) . .
V10 O34 V14 O35 142.71(19) . .
K7 O34 V14 O35 -115.65(19) 4_565 .
V16 O34 V14 O30 -127.7(4) . .
V10 O34 V14 O30 -5.73(17) . .
K7 O34 V14 O30 95.9(2) 4_565 .
V16 O34 V14 V11 -8.2(4) . .
V10 O34 V14 V11 113.76(15) . .
K7 O34 V14 V11 -144.60(11) 4_565 .
V16 O34 V14 V10 -122.0(4) . .
K7 O34 V14 V10 101.6(2) 4_565 .
V16 O34 V14 K5 -154.9(2) . 1_455
V10 O34 V14 K5 -32.9(3) . 1_455
K7 O34 V14 K5 68.7(2) 4_565 1_455
V16 O34 V14 K3 87.2(4) . .
V10 O34 V14 K3 -150.86(10) . .
K7 O34 V14 K3 -49.2(3) 4_565 .
V15 O35 V14 O14 -127.9(3) . .
V11 O35 V14 O14 108.8(2) . .
V15 O35 V14 O31 128.0(3) . .
V11 O35 V14 O31 4.72(17) . .
V15 O35 V14 O34 -18.6(3) . .
V11 O35 V14 O34 -141.91(18) . .
V15 O35 V14 O30 56.4(5) . .
V11 O35 V14 O30 -66.9(4) . .
V15 O35 V14 V11 123.3(4) . .
V15 O35 V14 V10 8.8(4) . .
V11 O35 V14 V10 -114.46(14) . .
V15 O35 V14 K5 157.0(2) . 1_455
V11 O35 V14 K5 33.7(3) . 1_455
V15 O35 V14 K3 -157.8(3) . .
V11 O35 V14 K3 78.89(14) . .
V8 O29 V13 O13 134.3(4) . .
V9 O29 V13 O13 -109.3(2) . .
K5 O29 V13 O13 26.0(2) . .
V8 O29 V13 O28 29.6(4) . .
V9 O29 V13 O28 146.05(18) . .
K5 O29 V13 O28 -78.64(15) . .
V8 O29 V13 O37 -124.0(4) . .
V9 O29 V13 O37 -7.62(17) . .
K5 O29 V13 O37 127.69(16) . .
V8 O29 V13 O36 -39.2(6) . .
V9 O29 V13 O36 77.3(4) . .
K5 O29 V13 O36 -147.4(3) . .
V8 O29 V13 V9 -116.4(4) . .
K5 O29 V13 V9 135.3(2) . .
V8 O29 V13 V12 3.5(4) . .
V9 O29 V13 V12 119.93(13) . .
K5 O29 V13 V12 -104.75(11) . .
V8 O29 V13 K5 108.3(4) . .
V9 O29 V13 K5 -135.3(2) . .
V8 O29 V13 K4 177.1(4) . .
V9 O29 V13 K4 -66.49(14) . .
K5 O29 V13 K4 68.82(10) . .
V16 O37 V13 O13 -135.9(3) . .
V9 O37 V13 O13 108.7(2) . .
K4 O37 V13 O13 8.0(2) . .
V16 O37 V13 O29 122.9(3) . .
V9 O37 V13 O29 7.53(17) . .
K4 O37 V13 O29 -93.10(14) . .
V16 O37 V13 O28 51.5(5) . .
V9 O37 V13 O28 -63.9(4) . .
K4 O37 V13 O28 -164.5(3) . .
V16 O37 V13 O36 -28.5(3) . .
V9 O37 V13 O36 -143.86(18) . .
K4 O37 V13 O36 115.50(14) . .
V16 O37 V13 V9 115.4(4) . .
K4 O37 V13 V9 -100.63(17) . .
V16 O37 V13 V12 0.6(4) . .
V9 O37 V13 V12 -114.75(14) . .
K4 O37 V13 V12 144.62(8) . .
V16 O37 V13 K5 163.9(2) . .
V9 O37 V13 K5 48.50(18) . .
K4 O37 V13 K5 -52.13(11) . .
V16 O37 V13 K4 -144.0(3) . .
V9 O37 V13 K4 100.63(17) . .
V15 O36 V13 O13 132.7(3) . .
V12 O36 V13 O13 -110.4(2) . .
V15 O36 V13 O29 -53.9(5) . .
V12 O36 V13 O29 63.0(4) . .
V15 O36 V13 O28 -125.8(3) . .
V12 O36 V13 O28 -8.86(17) . .
V15 O36 V13 O37 26.2(3) . .
V12 O36 V13 O37 143.12(17) . .
V15 O36 V13 V9 -2.4(4) . .
V12 O36 V13 V9 114.53(14) . .
V15 O36 V13 V12 -117.0(4) . .
V15 O36 V13 K5 -177.42(11) . .
V12 O36 V13 K5 -60.5(3) . .
V15 O36 V13 K4 85.2(3) . .
V12 O36 V13 K4 -157.88(10) . .
O6 V6 V3 O3 -0.4(3) . .
O23 V6 V3 O3 -127.4(2) . .
O31 V6 V3 O3 128.1(2) . .
O26 V6 V3 O3 84.8(3) . .
O20 V6 V3 O3 -84.7(3) . .
V11 V6 V3 O3 106.26(19) . .
V2 V6 V3 O3 -109.02(19) . .
K5 V6 V3 O3 -178.9(3) 1_455 .
O6 V6 V3 O26 -85.2(3) . .
O23 V6 V3 O26 147.8(2) . .
O31 V6 V3 O26 43.3(2) . .
O20 V6 V3 O26 -169.4(3) . .
V11 V6 V3 O26 21.48(17) . .
V2 V6 V3 O26 166.21(18) . .
K5 V6 V3 O26 96.3(3) 1_455 .
O6 V6 V3 O21 133.8(2) . .
O23 V6 V3 O21 6.79(19) . .
O31 V6 V3 O21 -97.6(2) . .
O26 V6 V3 O21 -141.0(2) . .
O20 V6 V3 O21 49.6(2) . .
V11 V6 V3 O21 -119.51(14) . .
V2 V6 V3 O21 25.22(14) . .
K5 V6 V3 O21 -44.7(3) 1_455 .
O6 V6 V3 O27 -129.5(2) . .
O23 V6 V3 O27 103.46(19) . .
O31 V6 V3 O27 -1.0(2) . .
O26 V6 V3 O27 -44.3(2) . .
O20 V6 V3 O27 146.2(2) . .
V11 V6 V3 O27 -22.84(14) . .
V2 V6 V3 O27 121.89(14) . .
K5 V6 V3 O27 52.0(3) 1_455 .
O6 V6 V3 O20 84.2(3) . .
O23 V6 V3 O20 -42.8(2) . .
O31 V6 V3 O20 -147.2(2) . .
O26 V6 V3 O20 169.4(3) . .
V11 V6 V3 O20 -169.07(18) . .
V2 V6 V3 O20 -24.35(17) . .
K5 V6 V3 O20 -94.2(3) 1_455 .
O6 V6 V3 V7 -177.20(18) . .
O23 V6 V3 V7 55.78(14) . .
O31 V6 V3 V7 -48.65(15) . .
O26 V6 V3 V7 -92.00(18) . .
O20 V6 V3 V7 98.56(18) . .
V11 V6 V3 V7 -70.51(5) . .
V2 V6 V3 V7 74.21(5) . .
K5 V6 V3 V7 4.3(2) 1_455 .
O6 V6 V3 K8 -78.53(19) . 4_666
O23 V6 V3 K8 154.45(13) . 4_666
O31 V6 V3 K8 50.02(15) . 4_666
O26 V6 V3 K8 6.67(18) . 4_666
O20 V6 V3 K8 -162.77(18) . 4_666
V11 V6 V3 K8 28.16(6) . 4_666
V2 V6 V3 K8 172.88(6) . 4_666
K5 V6 V3 K8 103.0(2) 1_455 4_666
O6 V6 V3 K7 84.6(2) . .
O23 V6 V3 K7 -42.39(15) . .
O31 V6 V3 K7 -146.82(15) . .
O26 V6 V3 K7 169.83(19) . .
O20 V6 V3 K7 0.39(19) . .
V11 V6 V3 K7 -168.68(8) . .
V2 V6 V3 K7 -23.96(8) . .
K5 V6 V3 K7 -93.8(2) 1_455 .
O6W K7 V3 O3 68.8(3) . .
O21 K7 V3 O3 177.4(3) . .
O16 K7 V3 O3 -113.3(2) 4_666 .
O34 K7 V3 O3 -24.6(2) 4_666 .
O10 K7 V3 O3 -52.6(2) 4_666 .
O1 K7 V3 O3 155.9(2) . .
O7 K7 V3 O3 -119.4(2) . .
O9W K7 V3 O3 83.7(2) 4_566 .
V1 K7 V3 O3 160.37(18) . .
V16 K7 V3 O3 -64.5(2) 4_666 .
V10 K7 V3 O3 -44.00(18) 4_666 .
V7 K7 V3 O3 -138.17(18) . .
O6W K7 V3 O21 -108.6(3) . .
O16 K7 V3 O21 69.2(2) 4_666 .
O34 K7 V3 O21 158.0(2) 4_666 .
O10 K7 V3 O21 130.0(2) 4_666 .
O1 K7 V3 O21 -21.49(19) . .
O7 K7 V3 O21 63.1(2) . .
O9W K7 V3 O21 -93.7(2) 4_566 .
V1 K7 V3 O21 -17.04(18) . .
V16 K7 V3 O21 118.0(2) 4_666 .
V10 K7 V3 O21 138.58(19) 4_666 .
V7 K7 V3 O21 44.41(18) . .
O6W K7 V3 O27 176.8(2) . .
O21 K7 V3 O27 -74.7(2) . .
O16 K7 V3 O27 -5.4(2) 4_666 .
O34 K7 V3 O27 83.36(17) 4_666 .
O10 K7 V3 O27 55.36(15) 4_666 .
O1 K7 V3 O27 -96.15(15) . .
O7 K7 V3 O27 -11.52(15) . .
O9W K7 V3 O27 -168.34(16) 4_566 .
V1 K7 V3 O27 -91.71(12) . .
V16 K7 V3 O27 43.38(16) 4_666 .
V10 K7 V3 O27 63.92(12) 4_666 .
V7 K7 V3 O27 -30.25(12) . .
O6W K7 V3 O20 -32.2(2) . .
O21 K7 V3 O20 76.3(2) . .
O16 K7 V3 O20 145.6(2) 4_666 .
O34 K7 V3 O20 -125.64(17) 4_666 .
O10 K7 V3 O20 -153.64(15) 4_666 .
O1 K7 V3 O20 54.85(15) . .
O7 K7 V3 O20 139.48(15) . .
O9W K7 V3 O20 -17.34(16) 4_566 .
V1 K7 V3 O20 59.29(12) . .
V16 K7 V3 O20 -165.62(15) 4_666 .
V10 K7 V3 O20 -145.08(12) 4_666 .
V7 K7 V3 O20 120.75(12) . .
O6W K7 V3 V7 -153.00(18) . .
O21 K7 V3 V7 -44.41(18) . .
O16 K7 V3 V7 24.84(17) 4_666 .
O34 K7 V3 V7 113.61(13) 4_666 .
O10 K7 V3 V7 85.61(10) 4_666 .
O1 K7 V3 V7 -65.90(9) . .
O7 K7 V3 V7 18.74(9) . .
O9W K7 V3 V7 -138.08(12) 4_566 .
V1 K7 V3 V7 -61.46(4) . .
V16 K7 V3 V7 73.64(11) 4_666 .
V10 K7 V3 V7 94.17(5) 4_666 .
O6W K7 V3 V6 -32.5(2) . .
O21 K7 V3 V6 76.08(19) . .
O16 K7 V3 V6 145.32(17) 4_666 .
O34 K7 V3 V6 -125.91(13) 4_666 .
O10 K7 V3 V6 -153.91(11) 4_666 .
O1 K7 V3 V6 54.59(13) . .
O7 K7 V3 V6 139.22(11) . .
O9W K7 V3 V6 -17.60(14) 4_566 .
V1 K7 V3 V6 59.03(8) . .
V16 K7 V3 V6 -165.88(8) 4_666 .
V10 K7 V3 V6 -145.34(6) 4_666 .
V7 K7 V3 V6 120.49(8) . .
O6W K7 V3 K8 135.65(18) . 4_666
O21 K7 V3 K8 -115.76(18) . 4_666
O16 K7 V3 K8 -46.52(18) 4_666 4_666
O34 K7 V3 K8 42.26(13) 4_666 4_666
O10 K7 V3 K8 14.26(9) 4_666 4_666
O1 K7 V3 K8 -137.25(10) . 4_666
O7 K7 V3 K8 -52.62(10) . 4_666
O9W K7 V3 K8 150.56(12) 4_566 4_666
V1 K7 V3 K8 -132.81(5) . 4_666
V16 K7 V3 K8 2.28(11) 4_666 4_666
V10 K7 V3 K8 22.82(5) 4_666 4_666
V7 K7 V3 K8 -71.35(4) . 4_666
V9 O33 V10 O10 -147.9(3) . .
V16 O33 V10 O10 100.6(2) . .
K9 O33 V10 O10 -5.5(3) 4_565 .
V9 O33 V10 O25 -36.2(4) . .
V16 O33 V10 O25 -147.69(16) . .
K9 O33 V10 O25 106.23(18) 4_565 .
V9 O33 V10 O34 108.4(4) . .
V16 O33 V10 O34 -3.15(16) . .
K9 O33 V10 O34 -109.24(19) 4_565 .
V9 O33 V10 O30 49.2(5) . .
V16 O33 V10 O30 -62.3(3) . .
K9 O33 V10 O30 -168.4(2) 4_565 .
V9 O33 V10 V5 -9.6(4) . .
V16 O33 V10 V5 -121.09(12) . .
K9 O33 V10 V5 132.83(12) 4_565 .
V9 O33 V10 V16 111.5(4) . .
K9 O33 V10 V16 -106.1(2) 4_565 .
V9 O33 V10 V14 83.8(3) . .
V16 O33 V10 V14 -27.71(17) . .
K9 O33 V10 V14 -133.79(12) 4_565 .
V9 O33 V10 K7 161.2(3) . 4_565
V16 O33 V10 K7 49.71(13) . 4_565
K9 O33 V10 K7 -56.37(15) 4_565 4_565
V9 O33 V10 K9 -142.4(4) . 4_565
V16 O33 V10 K9 106.1(2) . 4_565
V9 O33 V10 K8 -120.9(3) . .
V16 O33 V10 K8 127.57(11) . .
K9 O33 V10 K8 21.49(18) 4_565 .
V16 O34 V10 O10 -102.5(2) . .
V14 O34 V10 O10 110.9(2) . .
K7 O34 V10 O10 -8.1(2) 4_565 .
V16 O34 V10 O25 88.6(3) . .
V14 O34 V10 O25 -58.0(3) . .
K7 O34 V10 O25 -177.0(2) 4_565 .
V16 O34 V10 O33 3.38(17) . .
V14 O34 V10 O33 -143.2(2) . .
K7 O34 V10 O33 97.84(15) 4_565 .
V16 O34 V10 O30 152.3(2) . .
V14 O34 V10 O30 5.76(17) . .
K7 O34 V10 O30 -113.21(16) 4_565 .
V16 O34 V10 V5 132.69(12) . .
V14 O34 V10 V5 -13.9(2) . .
K7 O34 V10 V5 -132.86(8) 4_565 .
V14 O34 V10 V16 -146.6(3) . .
K7 O34 V10 V16 94.45(18) 4_565 .
V16 O34 V10 V14 146.6(3) . .
K7 O34 V10 V14 -119.0(2) 4_565 .
V16 O34 V10 K7 -94.45(18) . 4_565
V14 O34 V10 K7 119.0(2) . 4_565
V16 O34 V10 K9 -35.21(16) . 4_565
V14 O34 V10 K9 178.21(14) . 4_565
K7 O34 V10 K9 59.24(11) 4_565 4_565
V16 O34 V10 K8 -104.55(17) . .
V14 O34 V10 K8 108.88(16) . .
K7 O34 V10 K8 -10.09(19) 4_565 .
O5 V5 V10 O10 -2.7(3) . .
O23 V5 V10 O10 -136.2(2) . .
O30 V5 V10 O10 -91.8(3) . .
O25 V5 V10 O10 95.5(2) . .
O19 V5 V10 O10 123.0(2) . .
V2 V5 V10 O10 167.46(18) . .
V4 V5 V10 O10 115.44(18) . .
K5 V5 V10 O10 -76.58(18) 1_455 .
K2 V5 V10 O10 -7.9(2) . .
O5 V5 V10 O25 -98.2(2) . .
O23 V5 V10 O25 128.3(2) . .
O30 V5 V10 O25 172.7(2) . .
O19 V5 V10 O25 27.5(2) . .
V2 V5 V10 O25 71.99(18) . .
V4 V5 V10 O25 19.97(17) . .
K5 V5 V10 O25 -172.05(18) 1_455 .
K2 V5 V10 O25 -103.4(2) . .
O5 V5 V10 O33 -139.4(2) . .
O23 V5 V10 O33 87.1(2) . .
O30 V5 V10 O33 131.5(2) . .
O25 V5 V10 O33 -41.2(2) . .
O19 V5 V10 O33 -13.7(2) . .
V2 V5 V10 O33 30.79(17) . .
V4 V5 V10 O33 -21.23(15) . .
K5 V5 V10 O33 146.75(15) 1_455 .
K2 V5 V10 O33 -144.58(17) . .
O5 V5 V10 O34 118.4(2) . .
O23 V5 V10 O34 -15.1(2) . .
O30 V5 V10 O34 29.3(2) . .
O25 V5 V10 O34 -143.4(2) . .
O19 V5 V10 O34 -115.89(19) . .
V2 V5 V10 O34 -71.39(15) . .
V4 V5 V10 O34 -123.41(14) . .
K5 V5 V10 O34 44.57(14) 1_455 .
K2 V5 V10 O34 113.24(17) . .
O5 V5 V10 O30 89.1(2) . .
O23 V5 V10 O30 -44.4(2) . .
O25 V5 V10 O30 -172.7(2) . .
O19 V5 V10 O30 -145.2(2) . .
V2 V5 V10 O30 -100.74(18) . .
V4 V5 V10 O30 -152.76(18) . .
K5 V5 V10 O30 15.23(18) 1_455 .
K2 V5 V10 O30 83.9(2) . .
O5 V5 V10 V16 161.69(17) . .
O23 V5 V10 V16 28.20(18) . .
O30 V5 V10 V16 72.60(18) . .
O25 V5 V10 V16 -100.12(18) . .
O19 V5 V10 V16 -72.63(15) . .
V2 V5 V10 V16 -28.13(10) . .
V4 V5 V10 V16 -80.15(6) . .
K5 V5 V10 V16 87.83(7) 1_455 .
K2 V5 V10 V16 156.50(9) . .
O5 V5 V10 V14 109.48(17) . .
O23 V5 V10 V14 -24.01(16) . .
O30 V5 V10 V14 20.39(17) . .
O25 V5 V10 V14 -152.33(17) . .
O19 V5 V10 V14 -124.84(13) . .
V2 V5 V10 V14 -80.34(6) . .
V4 V5 V10 V14 -132.36(4) . .
K5 V5 V10 V14 35.62(4) 1_455 .
K2 V5 V10 V14 104.29(10) . .
O5 V5 V10 K7 54.67(19) . 4_565
O23 V5 V10 K7 -78.82(17) . 4_565
O30 V5 V10 K7 -34.41(18) . 4_565
O25 V5 V10 K7 152.86(19) . 4_565
O19 V5 V10 K7 -179.64(14) . 4_565
V2 V5 V10 K7 -135.15(7) . 4_565
V4 V5 V10 K7 172.83(7) . 4_565
K5 V5 V10 K7 -19.19(8) 1_455 4_565
K2 V5 V10 K7 49.49(14) . 4_565
O5 V5 V10 K9 -82.75(19) . 4_565
O23 V5 V10 K9 143.75(17) . 4_565
O30 V5 V10 K9 -171.84(19) . 4_565
O25 V5 V10 K9 15.43(18) . 4_565
O19 V5 V10 K9 42.93(16) . 4_565
V2 V5 V10 K9 87.42(10) . 4_565
V4 V5 V10 K9 35.40(8) . 4_565
K5 V5 V10 K9 -156.62(8) 1_455 4_565
K2 V5 V10 K9 -87.94(13) . 4_565
O5 V5 V10 K8 -21.92(17) . .
O23 V5 V10 K8 -155.42(16) . .
O30 V5 V10 K8 -111.01(18) . .
O25 V5 V10 K8 76.26(17) . .
O19 V5 V10 K8 103.76(14) . .
V2 V5 V10 K8 148.26(6) . .
V4 V5 V10 K8 96.23(4) . .
K5 V5 V10 K8 -95.78(5) 1_455 .
K2 V5 V10 K8 -27.11(11) . .
O14 V14 V10 O10 2.7(2) . .
O31 V14 V10 O10 131.8(2) . .
O34 V14 V10 O10 -83.7(3) . .
O35 V14 V10 O10 -130.8(2) . .
O30 V14 V10 O10 87.4(3) . .
V11 V14 V10 O10 178.56(17) . .
K5 V14 V10 O10 72.33(18) 1_455 .
K3 V14 V10 O10 7.5(2) . .
O14 V14 V10 O25 -126.8(2) . .
O31 V14 V10 O25 2.3(2) . .
O34 V14 V10 O25 146.8(2) . .
O35 V14 V10 O25 99.7(2) . .
O30 V14 V10 O25 -42.1(2) . .
V11 V14 V10 O25 49.07(15) . .
K5 V14 V10 O25 -57.15(14) 1_455 .
K3 V14 V10 O25 -121.96(18) . .
O14 V14 V10 O33 126.9(2) . .
O31 V14 V10 O33 -103.94(19) . .
O34 V14 V10 O33 40.6(2) . .
O35 V14 V10 O33 -6.5(2) . .
O30 V14 V10 O33 -148.3(2) . .
V11 V14 V10 O33 -57.16(14) . .
K5 V14 V10 O33 -163.38(13) 1_455 .
K3 V14 V10 O33 131.81(17) . .
O14 V14 V10 O34 86.4(3) . .
O31 V14 V10 O34 -144.5(2) . .
O35 V14 V10 O34 -47.1(2) . .
O30 V14 V10 O34 171.1(3) . .
V11 V14 V10 O34 -97.7(2) . .
K5 V14 V10 O34 156.0(2) 1_455 .
K3 V14 V10 O34 91.2(2) . .
O14 V14 V10 O30 -84.8(3) . .
O31 V14 V10 O30 44.4(2) . .
O34 V14 V10 O30 -171.1(3) . .
O35 V14 V10 O30 141.8(2) . .
V11 V14 V10 O30 91.15(19) . .
K5 V14 V10 O30 -15.08(18) 1_455 .
K3 V14 V10 O30 -79.9(2) . .
O14 V14 V10 V5 -106.35(18) . .
O31 V14 V10 V5 22.77(14) . .
O34 V14 V10 V5 167.3(2) . .
O35 V14 V10 V5 120.19(15) . .
O30 V14 V10 V5 -21.60(18) . .
V11 V14 V10 V5 69.55(5) . .
K5 V14 V10 V5 -36.68(4) 1_455 .
K3 V14 V10 V5 -101.49(13) . .
O14 V14 V10 V16 107.70(18) . .
O31 V14 V10 V16 -123.18(14) . .
O34 V14 V10 V16 21.34(19) . .
O35 V14 V10 V16 -25.75(15) . .
O30 V14 V10 V16 -167.54(18) . .
V11 V14 V10 V16 -76.40(5) . .
K5 V14 V10 V16 177.38(4) 1_455 .
K3 V14 V10 V16 112.57(13) . .
O14 V14 V10 K7 40.30(18) . 4_565
O31 V14 V10 K7 169.42(15) . 4_565
O34 V14 V10 K7 -46.07(19) . 4_565
O35 V14 V10 K7 -93.16(15) . 4_565
O30 V14 V10 K7 125.05(19) . 4_565
V11 V14 V10 K7 -143.80(6) . 4_565
K5 V14 V10 K7 109.97(5) 1_455 4_565
K3 V14 V10 K7 45.16(13) . 4_565
O14 V14 V10 K9 83.80(19) . 4_565
O31 V14 V10 K9 -147.08(15) . 4_565
O34 V14 V10 K9 -2.6(2) . 4_565
O35 V14 V10 K9 -49.66(17) . 4_565
O30 V14 V10 K9 168.55(19) . 4_565
V11 V14 V10 K9 -100.30(7) . 4_565
K5 V14 V10 K9 153.47(6) 1_455 4_565
K3 V14 V10 K9 88.66(14) . 4_565
O14 V14 V10 K8 -21.10(19) . .
O31 V14 V10 K8 108.02(15) . .
O34 V14 V10 K8 -107.5(2) . .
O35 V14 V10 K8 -154.56(15) . .
O30 V14 V10 K8 63.65(19) . .
V11 V14 V10 K8 154.80(5) . .
K5 V14 V10 K8 48.57(6) 1_455 .
K3 V14 V10 K8 -16.24(16) . .
O1W K8 V10 O10 -152.4(4) . .
O15W K8 V10 O10 117.1(5) . .
O12 K8 V10 O10 73.2(4) 4_565 .
O11W K8 V10 O10 -90.0(4) . .
O27 K8 V10 O10 6.9(4) 4_565 .
O14W K8 V10 O10 121.7(6) . .
O2 K8 V10 O10 176.2(4) 3_656 .
V12 K8 V10 O10 33.0(4) 4_565 .
V7 K8 V10 O10 27.0(4) 4_565 .
V3 K8 V10 O10 -17.8(4) 4_565 .
K2 K8 V10 O10 161.3(4) 3_656 .
O1W K8 V10 O25 24.43(18) . .
O15W K8 V10 O25 -66.1(3) . .
O10 K8 V10 O25 176.8(4) . .
O12 K8 V10 O25 -109.9(2) 4_565 .
O11W K8 V10 O25 86.8(2) . .
O27 K8 V10 O25 -176.31(16) 4_565 .
O14W K8 V10 O25 -61.5(5) . .
O2 K8 V10 O25 -6.93(17) 3_656 .
V12 K8 V10 O25 -150.13(15) 4_565 .
V7 K8 V10 O25 -156.18(12) 4_565 .
V3 K8 V10 O25 159.04(12) 4_565 .
K2 K8 V10 O25 -21.89(12) 3_656 .
O1W K8 V10 O33 115.72(18) . .
O15W K8 V10 O33 25.2(3) . .
O10 K8 V10 O33 -91.9(4) . .
O12 K8 V10 O33 -18.6(2) 4_565 .
O11W K8 V10 O33 178.1(2) . .
O27 K8 V10 O33 -85.01(16) 4_565 .
O14W K8 V10 O33 29.8(5) . .
O2 K8 V10 O33 84.36(17) 3_656 .
V12 K8 V10 O33 -58.84(15) 4_565 .
V7 K8 V10 O33 -64.89(13) 4_565 .
V3 K8 V10 O33 -109.67(13) 4_565 .
K2 K8 V10 O33 69.40(13) 3_656 .
O1W K8 V10 O34 -147.9(2) . .
O15W K8 V10 O34 121.6(3) . .
O10 K8 V10 O34 4.5(4) . .
O12 K8 V10 O34 77.7(2) 4_565 .
O11W K8 V10 O34 -85.6(3) . .
O27 K8 V10 O34 11.3(2) 4_565 .
O14W K8 V10 O34 126.1(5) . .
O2 K8 V10 O34 -179.31(18) 3_656 .
V12 K8 V10 O34 37.50(19) 4_565 .
V7 K8 V10 O34 31.45(17) 4_565 .
V3 K8 V10 O34 -13.33(17) 4_565 .
K2 K8 V10 O34 165.74(16) 3_656 .
O1W K8 V10 O30 -58.20(18) . .
O15W K8 V10 O30 -148.7(3) . .
O10 K8 V10 O30 94.2(4) . .
O12 K8 V10 O30 167.4(2) 4_565 .
O11W K8 V10 O30 4.2(2) . .
O27 K8 V10 O30 101.07(16) 4_565 .
O14W K8 V10 O30 -144.1(5) . .
O2 K8 V10 O30 -89.56(17) 3_656 .
V12 K8 V10 O30 127.25(15) 4_565 .
V7 K8 V10 O30 121.19(13) 4_565 .
V3 K8 V10 O30 76.41(13) 4_565 .
K2 K8 V10 O30 -104.52(13) 3_656 .
O1W K8 V10 V5 -17.08(14) . .
O15W K8 V10 V5 -107.6(3) . .
O10 K8 V10 V5 135.3(4) . .
O12 K8 V10 V5 -151.45(17) 4_565 .
O11W K8 V10 V5 45.3(2) . .
O27 K8 V10 V5 142.19(10) 4_565 .
O14W K8 V10 V5 -103.0(5) . .
O2 K8 V10 V5 -48.44(12) 3_656 .
V12 K8 V10 V5 168.36(8) 4_565 .
V7 K8 V10 V5 162.31(4) 4_565 .
V3 K8 V10 V5 117.53(4) 4_565 .
K2 K8 V10 V5 -63.40(4) 3_656 .
O1W K8 V10 V16 159.75(14) . .
O15W K8 V10 V16 69.3(3) . .
O10 K8 V10 V16 -47.9(4) . .
O12 K8 V10 V16 25.38(19) 4_565 .
O11W K8 V10 V16 -137.9(2) . .
O27 K8 V10 V16 -40.98(12) 4_565 .
O14W K8 V10 V16 73.8(5) . .
O2 K8 V10 V16 128.39(11) 3_656 .
V12 K8 V10 V16 -14.80(12) 4_565 .
V7 K8 V10 V16 -20.86(7) 4_565 .
V3 K8 V10 V16 -65.64(7) 4_565 .
K2 K8 V10 V16 113.43(5) 3_656 .
O1W K8 V10 V14 -94.90(14) . .
O15W K8 V10 V14 174.6(3) . .
O10 K8 V10 V14 57.5(4) . .
O12 K8 V10 V14 130.74(17) 4_565 .
O11W K8 V10 V14 -32.5(2) . .
O27 K8 V10 V14 64.37(12) 4_565 .
O14W K8 V10 V14 179.2(5) . .
O2 K8 V10 V14 -126.25(12) 3_656 .
V12 K8 V10 V14 90.55(10) 4_565 .
V7 K8 V10 V14 84.50(6) 4_565 .
V3 K8 V10 V14 39.72(7) 4_565 .
K2 K8 V10 V14 -141.21(5) 3_656 .
O1W K8 V10 K7 -156.24(14) . 4_565
O15W K8 V10 K7 113.3(3) . 4_565
O10 K8 V10 K7 -3.8(4) . 4_565
O12 K8 V10 K7 69.40(17) 4_565 4_565
O11W K8 V10 K7 -93.8(2) . 4_565
O27 K8 V10 K7 3.03(10) 4_565 4_565
O14W K8 V10 K7 117.8(5) . 4_565
O2 K8 V10 K7 172.40(12) 3_656 4_565
V12 K8 V10 K7 29.21(9) 4_565 4_565
V7 K8 V10 K7 23.16(5) 4_565 4_565
V3 K8 V10 K7 -21.62(5) 4_565 4_565
K2 K8 V10 K7 157.45(5) 3_656 4_565
O1W K8 V10 K9 130.54(14) . 4_565
O15W K8 V10 K9 40.1(3) . 4_565
O10 K8 V10 K9 -77.1(4) . 4_565
O12 K8 V10 K9 -3.83(17) 4_565 4_565
O11W K8 V10 K9 -167.1(2) . 4_565
O27 K8 V10 K9 -70.19(11) 4_565 4_565
O14W K8 V10 K9 44.6(5) . 4_565
O2 K8 V10 K9 99.18(12) 3_656 4_565
V12 K8 V10 K9 -44.01(9) 4_565 4_565
V7 K8 V10 K9 -50.07(5) 4_565 4_565
V3 K8 V10 K9 -94.85(5) 4_565 4_565
K2 K8 V10 K9 84.22(5) 3_656 4_565
O3 V3 V7 O7 2.2(3) . .
O26 V3 V7 O7 131.3(2) . .
O21 V3 V7 O7 -85.6(3) . .
O27 V3 V7 O7 89.0(3) . .
O20 V3 V7 O7 -130.4(2) . .
V6 V3 V7 O7 179.0(2) . .
K8 V3 V7 O7 46.5(2) 4_666 .
K7 V3 V7 O7 -39.5(2) . .
O3 V3 V7 O22 126.9(2) . .
O26 V3 V7 O22 -104.05(19) . .
O21 V3 V7 O22 39.1(2) . .
O27 V3 V7 O22 -146.3(2) . .
O20 V3 V7 O22 -5.7(2) . .
V6 V3 V7 O22 -56.26(14) . .
K8 V3 V7 O22 171.22(14) 4_666 .
K7 V3 V7 O22 85.18(14) . .
O3 V3 V7 O28 -125.1(2) . .
O26 V3 V7 O28 3.9(2) . .
O21 V3 V7 O28 147.1(2) . .
O27 V3 V7 O28 -38.4(2) . .
O20 V3 V7 O28 102.28(19) . .
V6 V3 V7 O28 51.71(15) . .
K8 V3 V7 O28 -80.81(14) 4_666 .
K7 V3 V7 O28 -166.86(14) . .
O3 V3 V7 O21 87.8(3) . .
O26 V3 V7 O21 -143.2(2) . .
O27 V3 V7 O21 174.5(3) . .
O20 V3 V7 O21 -44.8(2) . .
V6 V3 V7 O21 -95.40(19) . .
K8 V3 V7 O21 132.09(18) 4_666 .
K7 V3 V7 O21 46.04(18) . .
O3 V3 V7 O27 -86.8(3) . .
O26 V3 V7 O27 42.3(2) . .
O21 V3 V7 O27 -174.5(3) . .
O20 V3 V7 O27 140.6(2) . .
V6 V3 V7 O27 90.07(19) . .
K8 V3 V7 O27 -42.45(18) 4_666 .
K7 V3 V7 O27 -128.50(18) . .
O3 V3 V7 V12 -106.25(19) . .
O26 V3 V7 V12 22.79(14) . .
O21 V3 V7 V12 165.98(18) . .
O27 V3 V7 V12 -19.49(18) . .
O20 V3 V7 V12 121.15(14) . .
V6 V3 V7 V12 70.58(5) . .
K8 V3 V7 V12 -61.94(4) 4_666 .
K7 V3 V7 V12 -147.98(4) . .
O3 V3 V7 V1 108.91(19) . .
O26 V3 V7 V1 -122.06(14) . .
O21 V3 V7 V1 21.13(18) . .
O27 V3 V7 V1 -164.33(18) . .
O20 V3 V7 V1 -23.70(14) . .
V6 V3 V7 V1 -74.26(5) . .
K8 V3 V7 V1 153.22(4) 4_666 .
K7 V3 V7 V1 67.17(4) . .
O3 V3 V7 K7 41.73(19) . .
O26 V3 V7 K7 170.77(14) . .
O21 V3 V7 K7 -46.04(18) . .
O27 V3 V7 K7 128.50(18) . .
O20 V3 V7 K7 -90.87(15) . .
V6 V3 V7 K7 -141.44(6) . .
K8 V3 V7 K7 86.05(4) 4_666 .
O3 V3 V7 K8 -44.31(19) . 4_666
O26 V3 V7 K8 84.72(14) . 4_666
O21 V3 V7 K8 -132.09(18) . 4_666
O27 V3 V7 K8 42.45(18) . 4_666
O20 V3 V7 K8 -176.91(15) . 4_666
V6 V3 V7 K8 132.52(6) . 4_666
K7 V3 V7 K8 -86.05(4) . 4_666
O6W K7 V7 O7 -126.6(5) . .
O21 K7 V7 O7 175.1(3) . .
O16 K7 V7 O7 -28.7(2) 4_666 .
O34 K7 V7 O7 29.4(2) 4_666 .
O10 K7 V7 O7 53.3(2) 4_666 .
O1 K7 V7 O7 -119.9(2) . .
O9W K7 V7 O7 177.6(2) 4_566 .
V1 K7 V7 O7 -140.9(2) . .
V16 K7 V7 O7 -6.3(2) 4_666 .
V10 K7 V7 O7 41.5(2) 4_666 .
O6W K7 V7 O22 -17.8(4) . .
O21 K7 V7 O22 -76.1(2) . .
O16 K7 V7 O22 80.13(15) 4_666 .
O34 K7 V7 O22 138.17(17) 4_666 .
O10 K7 V7 O22 162.04(15) 4_666 .
O1 K7 V7 O22 -11.12(15) . .
O7 K7 V7 O22 108.8(2) . .
O9W K7 V7 O22 -73.62(17) 4_566 .
V1 K7 V7 O22 -32.13(12) . .
V16 K7 V7 O22 102.52(13) 4_666 .
V10 K7 V7 O22 150.31(13) 4_666 .
O6W K7 V7 O28 -139.9(6) . .
O21 K7 V7 O28 161.8(5) . .
O16 K7 V7 O28 -42.0(5) 4_666 .
O34 K7 V7 O28 16.0(6) 4_666 .
O10 K7 V7 O28 39.9(5) 4_666 .
O1 K7 V7 O28 -133.3(5) . .
O7 K7 V7 O28 -13.4(6) . .
O9W K7 V7 O28 164.2(5) 4_566 .
V1 K7 V7 O28 -154.3(5) . .
V16 K7 V7 O28 -19.6(5) 4_666 .
V10 K7 V7 O28 28.2(5) 4_666 .
O6W K7 V7 O21 58.3(4) . .
O16 K7 V7 O21 156.22(19) 4_666 .
O34 K7 V7 O21 -145.8(2) 4_666 .
O10 K7 V7 O21 -121.87(18) 4_666 .
O1 K7 V7 O21 64.97(18) . .
O7 K7 V7 O21 -175.1(3) . .
O9W K7 V7 O21 2.47(19) 4_566 .
V1 K7 V7 O21 43.95(16) . .
V16 K7 V7 O21 178.60(17) 4_666 .
V10 K7 V7 O21 -133.60(17) 4_666 .
O6W K7 V7 O27 126.7(4) . .
O21 K7 V7 O27 68.4(2) . .
O16 K7 V7 O27 -135.41(15) 4_666 .
O34 K7 V7 O27 -77.38(17) 4_666 .
O10 K7 V7 O27 -53.51(15) 4_666 .
O1 K7 V7 O27 133.33(15) . .
O7 K7 V7 O27 -106.8(2) . .
O9W K7 V7 O27 70.83(17) 4_566 .
V1 K7 V7 O27 112.32(12) . .
V16 K7 V7 O27 -113.03(13) 4_666 .
V10 K7 V7 O27 -65.24(13) 4_666 .
O6W K7 V7 V12 144.4(4) . .
O21 K7 V7 V12 86.10(17) . .
O16 K7 V7 V12 -117.68(11) 4_666 .
O34 K7 V7 V12 -59.65(15) 4_666 .
O10 K7 V7 V12 -35.77(12) 4_666 .
O1 K7 V7 V12 151.06(11) . .
O7 K7 V7 V12 -89.0(2) . .
O9W K7 V7 V12 88.57(14) 4_566 .
V1 K7 V7 V12 130.05(7) . .
V16 K7 V7 V12 -95.30(8) 4_666 .
V10 K7 V7 V12 -47.51(8) 4_666 .
O6W K7 V7 V1 14.4(4) . .
O21 K7 V7 V1 -43.95(16) . .
O16 K7 V7 V1 112.26(10) 4_666 .
O34 K7 V7 V1 170.30(14) 4_666 .
O10 K7 V7 V1 -165.83(10) 4_666 .
O1 K7 V7 V1 21.01(9) . .
O7 K7 V7 V1 140.9(2) . .
O9W K7 V7 V1 -41.49(12) 4_566 .
V16 K7 V7 V1 134.65(7) 4_666 .
V10 K7 V7 V1 -177.56(6) 4_666 .
O6W K7 V7 V3 95.9(4) . .
O21 K7 V7 V3 37.64(16) . .
O16 K7 V7 V3 -166.14(10) 4_666 .
O34 K7 V7 V3 -108.11(13) 4_666 .
O10 K7 V7 V3 -84.23(9) 4_666 .
O1 K7 V7 V3 102.61(10) . .
O7 K7 V7 V3 -137.5(2) . .
O9W K7 V7 V3 40.11(12) 4_566 .
V1 K7 V7 V3 81.60(4) . .
V16 K7 V7 V3 -143.76(6) 4_666 .
V10 K7 V7 V3 -95.96(5) 4_666 .
O6W K7 V7 K8 165.6(4) . 4_666
O21 K7 V7 K8 107.34(16) . 4_666
O16 K7 V7 K8 -96.45(10) 4_666 4_666
O34 K7 V7 K8 -38.41(13) 4_666 4_666
O10 K7 V7 K8 -14.54(10) 4_666 4_666
O1 K7 V7 K8 172.30(10) . 4_666
O7 K7 V7 K8 -67.8(2) . 4_666
O9W K7 V7 K8 109.80(13) 4_566 4_666
V1 K7 V7 K8 151.29(5) . 4_666
V16 K7 V7 K8 -74.06(6) 4_666 4_666
V10 K7 V7 K8 -26.27(5) 4_666 4_666
V11 O32 V12 O12 -138.2(3) . .
V15 O32 V12 O12 108.3(2) . .
V11 O32 V12 O27 -30.0(4) . .
V15 O32 V12 O27 -143.42(18) . .
V11 O32 V12 O28 57.9(5) . .
V15 O32 V12 O28 -55.6(3) . .
V11 O32 V12 O36 115.9(4) . .
V15 O32 V12 O36 2.40(17) . .
V11 O32 V12 V7 -1.9(4) . .
V15 O32 V12 V7 -115.31(14) . .
V11 O32 V12 V13 89.4(3) . .
V15 O32 V12 V13 -24.03(19) . .
V11 O32 V12 V15 113.5(4) . .
V11 O32 V12 K8 -84.0(3) . 4_666
V15 O32 V12 K8 162.50(11) . 4_666
V15 O36 V12 O12 -108.5(2) . .
V13 O36 V12 O12 114.0(2) . .
V15 O36 V12 O32 -2.65(18) . .
V13 O36 V12 O32 -140.2(2) . .
V15 O36 V12 O27 84.5(3) . .
V13 O36 V12 O27 -53.1(4) . .
V15 O36 V12 O28 146.5(2) . .
V13 O36 V12 O28 8.92(17) . .
V15 O36 V12 V7 127.87(13) . .
V13 O36 V12 V7 -9.7(2) . .
V15 O36 V12 V13 137.6(3) . .
V13 O36 V12 V15 -137.6(3) . .
V15 O36 V12 K8 -108.8(3) . 4_666
V13 O36 V12 K8 113.6(3) . 4_666
O7 V7 V12 O12 -1.8(2) . .
O22 V7 V12 O12 -138.7(2) . .
O28 V7 V12 O12 -94.7(2) . .
O21 V7 V12 O12 121.1(2) . .
O27 V7 V12 O12 91.9(2) . .
V1 V7 V12 O12 163.94(16) . .
V3 V7 V12 O12 111.21(16) . .
K7 V7 V12 O12 64.28(17) . .
K8 V7 V12 O12 39.84(16) 4_666 .
O7 V7 V12 O32 -137.6(2) . .
O22 V7 V12 O32 85.4(2) . .
O28 V7 V12 O32 129.5(2) . .
O21 V7 V12 O32 -14.7(2) . .
O27 V7 V12 O32 -44.0(2) . .
V1 V7 V12 O32 28.07(19) . .
V3 V7 V12 O32 -24.66(18) . .
K7 V7 V12 O32 -71.59(19) . .
K8 V7 V12 O32 -96.03(18) 4_666 .
O7 V7 V12 O27 -93.6(3) . .
O22 V7 V12 O27 129.4(2) . .
O28 V7 V12 O27 173.5(3) . .
O21 V7 V12 O27 29.3(2) . .
V1 V7 V12 O27 72.08(18) . .
V3 V7 V12 O27 19.34(18) . .
K7 V7 V12 O27 -27.59(19) . .
K8 V7 V12 O27 -52.03(18) 4_666 .
O7 V7 V12 O28 92.9(3) . .
O22 V7 V12 O28 -44.1(2) . .
O21 V7 V12 O28 -144.2(2) . .
O27 V7 V12 O28 -173.5(3) . .
V1 V7 V12 O28 -101.38(18) . .
V3 V7 V12 O28 -154.12(18) . .
K7 V7 V12 O28 158.95(19) . .
K8 V7 V12 O28 134.51(18) 4_666 .
O7 V7 V12 O36 121.1(2) . .
O22 V7 V12 O36 -15.8(2) . .
O28 V7 V12 O36 28.2(2) . .
O21 V7 V12 O36 -115.98(19) . .
O27 V7 V12 O36 -145.2(2) . .
V1 V7 V12 O36 -73.17(15) . .
V3 V7 V12 O36 -125.91(14) . .
K7 V7 V12 O36 -172.84(14) . .
K8 V7 V12 O36 162.72(14) 4_666 .
O7 V7 V12 V13 114.69(18) . .
O22 V7 V12 V13 -22.28(16) . .
O28 V7 V12 V13 21.78(17) . .
O21 V7 V12 V13 -122.41(14) . .
O27 V7 V12 V13 -151.68(18) . .
V1 V7 V12 V13 -79.60(6) . .
V3 V7 V12 V13 -132.34(4) . .
K7 V7 V12 V13 -179.27(6) . .
K8 V7 V12 V13 156.29(5) 4_666 .
O7 V7 V12 V15 163.70(18) . .
O22 V7 V12 V15 26.72(18) . .
O28 V7 V12 V15 70.78(18) . .
O21 V7 V12 V15 -73.40(15) . .
O27 V7 V12 V15 -102.68(19) . .
V1 V7 V12 V15 -30.60(9) . .
V3 V7 V12 V15 -83.34(6) . .
K7 V7 V12 V15 -130.26(7) . .
K8 V7 V12 V15 -154.71(7) 4_666 .
O7 V7 V12 K8 -41.60(18) . 4_666
O22 V7 V12 K8 -178.57(16) . 4_666
O28 V7 V12 K8 -134.51(18) . 4_666
O21 V7 V12 K8 81.30(14) . 4_666
O27 V7 V12 K8 52.03(18) . 4_666
V1 V7 V12 K8 124.11(7) . 4_666
V3 V7 V12 K8 71.37(5) . 4_666
K7 V7 V12 K8 24.44(7) . 4_666
O13 V13 V12 O12 0.5(3) . .
O29 V13 V12 O12 126.5(2) . .
O28 V13 V12 O12 82.6(3) . .
O37 V13 V12 O12 -132.3(2) . .
O36 V13 V12 O12 -83.6(3) . .
V9 V13 V12 O12 175.07(19) . .
K5 V13 V12 O12 65.9(2) . .
K4 V13 V12 O12 -40.4(2) . .
O13 V13 V12 O32 127.0(2) . .
O29 V13 V12 O32 -107.0(2) . .
O28 V13 V12 O32 -151.0(2) . .
O37 V13 V12 O32 -5.9(2) . .
O36 V13 V12 O32 42.8(2) . .
V9 V13 V12 O32 -58.47(15) . .
K5 V13 V12 O32 -167.59(14) . .
K4 V13 V12 O32 86.01(16) . .
O13 V13 V12 O27 -125.3(2) . .
O29 V13 V12 O27 0.7(2) . .
O28 V13 V12 O27 -43.2(2) . .
O37 V13 V12 O27 101.9(2) . .
O36 V13 V12 O27 150.5(2) . .
V9 V13 V12 O27 49.25(15) . .
K5 V13 V12 O27 -59.87(15) . .
K4 V13 V12 O27 -166.27(15) . .
O13 V13 V12 O28 -82.0(3) . .
O29 V13 V12 O28 43.9(2) . .
O37 V13 V12 O28 145.1(2) . .
O36 V13 V12 O28 -166.2(3) . .
V9 V13 V12 O28 92.49(19) . .
K5 V13 V12 O28 -16.63(18) . .
K4 V13 V12 O28 -123.0(2) . .
O13 V13 V12 O36 84.2(3) . .
O29 V13 V12 O36 -149.8(2) . .
O28 V13 V12 O36 166.2(3) . .
O37 V13 V12 O36 -48.7(2) . .
V9 V13 V12 O36 -101.28(19) . .
K5 V13 V12 O36 149.60(18) . .
K4 V13 V12 O36 43.2(2) . .
O13 V13 V12 V7 -104.70(18) . .
O29 V13 V12 V7 21.30(14) . .
O28 V13 V12 V7 -22.65(18) . .
O37 V13 V12 V7 122.46(16) . .
O36 V13 V12 V7 171.12(18) . .
V9 V13 V12 V7 69.84(6) . .
K5 V13 V12 V7 -39.28(5) . .
K4 V13 V12 V7 -145.68(9) . .
O13 V13 V12 V15 110.08(18) . .
O29 V13 V12 V15 -123.93(14) . .
O28 V13 V12 V15 -167.87(18) . .
O37 V13 V12 V15 -22.76(15) . .
O36 V13 V12 V15 25.90(18) . .
V9 V13 V12 V15 -75.38(6) . .
K5 V13 V12 V15 175.50(5) . .
K4 V13 V12 V15 69.10(9) . .
O13 V13 V12 K8 -63.7(2) . 4_666
O29 V13 V12 K8 62.25(16) . 4_666
O28 V13 V12 K8 18.31(19) . 4_666
O37 V13 V12 K8 163.41(16) . 4_666
O36 V13 V12 K8 -147.9(2) . 4_666
V9 V13 V12 K8 110.79(9) . 4_666
K5 V13 V12 K8 1.67(10) . 4_666
K4 V13 V12 K8 -104.72(11) . 4_666
O5 V5 V2 O2 -3.0(2) . .
O23 V5 V2 O2 86.5(2) . .
O30 V5 V2 O2 129.4(2) . .
O25 V5 V2 O2 -130.3(2) . .
O19 V5 V2 O2 -95.5(2) . .
V10 V5 V2 O2 -173.04(17) . .
V4 V5 V2 O2 -120.32(17) . .
K5 V5 V2 O2 71.95(17) 1_455 .
K2 V5 V2 O2 4.81(16) . .
O5 V5 V2 O17 123.2(2) . .
O23 V5 V2 O17 -147.4(2) . .
O30 V5 V2 O17 -104.5(2) . .
O25 V5 V2 O17 -4.2(2) . .
O19 V5 V2 O17 30.6(2) . .
V10 V5 V2 O17 -46.91(18) . .
V4 V5 V2 O17 5.80(17) . .
K5 V5 V2 O17 -161.93(17) 1_455 .
K2 V5 V2 O17 130.94(17) . .
O5 V5 V2 O19 92.6(3) . .
O23 V5 V2 O19 -178.0(3) . .
O30 V5 V2 O19 -135.1(2) . .
O25 V5 V2 O19 -34.8(2) . .
V10 V5 V2 O19 -77.50(19) . .
V4 V5 V2 O19 -24.79(18) . .
K5 V5 V2 O19 167.48(19) 1_455 .
K2 V5 V2 O19 100.35(19) . .
O5 V5 V2 O20 -126.8(2) . .
O23 V5 V2 O20 -37.3(2) . .
O30 V5 V2 O20 5.5(2) . .
O25 V5 V2 O20 105.86(18) . .
O19 V5 V2 O20 140.6(2) . .
V10 V5 V2 O20 63.12(15) . .
V4 V5 V2 O20 115.83(13) . .
K5 V5 V2 O20 -51.90(14) 1_455 .
K2 V5 V2 O20 -119.03(13) . .
O5 V5 V2 O23 -89.5(2) . .
O30 V5 V2 O23 42.9(2) . .
O25 V5 V2 O23 143.2(2) . .
O19 V5 V2 O23 178.0(3) . .
V10 V5 V2 O23 100.45(19) . .
V4 V5 V2 O23 153.16(19) . .
K5 V5 V2 O23 -14.57(18) 1_455 .
K2 V5 V2 O23 -81.70(18) . .
O5 V5 V2 V6 -110.71(17) . .
O23 V5 V2 V6 -21.24(18) . .
O30 V5 V2 V6 21.63(16) . .
O25 V5 V2 V6 121.95(13) . .
O19 V5 V2 V6 156.71(19) . .
V10 V5 V2 V6 79.21(6) . .
V4 V5 V2 V6 131.92(4) . .
K5 V5 V2 V6 -35.81(4) 1_455 .
K2 V5 V2 V6 -102.94(4) . .
O5 V5 V2 K2 -7.77(17) . .
O23 V5 V2 K2 81.70(18) . .
O30 V5 V2 K2 124.57(16) . .
O25 V5 V2 K2 -135.11(13) . .
O19 V5 V2 K2 -100.35(19) . .
V10 V5 V2 K2 -177.85(7) . .
V4 V5 V2 K2 -125.14(4) . .
K5 V5 V2 K2 67.13(4) 1_455 .
O5 V5 V2 K1 -34.52(18) . .
O23 V5 V2 K1 54.94(18) . .
O30 V5 V2 K1 97.82(16) . .
O25 V5 V2 K1 -161.87(13) . .
O19 V5 V2 K1 -127.11(19) . .
V10 V5 V2 K1 155.39(5) . .
V4 V5 V2 K1 -151.90(5) . .
K5 V5 V2 K1 40.37(6) 1_455 .
K2 V5 V2 K1 -26.76(5) . .
O6 V6 V2 O2 3.3(2) . .
O23 V6 V2 O2 -84.8(2) . .
O31 V6 V2 O2 -128.2(2) . .
O26 V6 V2 O2 131.2(2) . .
O20 V6 V2 O2 97.0(2) . .
V11 V6 V2 O2 175.38(17) . .
V3 V6 V2 O2 121.73(17) . .
K5 V6 V2 O2 -70.35(17) 1_455 .
O6 V6 V2 O17 -125.1(2) . .
O23 V6 V2 O17 146.7(2) . .
O31 V6 V2 O17 103.4(2) . .
O26 V6 V2 O17 2.7(2) . .
O20 V6 V2 O17 -31.4(2) . .
V11 V6 V2 O17 46.92(18) . .
V3 V6 V2 O17 -6.73(16) . .
K5 V6 V2 O17 161.19(16) 1_455 .
O6 V6 V2 O19 125.7(2) . .
O23 V6 V2 O19 37.5(2) . .
O31 V6 V2 O19 -5.8(2) . .
O26 V6 V2 O19 -106.50(18) . .
O20 V6 V2 O19 -140.6(2) . .
V11 V6 V2 O19 -62.29(15) . .
V3 V6 V2 O19 -115.94(14) . .
K5 V6 V2 O19 51.98(14) 1_455 .
O6 V6 V2 O20 -93.7(2) . .
O23 V6 V2 O20 178.1(3) . .
O31 V6 V2 O20 134.8(2) . .
O26 V6 V2 O20 34.1(2) . .
V11 V6 V2 O20 78.35(19) . .
V3 V6 V2 O20 24.70(18) . .
K5 V6 V2 O20 -167.38(18) 1_455 .
O6 V6 V2 O23 88.2(2) . .
O31 V6 V2 O23 -43.3(2) . .
O26 V6 V2 O23 -144.0(2) . .
O20 V6 V2 O23 -178.1(3) . .
V11 V6 V2 O23 -99.79(19) . .
V3 V6 V2 O23 -153.44(18) . .
K5 V6 V2 O23 14.48(18) 1_455 .
O6 V6 V2 V5 109.54(17) . .
O23 V6 V2 V5 21.37(18) . .
O31 V6 V2 V5 -21.96(16) . .
O26 V6 V2 V5 -122.63(13) . .
O20 V6 V2 V5 -156.77(18) . .
V11 V6 V2 V5 -78.42(6) . .
V3 V6 V2 V5 -132.07(3) . .
K5 V6 V2 V5 35.85(4) 1_455 .
O6 V6 V2 K2 48.13(17) . .
O23 V6 V2 K2 -40.04(18) . .
O31 V6 V2 K2 -83.37(16) . .
O26 V6 V2 K2 175.97(13) . .
O20 V6 V2 K2 141.82(18) . .
V11 V6 V2 K2 -139.82(6) . .
V3 V6 V2 K2 166.52(4) . .
K5 V6 V2 K2 -25.55(4) 1_455 .
O6 V6 V2 K1 -16.58(17) . .
O23 V6 V2 K1 -104.75(18) . .
O31 V6 V2 K1 -148.09(16) . .
O26 V6 V2 K1 111.25(13) . .
O20 V6 V2 K1 77.11(18) . .
V11 V6 V2 K1 155.46(6) . .
V3 V6 V2 K1 101.81(4) . .
K5 V6 V2 K1 -90.27(4) 1_455 .
V9 O24 V4 O4 133.0(4) . .
V8 O24 V4 O4 -110.0(2) . .
V9 O24 V4 O25 27.0(4) . .
V8 O24 V4 O25 143.91(18) . .
V9 O24 V4 O19 -42.9(6) . .
V8 O24 V4 O19 74.1(4) . .
V9 O24 V4 O18 -124.3(4) . .
V8 O24 V4 O18 -7.36(17) . .
V9 O24 V4 V8 -117.0(4) . .
V9 O24 V4 V5 0.9(4) . .
V8 O24 V4 V5 117.88(13) . .
V9 O24 V4 K6 165.3(3) . .
V8 O24 V4 K6 -77.74(17) . .
O8 V8 V4 O4 0.0(3) . .
O22 V8 V4 O4 -129.3(2) . .
O29 V8 V4 O4 126.4(2) . .
O24 V8 V4 O4 84.3(2) . .
O18 V8 V4 O4 -84.4(2) . .
V9 V8 V4 O4 104.81(17) . .
V1 V8 V4 O4 -110.07(17) . .
K5 V8 V4 O4 91.3(2) . .
K6 V8 V4 O4 38.74(18) 3_756 .
O8 V8 V4 O24 -84.3(3) . .
O22 V8 V4 O24 146.4(2) . .
O29 V8 V4 O24 42.1(2) . .
O18 V8 V4 O24 -168.7(3) . .
V9 V8 V4 O24 20.52(18) . .
V1 V8 V4 O24 165.63(18) . .
K5 V8 V4 O24 7.0(2) . .
K6 V8 V4 O24 -45.55(18) 3_756 .
O8 V8 V4 O25 -128.0(2) . .
O22 V8 V4 O25 102.71(19) . .
O29 V8 V4 O25 -1.57(19) . .
O24 V8 V4 O25 -43.7(2) . .
O18 V8 V4 O25 147.6(2) . .
V9 V8 V4 O25 -23.17(14) . .
V1 V8 V4 O25 121.95(14) . .
K5 V8 V4 O25 -36.7(2) . .
K6 V8 V4 O25 -89.24(14) 3_756 .
O8 V8 V4 O19 132.6(2) . .
O22 V8 V4 O19 3.3(2) . .
O29 V8 V4 O19 -100.98(19) . .
O24 V8 V4 O19 -143.1(2) . .
O18 V8 V4 O19 48.2(2) . .
V9 V8 V4 O19 -122.58(14) . .
V1 V8 V4 O19 22.53(14) . .
K5 V8 V4 O19 -136.11(18) . .
K6 V8 V4 O19 171.35(14) 3_756 .
O8 V8 V4 O18 84.5(3) . .
O22 V8 V4 O18 -44.9(2) . .
O29 V8 V4 O18 -149.1(2) . .
O24 V8 V4 O18 168.7(3) . .
V9 V8 V4 O18 -170.75(18) . .
V1 V8 V4 O18 -25.63(18) . .
K5 V8 V4 O18 175.7(2) . .
K6 V8 V4 O18 123.18(18) 3_756 .
O8 V8 V4 V5 -176.38(18) . .
O22 V8 V4 V5 54.29(14) . .
O29 V8 V4 V5 -50.00(14) . .
O24 V8 V4 V5 -92.12(19) . .
O18 V8 V4 V5 99.15(19) . .
V9 V8 V4 V5 -71.60(5) . .
V1 V8 V4 V5 73.52(5) . .
K5 V8 V4 V5 -85.12(15) . .
K6 V8 V4 V5 -137.66(5) 3_756 .
O8 V8 V4 K6 35.32(19) . .
O22 V8 V4 K6 -94.01(14) . .
O29 V8 V4 K6 161.71(13) . .
O24 V8 V4 K6 119.59(18) . .
O18 V8 V4 K6 -49.14(18) . .
V9 V8 V4 K6 140.11(4) . .
V1 V8 V4 K6 -74.77(4) . .
K5 V8 V4 K6 126.59(14) . .
K6 V8 V4 K6 74.04(5) 3_756 .
O5 V5 V4 O4 2.1(2) . .
O23 V5 V4 O4 128.6(2) . .
O30 V5 V4 O4 -125.0(2) . .
O25 V5 V4 O4 -84.6(2) . .
O19 V5 V4 O4 85.4(2) . .
V10 V5 V4 O4 -104.97(17) . .
V2 V5 V4 O4 109.69(17) . .
K5 V5 V4 O4 -176.5(2) 1_455 .
K2 V5 V4 O4 51.18(18) . .
O5 V5 V4 O24 130.2(2) . .
O23 V5 V4 O24 -103.36(19) . .
O30 V5 V4 O24 3.08(19) . .
O25 V5 V4 O24 43.4(2) . .
O19 V5 V4 O24 -146.6(2) . .
V10 V5 V4 O24 23.08(14) . .
V2 V5 V4 O24 -122.26(14) . .
K5 V5 V4 O24 -48.4(3) 1_455 .
K2 V5 V4 O24 179.24(14) . .
O5 V5 V4 O25 86.8(2) . .
O23 V5 V4 O25 -146.8(2) . .
O30 V5 V4 O25 -40.4(2) . .
O19 V5 V4 O25 170.0(3) . .
V10 V5 V4 O25 -20.35(17) . .
V2 V5 V4 O25 -165.69(18) . .
K5 V5 V4 O25 -91.9(3) 1_455 .
K2 V5 V4 O25 135.80(18) . .
O5 V5 V4 O19 -83.2(2) . .
O23 V5 V4 O19 43.2(2) . .
O30 V5 V4 O19 149.7(2) . .
O25 V5 V4 O19 -170.0(3) . .
V10 V5 V4 O19 169.67(18) . .
V2 V5 V4 O19 24.33(18) . .
K5 V5 V4 O19 98.2(3) 1_455 .
K2 V5 V4 O19 -34.17(18) . .
O5 V5 V4 O18 -130.1(2) . .
O23 V5 V4 O18 -3.7(2) . .
O30 V5 V4 O18 102.8(2) . .
O25 V5 V4 O18 143.1(2) . .
O19 V5 V4 O18 -46.9(2) . .
V10 V5 V4 O18 122.77(15) . .
V2 V5 V4 O18 -22.57(15) . .
K5 V5 V4 O18 51.3(3) 1_455 .
K2 V5 V4 O18 -81.07(15) . .
O5 V5 V4 V8 178.54(17) . .
O23 V5 V4 V8 -55.02(14) . .
O30 V5 V4 V8 51.43(15) . .
O25 V5 V4 V8 91.78(18) . .
O19 V5 V4 V8 -98.24(18) . .
V10 V5 V4 V8 71.43(6) . .
V2 V5 V4 V8 -73.91(5) . .
K5 V5 V4 V8 -0.1(2) 1_455 .
K2 V5 V4 V8 -132.42(5) . .
O5 V5 V4 K6 -35.15(18) . .
O23 V5 V4 K6 91.28(14) . .
O30 V5 V4 K6 -162.27(14) . .
O25 V5 V4 K6 -121.92(18) . .
O19 V5 V4 K6 48.06(18) . .
V10 V5 V4 K6 -142.27(5) . .
V2 V5 V4 K6 72.39(5) . .
K5 V5 V4 K6 146.21(19) 1_455 .
K2 V5 V4 K6 13.89(6) . .
O7W K6 V4 O4 -75.2(4) 2_646 .
O8 K6 V4 O4 17.8(3) 3_756 .
O10W K6 V4 O4 108.4(3) . .
O5 K6 V4 O4 -53.1(3) 3_656 .
O9 K6 V4 O4 98.0(3) 3_756 .
O11W K6 V4 O4 -168.6(3) 3_656 .
O1W K6 V4 O4 -103.7(3) 3_656 .
V8 K6 V4 O4 35.3(3) 3_756 .
V9 K6 V4 O4 69.7(3) 3_756 .
K5 K6 V4 O4 -16.2(3) 3_756 .
O4 K6 V4 O24 -68.1(3) . .
O7W K6 V4 O24 -143.3(3) 2_646 .
O8 K6 V4 O24 -50.26(17) 3_756 .
O10W K6 V4 O24 40.3(2) . .
O5 K6 V4 O24 -121.23(16) 3_656 .
O9 K6 V4 O24 29.9(2) 3_756 .
O11W K6 V4 O24 123.33(19) 3_656 .
O1W K6 V4 O24 -171.75(16) 3_656 .
V8 K6 V4 O24 -32.80(15) 3_756 .
V9 K6 V4 O24 1.60(16) 3_756 .
K5 K6 V4 O24 -84.30(15) 3_756 .
O4 K6 V4 O25 53.0(3) . .
O7W K6 V4 O25 -22.2(3) 2_646 .
O8 K6 V4 O25 70.86(18) 3_756 .
O10W K6 V4 O25 161.4(2) . .
O5 K6 V4 O25 -0.11(17) 3_656 .
O9 K6 V4 O25 151.0(2) 3_756 .
O11W K6 V4 O25 -115.6(2) 3_656 .
O1W K6 V4 O25 -50.63(17) 3_656 .
V8 K6 V4 O25 88.32(15) 3_756 .
V9 K6 V4 O25 122.72(16) 3_756 .
K5 K6 V4 O25 36.82(17) 3_756 .
O4 K6 V4 O19 125.9(3) . .
O7W K6 V4 O19 50.7(3) 2_646 .
O8 K6 V4 O19 143.75(15) 3_756 .
O10W K6 V4 O19 -125.7(2) . .
O5 K6 V4 O19 72.78(14) 3_656 .
O9 K6 V4 O19 -136.10(19) 3_756 .
O11W K6 V4 O19 -42.66(17) 3_656 .
O1W K6 V4 O19 22.26(14) 3_656 .
V8 K6 V4 O19 161.21(12) 3_756 .
V9 K6 V4 O19 -164.39(13) 3_756 .
K5 K6 V4 O19 109.71(13) 3_756 .
O4 K6 V4 O18 -138.2(3) . .
O7W K6 V4 O18 146.6(3) 2_646 .
O8 K6 V4 O18 -120.37(15) 3_756 .
O10W K6 V4 O18 -29.80(19) . .
O5 K6 V4 O18 168.66(15) 3_656 .
O9 K6 V4 O18 -40.2(2) 3_756 .
O11W K6 V4 O18 53.21(17) 3_656 .
O1W K6 V4 O18 118.13(15) 3_656 .
V8 K6 V4 O18 -102.92(12) 3_756 .
V9 K6 V4 O18 -68.52(13) 3_756 .
K5 K6 V4 O18 -154.41(13) 3_756 .
O4 K6 V4 V8 -108.5(3) . .
O7W K6 V4 V8 176.2(2) 2_646 .
O8 K6 V4 V8 -90.72(10) 3_756 .
O10W K6 V4 V8 -0.14(16) . .
O5 K6 V4 V8 -161.68(9) 3_656 .
O9 K6 V4 V8 -10.56(17) 3_756 .
O11W K6 V4 V8 82.87(14) 3_656 .
O1W K6 V4 V8 147.79(10) 3_656 .
V8 K6 V4 V8 -73.26(5) 3_756 .
V9 K6 V4 V8 -38.86(8) 3_756 .
K5 K6 V4 V8 -124.75(6) 3_756 .
O4 K6 V4 V5 97.3(3) . .
O7W K6 V4 V5 22.1(3) 2_646 .
O8 K6 V4 V5 115.12(10) 3_756 .
O10W K6 V4 V5 -154.30(16) . .
O5 K6 V4 V5 44.15(10) 3_656 .
O9 K6 V4 V5 -164.72(15) 3_756 .
O11W K6 V4 V5 -71.29(14) 3_656 .
O1W K6 V4 V5 -6.37(10) 3_656 .
V8 K6 V4 V5 132.58(5) 3_756 .
V9 K6 V4 V5 166.98(6) 3_756 .
K5 K6 V4 V5 81.09(7) 3_756 .
O7 V7 V1 O1 -5.8(2) . .
O22 V7 V1 O1 86.9(2) . .
O28 V7 V1 O1 131.3(2) . .
O21 V7 V1 O1 -96.7(3) . .
O27 V7 V1 O1 -129.0(2) . .
V12 V7 V1 O1 -171.57(17) . .
V3 V7 V1 O1 -118.06(17) . .
K7 V7 V1 O1 -40.79(17) . .
K8 V7 V1 O1 -82.30(18) 4_666 .
O7 V7 V1 O17 118.5(2) . .
O22 V7 V1 O17 -148.8(2) . .
O28 V7 V1 O17 -104.4(2) . .
O21 V7 V1 O17 27.6(2) . .
O27 V7 V1 O17 -4.8(2) . .
V12 V7 V1 O17 -47.30(18) . .
V3 V7 V1 O17 6.21(16) . .
K7 V7 V1 O17 83.48(17) . .
K8 V7 V1 O17 41.97(18) 4_666 .
O7 V7 V1 O21 90.9(3) . .
O22 V7 V1 O21 -176.4(3) . .
O28 V7 V1 O21 -132.1(2) . .
O27 V7 V1 O21 -32.4(2) . .
V12 V7 V1 O21 -74.91(19) . .
V3 V7 V1 O21 -21.39(18) . .
K7 V7 V1 O21 55.87(18) . .
K8 V7 V1 O21 14.36(19) 4_666 .
O7 V7 V1 O18 -129.8(2) . .
O22 V7 V1 O18 -37.0(2) . .
O28 V7 V1 O18 7.3(2) . .
O21 V7 V1 O18 139.4(2) . .
O27 V7 V1 O18 106.99(19) . .
V12 V7 V1 O18 64.45(15) . .
V3 V7 V1 O18 117.97(14) . .
K7 V7 V1 O18 -164.77(14) . .
K8 V7 V1 O18 153.73(14) 4_666 .
O7 V7 V1 O22 -92.7(3) . .
O28 V7 V1 O22 44.4(2) . .
O21 V7 V1 O22 176.4(3) . .
O27 V7 V1 O22 144.0(2) . .
V12 V7 V1 O22 101.50(18) . .
V3 V7 V1 O22 155.02(18) . .
K7 V7 V1 O22 -127.72(18) . .
K8 V7 V1 O22 -169.22(19) 4_666 .
O7 V7 V1 V8 -114.50(18) . .
O22 V7 V1 V8 -21.77(17) . .
O28 V7 V1 V8 22.59(16) . .
O21 V7 V1 V8 154.64(19) . .
O27 V7 V1 V8 122.26(13) . .
V12 V7 V1 V8 79.73(6) . .
V3 V7 V1 V8 133.25(4) . .
K7 V7 V1 V8 -149.49(5) . .
K8 V7 V1 V8 169.01(6) 4_666 .
O7 V7 V1 K7 34.99(18) . .
O22 V7 V1 K7 127.72(18) . .
O28 V7 V1 K7 172.08(16) . .
O21 V7 V1 K7 -55.87(18) . .
O27 V7 V1 K7 -88.25(14) . .
V12 V7 V1 K7 -130.78(7) . .
V3 V7 V1 K7 -77.26(4) . .
K8 V7 V1 K7 -41.50(7) 4_666 .
O8 V8 V1 O1 7.6(3) . .
O22 V8 V1 O1 -82.1(3) . .
O29 V8 V1 O1 -126.3(2) . .
O24 V8 V1 O1 134.9(2) . .
O18 V8 V1 O1 98.5(3) . .
V9 V8 V1 O1 177.71(19) . .
V4 V8 V1 O1 124.99(19) . .
K5 V8 V1 O1 -63.00(19) . .
K6 V8 V1 O1 37.6(2) 3_756 .
O8 V8 V1 O17 -123.0(2) . .
O22 V8 V1 O17 147.3(2) . .
O29 V8 V1 O17 103.1(2) . .
O24 V8 V1 O17 4.3(2) . .
O18 V8 V1 O17 -32.1(3) . .
V9 V8 V1 O17 47.14(19) . .
V4 V8 V1 O17 -5.58(17) . .
K5 V8 V1 O17 166.43(17) . .
K6 V8 V1 O17 -92.92(19) 3_756 .
O8 V8 V1 O21 128.5(2) . .
O22 V8 V1 O21 38.8(2) . .
O29 V8 V1 O21 -5.4(2) . .
O24 V8 V1 O21 -104.20(18) . .
O18 V8 V1 O21 -140.7(2) . .
V9 V8 V1 O21 -61.40(14) . .
V4 V8 V1 O21 -114.12(13) . .
K5 V8 V1 O21 57.89(14) . .
K6 V8 V1 O21 158.54(15) 3_756 .
O8 V8 V1 O18 -90.9(3) . .
O22 V8 V1 O18 179.4(3) . .
O29 V8 V1 O18 135.3(2) . .
O24 V8 V1 O18 36.4(2) . .
V9 V8 V1 O18 79.25(19) . .
V4 V8 V1 O18 26.54(19) . .
K5 V8 V1 O18 -161.45(19) . .
K6 V8 V1 O18 -60.8(2) 3_756 .
O8 V8 V1 O22 89.7(3) . .
O29 V8 V1 O22 -44.2(2) . .
O24 V8 V1 O22 -143.0(2) . .
O18 V8 V1 O22 -179.4(3) . .
V9 V8 V1 O22 -100.19(19) . .
V4 V8 V1 O22 -152.90(18) . .
K5 V8 V1 O22 19.11(18) . .
K6 V8 V1 O22 119.8(2) 3_756 .
O8 V8 V1 V7 111.27(19) . .
O22 V8 V1 V7 21.59(18) . .
O29 V8 V1 V7 -22.59(15) . .
O24 V8 V1 V7 -121.40(13) . .
O18 V8 V1 V7 -157.85(19) . .
V9 V8 V1 V7 -78.59(6) . .
V4 V8 V1 V7 -131.31(4) . .
K5 V8 V1 V7 40.70(5) . .
K6 V8 V1 V7 141.35(9) 3_756 .
O8 V8 V1 K7 72.2(2) . .
O22 V8 V1 K7 -17.48(18) . .
O29 V8 V1 K7 -61.66(16) . .
O24 V8 V1 K7 -160.47(14) . .
O18 V8 V1 K7 163.1(2) . .
V9 V8 V1 K7 -117.66(7) . .
V4 V8 V1 K7 -170.38(6) . .
K5 V8 V1 K7 1.63(8) . .
K6 V8 V1 K7 102.27(10) 3_756 .
O6W K7 V1 O1 -42.7(2) . .
O21 K7 V1 O1 175.3(3) . .
O16 K7 V1 O1 47.6(2) 4_666 .
O10 K7 V1 O1 149.2(2) 4_666 .
O7 K7 V1 O1 115.1(2) . .
O9W K7 V1 O1 -91.6(2) 4_566 .
V16 K7 V1 O1 47.4(2) 4_666 .
V10 K7 V1 O1 136.9(2) 4_666 .
V7 K7 V1 O1 132.1(2) . .
O6W K7 V1 O17 58.35(19) . .
O21 K7 V1 O17 -83.7(2) . .
O16 K7 V1 O17 148.66(17) 4_666 .
O10 K7 V1 O17 -109.72(18) 4_666 .
O1 K7 V1 O17 101.1(2) . .
O7 K7 V1 O17 -143.87(16) . .
O9W K7 V1 O17 9.41(18) 4_566 .
V16 K7 V1 O17 148.42(16) 4_666 .
V10 K7 V1 O17 -122.07(18) 4_666 .
V7 K7 V1 O17 -126.81(14) . .
O6W K7 V1 O21 142.0(2) . .
O16 K7 V1 O21 -127.66(19) 4_666 .
O10 K7 V1 O21 -26.04(19) 4_666 .
O1 K7 V1 O21 -175.3(3) . .
O7 K7 V1 O21 -60.19(18) . .
O9W K7 V1 O21 93.1(2) 4_566 .
V16 K7 V1 O21 -127.90(19) 4_666 .
V10 K7 V1 O21 -38.39(18) 4_666 .
V7 K7 V1 O21 -43.13(15) . .
O6W K7 V1 O18 -83.0(6) . .
O21 K7 V1 O18 135.0(6) . .
O16 K7 V1 O18 7.3(6) 4_666 .
O10 K7 V1 O18 109.0(5) 4_666 .
O1 K7 V1 O18 -40.3(6) . .
O7 K7 V1 O18 74.8(5) . .
O9W K7 V1 O18 -131.9(5) 4_566 .
V16 K7 V1 O18 7.1(6) 4_666 .
V10 K7 V1 O18 96.6(5) 4_666 .
V7 K7 V1 O18 91.9(5) . .
O6W K7 V1 O22 -144.71(18) . .
O21 K7 V1 O22 73.26(19) . .
O16 K7 V1 O22 -54.40(16) 4_666 .
O10 K7 V1 O22 47.22(17) 4_666 .
O1 K7 V1 O22 -102.0(2) . .
O7 K7 V1 O22 13.07(15) . .
O9W K7 V1 O22 166.35(17) 4_566 .
V16 K7 V1 O22 -54.64(15) 4_666 .
V10 K7 V1 O22 34.87(17) 4_666 .
V7 K7 V1 O22 30.13(12) . .
O6W K7 V1 V7 -174.84(14) . .
O21 K7 V1 V7 43.13(15) . .
O16 K7 V1 V7 -84.53(12) 4_666 .
O10 K7 V1 V7 17.09(12) 4_666 .
O1 K7 V1 V7 -132.1(2) . .
O7 K7 V1 V7 -17.06(9) . .
O9W K7 V1 V7 136.22(13) 4_566 .
V16 K7 V1 V7 -84.77(10) 4_666 .
V10 K7 V1 V7 4.74(12) 4_666 .
O6W K7 V1 V8 -133.64(14) . .
O21 K7 V1 V8 84.33(16) . .
O16 K7 V1 V8 -43.33(14) 4_666 .
O10 K7 V1 V8 58.29(14) 4_666 .
O1 K7 V1 V8 -90.9(2) . .
O7 K7 V1 V8 24.14(11) . .
O9W K7 V1 V8 177.42(13) 4_566 .
V16 K7 V1 V8 -43.57(13) 4_666 .
V10 K7 V1 V8 45.94(15) 4_666 .
V7 K7 V1 V8 41.20(6) . .
V12 O32 V11 O11 140.0(3) . .
V15 O32 V11 O11 -106.3(2) . .
V12 O32 V11 O26 31.1(4) . .
V15 O32 V11 O26 144.84(17) . .
V12 O32 V11 O31 -58.5(5) . .
V15 O32 V11 O31 55.3(3) . .
V12 O32 V11 O35 -114.4(4) . .
V15 O32 V11 O35 -0.68(16) . .
V12 O32 V11 V6 2.5(4) . .
V15 O32 V11 V6 116.22(14) . .
V12 O32 V11 V14 -90.5(3) . .
V15 O32 V11 V14 23.27(18) . .
V12 O32 V11 V15 -113.7(4) . .
V12 O32 V11 K3 -165.5(2) . .
V15 O32 V11 K3 -51.8(2) . .
V15 O35 V11 O11 106.0(2) . .
V14 O35 V11 O11 -111.1(2) . .
V15 O35 V11 O26 -83.0(3) . .
V14 O35 V11 O26 60.0(4) . .
V15 O35 V11 O32 0.77(19) . .
V14 O35 V11 O32 143.7(2) . .
V15 O35 V11 O31 -147.7(2) . .
V14 O35 V11 O31 -4.75(17) . .
V15 O35 V11 V6 -129.36(14) . .
V14 O35 V11 V6 13.6(2) . .
V15 O35 V11 V14 -142.9(3) . .
V14 O35 V11 V15 142.9(3) . .
V15 O35 V11 K3 140.0(2) . .
V14 O35 V11 K3 -77.13(14) . .
O6 V6 V11 O11 6.7(2) . .
O23 V6 V11 O11 139.1(2) . .
O31 V6 V11 O11 96.6(3) . .
O26 V6 V11 O11 -92.9(2) . .
O20 V6 V11 O11 -121.0(2) . .
V2 V6 V11 O11 -165.54(18) . .
V3 V6 V11 O11 -113.07(18) . .
K5 V6 V11 O11 79.26(18) 1_455 .
O6 V6 V11 O26 99.6(2) . .
O23 V6 V11 O26 -128.0(2) . .
O31 V6 V11 O26 -170.5(2) . .
O20 V6 V11 O26 -28.1(2) . .
V2 V6 V11 O26 -72.66(18) . .
V3 V6 V11 O26 -20.18(17) . .
K5 V6 V11 O26 172.14(17) 1_455 .
O6 V6 V11 O32 143.4(2) . .
O23 V6 V11 O32 -84.2(2) . .
O31 V6 V11 O32 -126.7(2) . .
O26 V6 V11 O32 43.9(2) . .
O20 V6 V11 O32 15.8(2) . .
V2 V6 V11 O32 -28.79(19) . .
V3 V6 V11 O32 23.69(17) . .
K5 V6 V11 O32 -143.99(17) 1_455 .
O6 V6 V11 O31 -89.9(2) . .
O23 V6 V11 O31 42.5(2) . .
O26 V6 V11 O31 170.5(2) . .
O20 V6 V11 O31 142.4(2) . .
V2 V6 V11 O31 97.86(18) . .
V3 V6 V11 O31 150.34(17) . .
K5 V6 V11 O31 -17.33(17) 1_455 .
O6 V6 V11 O35 -117.0(2) . .
O23 V6 V11 O35 15.3(2) . .
O31 V6 V11 O35 -27.1(2) . .
O26 V6 V11 O35 143.4(2) . .
O20 V6 V11 O35 115.29(19) . .
V2 V6 V11 O35 70.72(15) . .
V3 V6 V11 O35 123.20(14) . .
K5 V6 V11 O35 -44.48(14) 1_455 .
O6 V6 V11 V14 -108.26(17) . .
O23 V6 V11 V14 24.13(16) . .
O31 V6 V11 V14 -18.36(17) . .
O26 V6 V11 V14 152.17(17) . .
O20 V6 V11 V14 124.07(13) . .
V2 V6 V11 V14 79.51(6) . .
V3 V6 V11 V14 131.98(3) . .
K5 V6 V11 V14 -35.69(4) 1_455 .
O6 V6 V11 V15 -157.62(17) . .
O23 V6 V11 V15 -25.23(18) . .
O31 V6 V11 V15 -67.72(18) . .
O26 V6 V11 V15 102.81(18) . .
O20 V6 V11 V15 74.71(15) . .
V2 V6 V11 V15 30.15(10) . .
V3 V6 V11 V15 82.62(6) . .
K5 V6 V11 V15 -85.05(7) 1_455 .
O6 V6 V11 K3 -46.05(17) . .
O23 V6 V11 K3 86.34(16) . .
O31 V6 V11 K3 43.85(17) . .
O26 V6 V11 K3 -145.63(17) . .
O20 V6 V11 K3 -173.72(13) . .
V2 V6 V11 K3 141.71(6) . .
V3 V6 V11 K3 -165.81(4) . .
K5 V6 V11 K3 26.52(4) 1_455 .
O14 V14 V11 O11 -0.5(3) . .
O31 V14 V11 O11 -86.9(3) . .
O34 V14 V11 O11 134.3(2) . .
O35 V14 V11 O11 85.7(3) . .
O30 V14 V11 O11 -128.9(2) . .
V10 V14 V11 O11 -176.46(18) . .
K5 V14 V11 O11 -69.95(18) 1_455 .
K3 V14 V11 O11 0.39(18) . .
O14 V14 V11 O26 127.2(2) . .
O31 V14 V11 O26 40.8(2) . .
O34 V14 V11 O26 -98.0(2) . .
O35 V14 V11 O26 -146.6(2) . .
O30 V14 V11 O26 -1.2(2) . .
V10 V14 V11 O26 -48.76(15) . .
K5 V14 V11 O26 57.75(14) 1_455 .
K3 V14 V11 O26 128.09(14) . .
O14 V14 V11 O32 -124.9(2) . .
O31 V14 V11 O32 148.7(2) . .
O34 V14 V11 O32 9.9(2) . .
O35 V14 V11 O32 -38.6(2) . .
O30 V14 V11 O32 106.7(2) . .
V10 V14 V11 O32 59.20(15) . .
K5 V14 V11 O32 165.71(14) 1_455 .
K3 V14 V11 O32 -123.95(14) . .
O14 V14 V11 O31 86.4(3) . .
O34 V14 V11 O31 -138.8(2) . .
O35 V14 V11 O31 172.6(3) . .
O30 V14 V11 O31 -42.0(2) . .
V10 V14 V11 O31 -89.52(19) . .
K5 V14 V11 O31 16.98(19) 1_455 .
K3 V14 V11 O31 87.33(19) . .
O14 V14 V11 O35 -86.2(3) . .
O31 V14 V11 O35 -172.6(3) . .
O34 V14 V11 O35 48.6(2) . .
O30 V14 V11 O35 145.4(2) . .
V10 V14 V11 O35 97.85(19) . .
K5 V14 V11 O35 -155.65(19) 1_455 .
K3 V14 V11 O35 -85.30(19) . .
O14 V14 V11 V6 106.04(18) . .
O31 V14 V11 V6 19.64(18) . .
O34 V14 V11 V6 -119.15(15) . .
O35 V14 V11 V6 -167.73(19) . .
O30 V14 V11 V6 -22.37(14) . .
V10 V14 V11 V6 -69.88(6) . .
K5 V14 V11 V6 36.63(4) 1_455 .
K3 V14 V11 V6 106.97(4) . .
O14 V14 V11 V15 -108.50(18) . .
O31 V14 V11 V15 165.10(19) . .
O34 V14 V11 V15 26.30(15) . .
O35 V14 V11 V15 -22.27(19) . .
O30 V14 V11 V15 123.09(14) . .
V10 V14 V11 V15 75.57(5) . .
K5 V14 V11 V15 -177.92(4) 1_455 .
K3 V14 V11 V15 -107.58(4) . .
O14 V14 V11 K3 -0.93(17) . .
O31 V14 V11 K3 -87.33(19) . .
O34 V14 V11 K3 133.88(15) . .
O35 V14 V11 K3 85.30(19) . .
O30 V14 V11 K3 -129.34(14) . .
V10 V14 V11 K3 -176.85(6) . .
K5 V14 V11 K3 -70.34(4) 1_455 .
K6 O9 V9 O24 -39.4(2) 3_756 .
K9 O9 V9 O24 98.53(17) 4_565 .
K6 O9 V9 O33 -137.37(18) 3_756 .
K9 O9 V9 O33 0.5(2) 4_565 .
K6 O9 V9 O29 50.7(2) 3_756 .
K9 O9 V9 O29 -171.43(14) 4_565 .
K6 O9 V9 O37 135.77(19) 3_756 .
K9 O9 V9 O37 -86.33(18) 4_565 .
K6 O9 V9 V8 5.6(2) 3_756 .
K9 O9 V9 V8 143.47(9) 4_565 .
K6 O9 V9 V16 177.57(11) 3_756 .
K9 O9 V9 V16 -44.53(17) 4_565 .
K6 O9 V9 V13 93.64(19) 3_756 .
K9 O9 V9 V13 -128.46(11) 4_565 .
K6 O9 V9 K9 -137.9(3) 3_756 4_565
K9 O9 V9 K6 137.9(3) 4_565 3_756
K6 O9 V9 K4 113.4(2) 3_756 .
K9 O9 V9 K4 -108.73(16) 4_565 .
V8 O24 V9 O9 102.8(2) . .
V4 O24 V9 O9 -139.0(4) . .
V8 O24 V9 O33 -148.57(17) . .
V4 O24 V9 O33 -30.3(4) . .
V8 O24 V9 O29 -6.79(16) . .
V4 O24 V9 O29 111.5(4) . .
V8 O24 V9 O37 -69.0(3) . .
V4 O24 V9 O37 49.3(5) . .
V4 O24 V9 V8 118.3(4) . .
V8 O24 V9 V16 -121.27(12) . .
V4 O24 V9 V16 -3.0(4) . .
V8 O24 V9 V13 -32.71(18) . .
V4 O24 V9 V13 85.6(4) . .
V8 O24 V9 K9 163.13(10) . 4_565
V4 O24 V9 K9 -78.6(4) . 4_565
V8 O24 V9 K6 75.23(13) . 3_756
V4 O24 V9 K6 -166.5(4) . 3_756
V8 O24 V9 K4 41.9(3) . .
V4 O24 V9 K4 160.16(18) . .
V10 O33 V9 O9 144.5(3) . .
V16 O33 V9 O9 -104.3(2) . .
K9 O33 V9 O9 -0.6(2) 4_565 .
V10 O33 V9 O24 35.9(4) . .
V16 O33 V9 O24 147.12(16) . .
K9 O33 V9 O24 -109.17(16) 4_565 .
V10 O33 V9 O29 -47.7(5) . .
V16 O33 V9 O29 63.5(3) . .
K9 O33 V9 O29 167.2(2) 4_565 .
V10 O33 V9 O37 -109.9(4) . .
V16 O33 V9 O37 1.27(16) . .
K9 O33 V9 O37 104.98(17) 4_565 .
V10 O33 V9 V8 9.6(4) . .
V16 O33 V9 V8 120.78(12) . .
K9 O33 V9 V8 -135.51(10) 4_565 .
V10 O33 V9 V16 -111.2(4) . .
K9 O33 V9 V16 103.71(18) 4_565 .
V10 O33 V9 V13 -82.3(3) . .
V16 O33 V9 V13 28.85(16) . .
K9 O33 V9 V13 132.56(10) 4_565 .
V10 O33 V9 K9 145.1(4) . 4_565
V16 O33 V9 K9 -103.71(18) . 4_565
V10 O33 V9 K6 103.3(3) . 3_756
V16 O33 V9 K6 -145.46(9) . 3_756
K9 O33 V9 K6 -41.7(2) 4_565 3_756
V10 O33 V9 K4 -149.4(3) . .
V16 O33 V9 K4 -38.17(17) . .
K9 O33 V9 K4 65.54(14) 4_565 .
V8 O29 V9 O9 -99.1(2) . .
V13 O29 V9 O9 112.3(2) . .
K5 O29 V9 O9 4.3(3) . .
V8 O29 V9 O24 6.85(17) . .
V13 O29 V9 O24 -141.75(19) . .
K5 O29 V9 O24 110.3(3) . .
V8 O29 V9 O33 93.3(3) . .
V13 O29 V9 O33 -55.3(3) . .
K5 O29 V9 O33 -163.2(2) . .
V8 O29 V9 O37 156.28(19) . .
V13 O29 V9 O37 7.68(17) . .
K5 O29 V9 O37 -100.2(3) . .
V13 O29 V9 V8 -148.6(3) . .
K5 O29 V9 V8 103.5(3) . .
V8 O29 V9 V16 134.47(11) . .
V13 O29 V9 V16 -14.13(19) . .
K5 O29 V9 V16 -122.0(2) . .
V8 O29 V9 V13 148.6(3) . .
K5 O29 V9 V13 -107.9(3) . .
V8 O29 V9 K9 -129.9(5) . 4_565
V13 O29 V9 K9 81.5(6) . 4_565
K5 O29 V9 K9 -26.4(7) . 4_565
V8 O29 V9 K6 -66.17(13) . 3_756
V13 O29 V9 K6 145.23(16) . 3_756
K5 O29 V9 K6 37.3(2) . 3_756
V8 O29 V9 K4 -152.36(15) . .
V13 O29 V9 K4 59.03(13) . .
K5 O29 V9 K4 -48.9(2) . .
V16 O37 V9 O9 104.2(2) . .
V13 O37 V9 O9 -115.9(2) . .
K4 O37 V9 O9 -25.9(2) . .
V16 O37 V9 O24 -84.0(3) . .
V13 O37 V9 O24 55.9(4) . .
K4 O37 V9 O24 145.9(2) . .
V16 O37 V9 O33 -1.35(17) . .
V13 O37 V9 O33 138.58(19) . .
K4 O37 V9 O33 -131.39(16) . .
V16 O37 V9 O29 -147.5(2) . .
V13 O37 V9 O29 -7.59(17) . .
K4 O37 V9 O29 82.44(15) . .
V16 O37 V9 V8 -129.74(12) . .
V13 O37 V9 V8 10.2(2) . .
K4 O37 V9 V8 100.22(12) . .
V13 O37 V9 V16 139.9(3) . .
K4 O37 V9 V16 -130.0(2) . .
V16 O37 V9 V13 -139.9(3) . .
K4 O37 V9 V13 90.03(17) . .
V16 O37 V9 K9 46.21(16) . 4_565
V13 O37 V9 K9 -173.85(13) . 4_565
K4 O37 V9 K9 -83.83(11) . 4_565
V16 O37 V9 K6 145.99(10) . 3_756
V13 O37 V9 K6 -74.1(2) . 3_756
K4 O37 V9 K6 16.0(2) . 3_756
V16 O37 V9 K4 130.0(2) . .
V13 O37 V9 K4 -90.03(17) . .
O8 V8 V9 O9 6.6(2) . .
O22 V8 V9 O9 139.4(2) . .
O29 V8 V9 O9 97.5(2) . .
O24 V8 V9 O9 -92.6(2) . .
O18 V8 V9 O9 -119.2(2) . .
V1 V8 V9 O9 -163.96(18) . .
V4 V8 V9 O9 -112.40(17) . .
K5 V8 V9 O9 63.29(17) . .
K6 V8 V9 O9 -4.19(17) 3_756 .
O8 V8 V9 O24 99.2(2) . .
O22 V8 V9 O24 -128.0(2) . .
O29 V8 V9 O24 -169.9(2) . .
O18 V8 V9 O24 -26.7(2) . .
V1 V8 V9 O24 -71.38(18) . .
V4 V8 V9 O24 -19.82(17) . .
K5 V8 V9 O24 155.87(17) . .
K6 V8 V9 O24 88.38(17) 3_756 .
O8 V8 V9 O33 140.1(2) . .
O22 V8 V9 O33 -87.0(2) . .
O29 V8 V9 O33 -128.9(2) . .
O24 V8 V9 O33 41.0(2) . .
O18 V8 V9 O33 14.3(2) . .
V1 V8 V9 O33 -30.42(17) . .
V4 V8 V9 O33 21.14(15) . .
K5 V8 V9 O33 -163.17(15) . .
K6 V8 V9 O33 129.35(15) 3_756 .
O8 V8 V9 O29 -90.9(2) . .
O22 V8 V9 O29 41.9(2) . .
O24 V8 V9 O29 169.9(2) . .
O18 V8 V9 O29 143.2(2) . .
V1 V8 V9 O29 98.51(18) . .
V4 V8 V9 O29 150.07(17) . .
K5 V8 V9 O29 -34.24(17) . .
K6 V8 V9 O29 -101.72(18) 3_756 .
O8 V8 V9 O37 -117.6(2) . .
O22 V8 V9 O37 15.3(2) . .
O29 V8 V9 O37 -26.6(2) . .
O24 V8 V9 O37 143.2(2) . .
O18 V8 V9 O37 116.60(19) . .
V1 V8 V9 O37 71.86(15) . .
V4 V8 V9 O37 123.42(14) . .
K5 V8 V9 O37 -60.89(14) . .
K6 V8 V9 O37 -128.37(14) 3_756 .
O8 V8 V9 V16 -162.64(18) . .
O22 V8 V9 V16 -29.81(18) . .
O29 V8 V9 V16 -71.72(18) . .
O24 V8 V9 V16 98.17(18) . .
O18 V8 V9 V16 71.52(15) . .
V1 V8 V9 V16 26.79(10) . .
V4 V8 V9 V16 78.35(6) . .
K5 V8 V9 V16 -105.96(6) . .
K6 V8 V9 V16 -173.45(7) 3_756 .
O8 V8 V9 V13 -110.84(18) . .
O22 V8 V9 V13 22.00(16) . .
O29 V8 V9 V13 -19.92(17) . .
O24 V8 V9 V13 149.98(17) . .
O18 V8 V9 V13 123.32(14) . .
V1 V8 V9 V13 78.59(6) . .
V4 V8 V9 V13 130.15(4) . .
K5 V8 V9 V13 -54.16(4) . .
K6 V8 V9 V13 -121.64(4) 3_756 .
O8 V8 V9 K9 69.6(2) . 4_565
O22 V8 V9 K9 -157.59(16) . 4_565
O29 V8 V9 K9 160.49(19) . 4_565
O24 V8 V9 K9 -29.61(19) . 4_565
O18 V8 V9 K9 -56.26(16) . 4_565
V1 V8 V9 K9 -101.00(10) . 4_565
V4 V8 V9 K9 -49.44(9) . 4_565
K5 V8 V9 K9 126.26(9) . 4_565
K6 V8 V9 K9 58.77(9) 3_756 4_565
O8 V8 V9 K6 10.80(18) . 3_756
O22 V8 V9 K6 143.64(16) . 3_756
O29 V8 V9 K6 101.72(17) . 3_756
O24 V8 V9 K6 -88.38(17) . 3_756
O18 V8 V9 K6 -115.04(14) . 3_756
V1 V8 V9 K6 -159.77(7) . 3_756
V4 V8 V9 K6 -108.21(4) . 3_756
K5 V8 V9 K6 67.48(4) . 3_756
O8 V8 V9 K4 -60.95(18) . .
O22 V8 V9 K4 71.89(16) . .
O29 V8 V9 K4 29.97(17) . .
O24 V8 V9 K4 -160.13(18) . .
O18 V8 V9 K4 173.22(14) . .
V1 V8 V9 K4 128.48(6) . .
V4 V8 V9 K4 -179.96(4) . .
K5 V8 V9 K4 -4.27(5) . .
K6 V8 V9 K4 -71.75(5) 3_756 .
O13 V13 V9 O9 -3.1(3) . .
O29 V13 V9 O9 -86.7(3) . .
O28 V13 V9 O9 -128.5(2) . .
O37 V13 V9 O9 81.6(3) . .
O36 V13 V9 O9 129.4(2) . .
V12 V13 V9 O9 -177.67(18) . .
K5 V13 V9 O9 -53.16(19) . .
K4 V13 V9 O9 19.88(19) . .
O13 V13 V9 O24 126.4(2) . .
O29 V13 V9 O24 42.8(2) . .
O28 V13 V9 O24 1.0(2) . .
O37 V13 V9 O24 -148.9(2) . .
O36 V13 V9 O24 -101.1(2) . .
V12 V13 V9 O24 -48.17(15) . .
K5 V13 V9 O24 76.34(14) . .
K4 V13 V9 O24 149.38(14) . .
O13 V13 V9 O33 -129.7(2) . .
O29 V13 V9 O33 146.7(2) . .
O28 V13 V9 O33 104.84(19) . .
O37 V13 V9 O33 -45.0(2) . .
O36 V13 V9 O33 2.7(2) . .
V12 V13 V9 O33 55.68(14) . .
K5 V13 V9 O33 -179.81(13) . .
K4 V13 V9 O33 -106.77(13) . .
O13 V13 V9 O29 83.6(3) . .
O28 V13 V9 O29 -41.8(2) . .
O37 V13 V9 O29 168.3(3) . .
O36 V13 V9 O29 -143.9(2) . .
V12 V13 V9 O29 -90.98(19) . .
K5 V13 V9 O29 33.53(18) . .
K4 V13 V9 O29 106.57(18) . .
O13 V13 V9 O37 -84.7(3) . .
O29 V13 V9 O37 -168.3(3) . .
O28 V13 V9 O37 149.9(2) . .
O36 V13 V9 O37 47.8(2) . .
V12 V13 V9 O37 100.73(19) . .
K5 V13 V9 O37 -134.76(19) . .
K4 V13 V9 O37 -61.72(18) . .
O13 V13 V9 V8 104.53(18) . .
O29 V13 V9 V8 20.89(18) . .
O28 V13 V9 V8 -20.93(15) . .
O37 V13 V9 V8 -170.82(19) . .
O36 V13 V9 V8 -123.04(16) . .
V12 V13 V9 V8 -70.09(6) . .
K5 V13 V9 V8 54.42(4) . .
K4 V13 V9 V8 127.46(4) . .
O13 V13 V9 V16 -109.86(18) . .
O29 V13 V9 V16 166.50(18) . .
O28 V13 V9 V16 124.68(15) . .
O37 V13 V9 V16 -25.21(18) . .
O36 V13 V9 V16 22.57(16) . .
V12 V13 V9 V16 75.52(6) . .
K5 V13 V9 V16 -159.97(4) . .
K4 V13 V9 V16 -86.93(4) . .
O13 V13 V9 K9 -75.81(19) . 4_565
O29 V13 V9 K9 -159.45(19) . 4_565
O28 V13 V9 K9 158.73(15) . 4_565
O37 V13 V9 K9 8.84(19) . 4_565
O36 V13 V9 K9 56.62(17) . 4_565
V12 V13 V9 K9 109.57(8) . 4_565
K5 V13 V9 K9 -125.92(7) . 4_565
K4 V13 V9 K9 -52.88(7) . 4_565
O13 V13 V9 K6 45.88(18) . 3_756
O29 V13 V9 K6 -37.76(18) . 3_756
O28 V13 V9 K6 -79.58(15) . 3_756
O37 V13 V9 K6 130.53(19) . 3_756
O36 V13 V9 K6 178.31(15) . 3_756
V12 V13 V9 K6 -128.74(6) . 3_756
K5 V13 V9 K6 -4.23(5) . 3_756
K4 V13 V9 K6 68.81(5) . 3_756
O13 V13 V9 K4 -22.93(18) . .
O29 V13 V9 K4 -106.57(18) . .
O28 V13 V9 K4 -148.39(15) . .
O37 V13 V9 K4 61.72(18) . .
O36 V13 V9 K4 109.50(16) . .
V12 V13 V9 K4 162.45(7) . .
K5 V13 V9 K4 -73.04(4) . .
K1 O16 V16 O38 60.2(4) 4_665 .
K7 O16 V16 O38 -95.94(19) 4_565 .
K9 O16 V16 O38 171.64(15) 4_565 .
K1 O16 V16 O34 155.4(3) 4_665 .
K7 O16 V16 O34 -0.7(2) 4_565 .
K9 O16 V16 O34 -93.14(18) 4_565 .
K1 O16 V16 O37 -36.6(4) 4_665 .
K7 O16 V16 O37 167.21(15) 4_565 .
K9 O16 V16 O37 74.8(2) 4_565 .
K1 O16 V16 O33 -120.9(3) 4_665 .
K7 O16 V16 O33 82.91(18) 4_565 .
K9 O16 V16 O33 -9.51(18) 4_565 .
K1 O16 V16 V10 -162.1(3) 4_665 .
K7 O16 V16 V10 41.75(17) 4_565 .
K9 O16 V16 V10 -50.67(15) 4_565 .
K1 O16 V16 V9 -80.8(3) 4_665 .
K7 O16 V16 V9 123.00(12) 4_565 .
K9 O16 V16 V9 30.59(17) 4_565 .
K1 O16 V16 K7 156.2(4) 4_665 4_565
K9 O16 V16 K7 -92.42(17) 4_565 4_565
K1 O16 V16 K9 -111.4(4) 4_665 4_565
K7 O16 V16 K9 92.42(17) 4_565 4_565
V15 O38 V16 O16 173.0(3) . .
K3 O38 V16 O16 17.3(3) 3_666 .
V15 O38 V16 O34 64.2(3) . .
K3 O38 V16 O34 -91.5(2) 3_666 .
V15 O38 V16 O37 -71.6(3) . .
K3 O38 V16 O37 132.7(2) 3_666 .
V15 O38 V16 O33 -4.6(6) . .
K3 O38 V16 O33 -160.3(3) 3_666 .
V15 O38 V16 V10 46.2(4) . .
K3 O38 V16 V10 -109.49(18) 3_666 .
V15 O38 V16 V9 -52.6(4) . .
K3 O38 V16 V9 151.72(12) 3_666 .
V15 O38 V16 K7 117.7(3) . 4_565
K3 O38 V16 K7 -38.0(2) 3_666 4_565
V15 O38 V16 K9 -165.56(18) . 4_565
K3 O38 V16 K9 38.7(5) 3_666 4_565
V10 O34 V16 O16 96.1(2) . .
V14 O34 V16 O16 -141.3(3) . .
K7 O34 V16 O16 0.7(2) 4_565 .
V10 O34 V16 O38 -157.48(19) . .
V14 O34 V16 O38 -35.0(4) . .
K7 O34 V16 O38 107.09(16) 4_565 .
V10 O34 V16 O37 -68.0(3) . .
V14 O34 V16 O37 54.5(5) . .
K7 O34 V16 O37 -163.4(2) 4_565 .
V10 O34 V16 O33 -3.21(17) . .
V14 O34 V16 O33 119.3(3) . .
K7 O34 V16 O33 -98.63(15) 4_565 .
V14 O34 V16 V10 122.5(4) . .
K7 O34 V16 V10 -95.42(18) 4_565 .
V10 O34 V16 V9 -28.51(19) . .
V14 O34 V16 V9 94.0(3) . .
K7 O34 V16 V9 -123.93(9) 4_565 .
V10 O34 V16 K7 95.42(18) . 4_565
V14 O34 V16 K7 -142.0(4) . 4_565
V10 O34 V16 K9 37.53(17) . 4_565
V14 O34 V16 K9 160.1(3) . 4_565
K7 O34 V16 K9 -57.89(12) 4_565 4_565
V9 O37 V16 O16 -97.2(2) . .
V13 O37 V16 O16 147.6(3) . .
K4 O37 V16 O16 14.3(3) . .
V9 O37 V16 O38 155.87(19) . .
V13 O37 V16 O38 40.6(3) . .
K4 O37 V16 O38 -92.7(2) . .
V9 O37 V16 O34 66.2(3) . .
V13 O37 V16 O34 -49.0(4) . .
K4 O37 V16 O34 177.7(2) . .
V9 O37 V16 O33 1.28(16) . .
V13 O37 V16 O33 -114.0(3) . .
K4 O37 V16 O33 112.7(2) . .
V9 O37 V16 V10 25.8(2) . .
V13 O37 V16 V10 -89.5(3) . .
K4 O37 V16 V10 137.24(15) . .
V13 O37 V16 V9 -115.3(4) . .
K4 O37 V16 V9 111.4(3) . .
V9 O37 V16 K7 -58.1(5) . 4_565
V13 O37 V16 K7 -173.3(2) . 4_565
K4 O37 V16 K7 53.4(6) . 4_565
V9 O37 V16 K9 -43.44(15) . 4_565
V13 O37 V16 K9 -158.7(3) . 4_565
K4 O37 V16 K9 67.99(19) . 4_565
V10 O33 V16 O16 -103.3(2) . .
V9 O33 V16 O16 111.9(2) . .
K9 O33 V16 O16 11.1(2) 4_565 .
V10 O33 V16 O38 74.2(4) . .
V9 O33 V16 O38 -70.5(4) . .
K9 O33 V16 O38 -171.4(3) 4_565 .
V10 O33 V16 O34 3.22(17) . .
V9 O33 V16 O34 -141.51(19) . .
K9 O33 V16 O34 117.62(17) 4_565 .
V10 O33 V16 O37 143.43(19) . .
V9 O33 V16 O37 -1.30(17) . .
K9 O33 V16 O37 -102.17(17) 4_565 .
V9 O33 V16 V10 -144.7(2) . .
K9 O33 V16 V10 114.4(2) 4_565 .
V10 O33 V16 V9 144.7(2) . .
K9 O33 V16 V9 -100.87(18) 4_565 .
V10 O33 V16 K7 -50.59(13) . 4_565
V9 O33 V16 K7 164.68(13) . 4_565
K9 O33 V16 K7 63.80(12) 4_565 4_565
V10 O33 V16 K9 -114.4(2) . 4_565
V9 O33 V16 K9 100.87(18) . 4_565
O10 V10 V16 O16 -7.0(2) . .
O25 V10 V16 O16 130.2(2) . .
O33 V10 V16 O16 87.5(2) . .
O34 V10 V16 O16 -97.4(3) . .
O30 V10 V16 O16 -127.2(2) . .
V5 V10 V16 O16 -171.68(18) . .
V14 V10 V16 O16 -118.57(18) . .
K7 V10 V16 O16 -35.45(18) 4_565 .
K9 V10 V16 O16 43.37(18) 4_565 .
K8 V10 V16 O16 12.93(19) . .
O10 V10 V16 O38 118.9(2) . .
O25 V10 V16 O38 -103.8(2) . .
O33 V10 V16 O38 -146.5(2) . .
O34 V10 V16 O38 28.6(2) . .
O30 V10 V16 O38 -1.2(2) . .
V5 V10 V16 O38 -45.74(18) . .
V14 V10 V16 O38 7.38(17) . .
K7 V10 V16 O38 90.50(17) 4_565 .
K9 V10 V16 O38 169.31(17) 4_565 .
K8 V10 V16 O38 138.88(17) . .
O10 V10 V16 O34 90.4(3) . .
O25 V10 V16 O34 -132.4(2) . .
O33 V10 V16 O34 -175.1(3) . .
O30 V10 V16 O34 -29.8(2) . .
V5 V10 V16 O34 -74.3(2) . .
V14 V10 V16 O34 -21.18(19) . .
K7 V10 V16 O34 61.94(19) 4_565 .
K9 V10 V16 O34 140.76(19) 4_565 .
K8 V10 V16 O34 110.3(2) . .
O10 V10 V16 O37 -133.9(2) . .
O25 V10 V16 O37 3.4(2) . .
O33 V10 V16 O37 -39.3(2) . .
O34 V10 V16 O37 135.8(2) . .
O30 V10 V16 O37 105.96(19) . .
V5 V10 V16 O37 61.47(15) . .
V14 V10 V16 O37 114.58(14) . .
K7 V10 V16 O37 -162.29(14) 4_565 .
K9 V10 V16 O37 -83.48(14) 4_565 .
K8 V10 V16 O37 -113.91(14) . .
O10 V10 V16 O33 -94.5(2) . .
O25 V10 V16 O33 42.7(2) . .
O34 V10 V16 O33 175.1(3) . .
O30 V10 V16 O33 145.3(2) . .
V5 V10 V16 O33 100.80(17) . .
V14 V10 V16 O33 153.91(17) . .
K7 V10 V16 O33 -122.97(17) 4_565 .
K9 V10 V16 O33 -44.15(16) 4_565 .
K8 V10 V16 O33 -74.58(17) . .
O10 V10 V16 V9 -116.94(18) . .
O25 V10 V16 V9 20.30(15) . .
O33 V10 V16 V9 -22.42(16) . .
O34 V10 V16 V9 152.68(19) . .
O30 V10 V16 V9 122.87(13) . .
V5 V10 V16 V9 78.39(6) . .
V14 V10 V16 V9 131.50(4) . .
K7 V10 V16 V9 -145.38(5) 4_565 .
K9 V10 V16 V9 -66.57(4) 4_565 .
K8 V10 V16 V9 -97.00(6) . .
O10 V10 V16 K7 28.44(18) . 4_565
O25 V10 V16 K7 165.68(16) . 4_565
O33 V10 V16 K7 122.97(17) . 4_565
O34 V10 V16 K7 -61.94(19) . 4_565
O30 V10 V16 K7 -91.75(14) . 4_565
V5 V10 V16 K7 -136.23(7) . 4_565
V14 V10 V16 K7 -83.12(4) . 4_565
K9 V10 V16 K7 78.81(5) 4_565 4_565
K8 V10 V16 K7 48.38(6) . 4_565
O10 V10 V16 K9 -50.37(18) . 4_565
O25 V10 V16 K9 86.86(16) . 4_565
O33 V10 V16 K9 44.15(16) . 4_565
O34 V10 V16 K9 -140.76(19) . 4_565
O30 V10 V16 K9 -170.56(14) . 4_565
V5 V10 V16 K9 144.95(7) . 4_565
V14 V10 V16 K9 -161.94(5) . 4_565
K7 V10 V16 K9 -78.81(5) 4_565 4_565
K8 V10 V16 K9 -30.43(6) . 4_565
O9 V9 V16 O16 11.0(2) . .
O24 V9 V16 O16 -123.2(2) . .
O33 V9 V16 O16 -80.6(2) . .
O29 V9 V16 O16 136.4(2) . .
O37 V9 V16 O16 101.4(3) . .
V8 V9 V16 O16 -179.84(17) . .
V13 V9 V16 O16 127.10(18) . .
K9 V9 V16 O16 -28.37(18) 4_565 .
K6 V9 V16 O16 15.1(2) 3_756 .
K4 V9 V16 O16 64.64(17) . .
O9 V9 V16 O38 -120.7(2) . .
O24 V9 V16 O38 105.1(2) . .
O33 V9 V16 O38 147.8(2) . .
O29 V9 V16 O38 4.8(2) . .
O37 V9 V16 O38 -30.3(2) . .
V8 V9 V16 O38 48.48(18) . .
V13 V9 V16 O38 -4.58(16) . .
K9 V9 V16 O38 -160.06(17) 4_565 .
K6 V9 V16 O38 -116.54(19) 3_756 .
K4 V9 V16 O38 -67.04(16) . .
O9 V9 V16 O34 132.8(2) . .
O24 V9 V16 O34 -1.4(2) . .
O33 V9 V16 O34 41.3(2) . .
O29 V9 V16 O34 -101.74(19) . .
O37 V9 V16 O34 -136.8(2) . .
V8 V9 V16 O34 -58.03(16) . .
V13 V9 V16 O34 -111.09(14) . .
K9 V9 V16 O34 93.44(15) 4_565 .
K6 V9 V16 O34 136.95(17) 3_756 .
K4 V9 V16 O34 -173.54(14) . .
O9 V9 V16 O37 -90.4(3) . .
O24 V9 V16 O37 135.4(2) . .
O33 V9 V16 O37 178.0(3) . .
O29 V9 V16 O37 35.0(2) . .
V8 V9 V16 O37 78.7(2) . .
V13 V9 V16 O37 25.69(19) . .
K9 V9 V16 O37 -129.8(2) 4_565 .
K6 V9 V16 O37 -86.3(2) 3_756 .
K4 V9 V16 O37 -36.77(19) . .
O9 V9 V16 O33 91.6(2) . .
O24 V9 V16 O33 -42.6(2) . .
O29 V9 V16 O33 -143.0(2) . .
O37 V9 V16 O33 -178.0(3) . .
V8 V9 V16 O33 -99.28(17) . .
V13 V9 V16 O33 -152.34(17) . .
K9 V9 V16 O33 52.19(17) 4_565 .
K6 V9 V16 O33 95.7(2) 3_756 .
K4 V9 V16 O33 145.20(16) . .
O9 V9 V16 V10 114.18(17) . .
O24 V9 V16 V10 -19.98(15) . .
O33 V9 V16 V10 22.63(16) . .
O29 V9 V16 V10 -120.37(13) . .
O37 V9 V16 V10 -155.40(19) . .
V8 V9 V16 V10 -76.65(6) . .
V13 V9 V16 V10 -129.71(4) . .
K9 V9 V16 V10 74.82(5) 4_565 .
K6 V9 V16 V10 118.33(11) 3_756 .
K4 V9 V16 V10 167.83(4) . .
O9 V9 V16 K7 71.55(18) . 4_565
O24 V9 V16 K7 -62.62(16) . 4_565
O33 V9 V16 K7 -20.01(17) . 4_565
O29 V9 V16 K7 -163.00(13) . 4_565
O37 V9 V16 K7 162.0(2) . 4_565
V8 V9 V16 K7 -119.28(7) . 4_565
V13 V9 V16 K7 -172.34(6) . 4_565
K9 V9 V16 K7 32.19(7) 4_565 4_565
K6 V9 V16 K7 75.70(13) 3_756 4_565
K4 V9 V16 K7 125.20(6) . 4_565
O9 V9 V16 K9 39.36(17) . 4_565
O24 V9 V16 K9 -94.80(16) . 4_565
O33 V9 V16 K9 -52.19(17) . 4_565
O29 V9 V16 K9 164.82(14) . 4_565
O37 V9 V16 K9 129.78(19) . 4_565
V8 V9 V16 K9 -151.47(7) . 4_565
V13 V9 V16 K9 155.47(5) . 4_565
K6 V9 V16 K9 43.51(12) 3_756 4_565
K4 V9 V16 K9 93.01(5) . 4_565
K4 O15 V15 O38 -113.4(5) 3_766 .
K3 O15 V15 O38 15.9(2) 3_666 .
K4 O15 V15 O35 146.3(5) 3_766 .
K3 O15 V15 O35 -84.35(19) 3_666 .
K4 O15 V15 O36 -15.1(6) 3_766 .
K3 O15 V15 O36 114.25(18) 3_666 .
K4 O15 V15 O32 65.5(6) 3_766 .
K3 O15 V15 O32 -165.15(15) 3_666 .
K4 O15 V15 V12 27.2(6) 3_766 .
K3 O15 V15 V12 156.57(8) 3_666 .
K4 O15 V15 V11 105.1(5) 3_766 .
K3 O15 V15 V11 -125.55(11) 3_666 .
K4 O15 V15 K3 -129.4(6) 3_766 3_666
V16 O38 V15 O15 -176.1(3) . .
K3 O38 V15 O15 -16.5(2) 3_666 .
V16 O38 V15 O35 -65.9(3) . .
K3 O38 V15 O35 93.72(17) 3_666 .
V16 O38 V15 O36 72.4(3) . .
K3 O38 V15 O36 -127.97(16) 3_666 .
V16 O38 V15 O32 6.5(7) . .
K3 O38 V15 O32 166.2(4) 3_666 .
V16 O38 V15 V12 52.8(4) . .
K3 O38 V15 V12 -147.59(9) 3_666 .
V16 O38 V15 V11 -46.5(4) . .
K3 O38 V15 V11 113.10(14) 3_666 .
V16 O38 V15 K3 -159.6(4) . 3_666
V14 O35 V15 O15 139.6(3) . .
V11 O35 V15 O15 -98.6(2) . .
V14 O35 V15 O38 34.4(3) . .
V11 O35 V15 O38 156.3(2) . .
V14 O35 V15 O36 -66.7(4) . .
V11 O35 V15 O36 55.2(3) . .
V14 O35 V15 O32 -122.6(3) . .
V11 O35 V15 O32 -0.72(17) . .
V14 O35 V15 V12 -99.3(3) . .
V11 O35 V15 V12 22.6(2) . .
V14 O35 V15 V11 -121.9(4) . .
V14 O35 V15 K3 85.9(3) . 3_666
V11 O35 V15 K3 -152.27(14) . 3_666
V12 O36 V15 O15 99.8(2) . .
V13 O36 V15 O15 -144.3(3) . .
V12 O36 V15 O38 -155.6(2) . .
V13 O36 V15 O38 -39.7(3) . .
V12 O36 V15 O35 -53.6(3) . .
V13 O36 V15 O35 62.3(4) . .
V12 O36 V15 O32 2.43(17) . .
V13 O36 V15 O32 118.3(3) . .
V13 O36 V15 V12 115.9(4) . .
V12 O36 V15 V11 -20.50(19) . .
V13 O36 V15 V11 95.4(3) . .
V12 O36 V15 K3 158.68(10) . 3_666
V13 O36 V15 K3 -85.5(3) . 3_666
V12 O32 V15 O15 -110.9(2) . .
V11 O32 V15 O15 107.3(2) . .
V12 O32 V15 O38 66.5(5) . .
V11 O32 V15 O38 -75.3(5) . .
V12 O32 V15 O35 142.5(2) . .
V11 O32 V15 O35 0.72(17) . .
V12 O32 V15 O36 -2.50(17) . .
V11 O32 V15 O36 -144.3(2) . .
V11 O32 V15 V12 -141.8(3) . .
V12 O32 V15 V11 141.8(3) . .
V12 O32 V15 K3 -136.43(17) . 3_666
V11 O32 V15 K3 81.8(3) . 3_666
O12 V12 V15 O15 -9.0(2) . .
O32 V12 V15 O15 80.3(3) . .
O27 V12 V15 O15 129.3(2) . .
O28 V12 V15 O15 -131.5(2) . .
O36 V12 V15 O15 -95.9(3) . .
V7 V12 V15 O15 -173.79(18) . .
V13 V12 V15 O15 -123.16(18) . .
K8 V12 V15 O15 50.6(2) 4_666 .
O12 V12 V15 O38 118.8(2) . .
O32 V12 V15 O38 -152.0(3) . .
O27 V12 V15 O38 -103.0(2) . .
O28 V12 V15 O38 -3.7(2) . .
O36 V12 V15 O38 31.8(3) . .
V7 V12 V15 O38 -46.0(2) . .
V13 V12 V15 O38 4.58(18) . .
K8 V12 V15 O38 178.38(19) 4_666 .
O12 V12 V15 O35 -128.1(2) . .
O32 V12 V15 O35 -38.8(2) . .
O27 V12 V15 O35 10.2(2) . .
O28 V12 V15 O35 109.43(19) . .
O36 V12 V15 O35 145.0(2) . .
V7 V12 V15 O35 67.11(15) . .
V13 V12 V15 O35 117.73(14) . .
K8 V12 V15 O35 -68.47(16) 4_666 .
O12 V12 V15 O36 86.9(3) . .
O32 V12 V15 O36 176.2(3) . .
O27 V12 V15 O36 -134.8(2) . .
O28 V12 V15 O36 -35.6(2) . .
V7 V12 V15 O36 -77.89(19) . .
V13 V12 V15 O36 -27.27(19) . .
K8 V12 V15 O36 146.5(2) 4_666 .
O12 V12 V15 O32 -89.2(2) . .
O27 V12 V15 O32 49.0(2) . .
O28 V12 V15 O32 148.3(2) . .
O36 V12 V15 O32 -176.2(3) . .
V7 V12 V15 O32 105.95(19) . .
V13 V12 V15 O32 156.58(19) . .
K8 V12 V15 O32 -29.6(2) 4_666 .
O12 V12 V15 V11 -113.40(17) . .
O32 V12 V15 V11 -24.17(18) . .
O27 V12 V15 V11 24.85(16) . .
O28 V12 V15 V11 124.11(13) . .
O36 V12 V15 V11 159.68(19) . .
V7 V12 V15 V11 81.79(6) . .
V13 V12 V15 V11 132.41(4) . .
K8 V12 V15 V11 -53.79(8) 4_666 .
O12 V12 V15 K3 39.8(2) . 3_666
O32 V12 V15 K3 129.0(2) . 3_666
O27 V12 V15 K3 178.07(17) . 3_666
O28 V12 V15 K3 -82.68(17) . 3_666
O36 V12 V15 K3 -47.1(2) . 3_666
V7 V12 V15 K3 -125.00(10) . 3_666
V13 V12 V15 K3 -74.38(11) . 3_666
K8 V12 V15 K3 99.42(13) 4_666 3_666
O11 V11 V15 O15 6.9(3) . .
O26 V11 V15 O15 -130.5(2) . .
O32 V11 V15 O15 -83.6(3) . .
O31 V11 V15 O15 129.2(2) . .
O35 V11 V15 O15 95.3(3) . .
V6 V11 V15 O15 170.77(19) . .
V14 V11 V15 O15 119.23(19) . .
K3 V11 V15 O15 58.15(19) . .
O11 V11 V15 O38 -120.1(3) . .
O26 V11 V15 O38 102.5(2) . .
O32 V11 V15 O38 149.4(3) . .
O31 V11 V15 O38 2.2(2) . .
O35 V11 V15 O38 -31.7(3) . .
V6 V11 V15 O38 43.7(2) . .
V14 V11 V15 O38 -7.80(19) . .
K3 V11 V15 O38 -68.87(19) . .
O11 V11 V15 O35 -88.4(3) . .
O26 V11 V15 O35 134.2(3) . .
O32 V11 V15 O35 -178.9(3) . .
O31 V11 V15 O35 33.9(2) . .
V6 V11 V15 O35 75.5(2) . .
V14 V11 V15 O35 23.9(2) . .
K3 V11 V15 O35 -37.2(2) . .
O11 V11 V15 O36 127.7(2) . .
O26 V11 V15 O36 -9.7(2) . .
O32 V11 V15 O36 37.2(2) . .
O31 V11 V15 O36 -110.08(18) . .
O35 V11 V15 O36 -144.0(2) . .
V6 V11 V15 O36 -68.49(14) . .
V14 V11 V15 O36 -120.03(13) . .
K3 V11 V15 O36 178.90(13) . .
O11 V11 V15 O32 90.5(3) . .
O26 V11 V15 O32 -46.9(2) . .
O31 V11 V15 O32 -147.2(2) . .
O35 V11 V15 O32 178.9(3) . .
V6 V11 V15 O32 -105.66(19) . .
V14 V11 V15 O32 -157.20(19) . .
K3 V11 V15 O32 141.73(19) . .
O11 V11 V15 V12 114.13(19) . .
O26 V11 V15 V12 -23.26(16) . .
O32 V11 V15 V12 23.65(18) . .
O31 V11 V15 V12 -123.60(13) . .
O35 V11 V15 V12 -157.5(2) . .
V6 V11 V15 V12 -82.01(6) . .
V14 V11 V15 V12 -133.55(4) . .
K3 V11 V15 V12 165.38(4) . .
O11 V11 V15 K3 -51.4(2) . 3_666
O26 V11 V15 K3 171.17(16) . 3_666
O32 V11 V15 K3 -141.92(19) . 3_666
O31 V11 V15 K3 70.83(14) . 3_666
O35 V11 V15 K3 37.0(2) . 3_666
V6 V11 V15 K3 112.42(7) . 3_666
V14 V11 V15 K3 60.88(5) . 3_666
K3 V11 V15 K3 -0.19(7) . 3_666
K7 O9W K4 O15 102.92(19) 4_665 3_766
K7 O9W K4 O13 91.0(3) 4_665 .
K7 O9W K4 O4W -112.36(18) 4_665 4_665
K7 O9W K4 O14 40.20(16) 4_665 1_655
K7 O9W K4 O7W -23.37(19) 4_665 4_665
K7 O9W K4 O37 -155.2(2) 4_665 .
K7 O9W K4 O8W 169.16(16) 4_665 4_665
K7 O9W K4 V13 133.4(4) 4_665 .
K7 O9W K4 V9 -102.0(3) 4_665 .
K7 O9W K4 K1 -154.03(17) 4_665 4_665
K7 O9W K4 K5 16.0(3) 4_665 .
V16 O37 K4 O15 88.5(2) . 3_766
V9 O37 K4 O15 -160.38(16) . 3_766
V13 O37 K4 O15 -60.79(18) . 3_766
V16 O37 K4 O13 143.8(3) . .
V9 O37 K4 O13 -105.04(19) . .
V13 O37 K4 O13 -5.45(13) . .
V16 O37 K4 O4W -40.3(2) . 4_665
V9 O37 K4 O4W 70.79(18) . 4_665
V13 O37 K4 O4W 170.37(19) . 4_665
V16 O37 K4 O9W 3.2(4) . .
V9 O37 K4 O9W 114.3(3) . .
V13 O37 K4 O9W -146.1(3) . .
V16 O37 K4 O14 165.3(2) . 1_655
V9 O37 K4 O14 -83.59(18) . 1_655
V13 O37 K4 O14 15.99(19) . 1_655
V16 O37 K4 O7W -131.2(2) . 4_665
V9 O37 K4 O7W -20.05(17) . 4_665
V13 O37 K4 O7W 79.54(15) . 4_665
V16 O37 K4 O8W 44.0(2) . 4_665
V9 O37 K4 O8W 155.1(2) . 4_665
V13 O37 K4 O8W -105.27(17) . 4_665
V16 O37 K4 V13 149.3(3) . .
V9 O37 K4 V13 -99.59(19) . .
V16 O37 K4 V9 -111.1(3) . .
V13 O37 K4 V9 99.59(19) . .
V16 O37 K4 K1 2.10(19) . 4_665
V9 O37 K4 K1 113.22(15) . 4_665
V13 O37 K4 K1 -147.20(14) . 4_665
V16 O37 K4 K5 -170.7(2) . .
V9 O37 K4 K5 -59.59(13) . .
V13 O37 K4 K5 40.00(11) . .
O13 V13 K4 O15 -41.2(2) . 3_766
O29 V13 K4 O15 -153.52(16) . 3_766
O28 V13 K4 O15 -65.6(3) . 3_766
O37 V13 K4 O15 127.79(18) . 3_766
O36 V13 K4 O15 44.69(17) . 3_766
V9 V13 K4 O15 169.03(11) . 3_766
V12 V13 K4 O15 15.48(15) . 3_766
K5 V13 K4 O15 -103.62(11) . 3_766
O29 V13 K4 O13 -112.3(3) . .
O28 V13 K4 O13 -24.4(3) . .
O37 V13 K4 O13 169.0(3) . .
O36 V13 K4 O13 85.9(3) . .
V9 V13 K4 O13 -149.7(2) . .
V12 V13 K4 O13 56.7(2) . .
K5 V13 K4 O13 -62.4(2) . .
O13 V13 K4 O4W -178.8(3) . 4_665
O29 V13 K4 O4W 68.88(18) . 4_665
O28 V13 K4 O4W 156.8(3) . 4_665
O37 V13 K4 O4W -9.81(19) . 4_665
O36 V13 K4 O4W -92.91(19) . 4_665
V9 V13 K4 O4W 31.43(13) . 4_665
V12 V13 K4 O4W -122.12(15) . 4_665
K5 V13 K4 O4W 118.78(14) . 4_665
O13 V13 K4 O9W -69.1(5) . .
O29 V13 K4 O9W 178.6(5) . .
O28 V13 K4 O9W -93.5(5) . .
O37 V13 K4 O9W 99.9(5) . .
O36 V13 K4 O9W 16.8(5) . .
V9 V13 K4 O9W 141.2(5) . .
V12 V13 K4 O9W -12.4(5) . .
K5 V13 K4 O9W -131.5(5) . .
O13 V13 K4 O14 24.7(2) . 1_655
O29 V13 K4 O14 -87.58(15) . 1_655
O28 V13 K4 O14 0.3(3) . 1_655
O37 V13 K4 O14 -166.27(17) . 1_655
O36 V13 K4 O14 110.63(16) . 1_655
V9 V13 K4 O14 -125.02(10) . 1_655
V12 V13 K4 O14 81.42(13) . 1_655
K5 V13 K4 O14 -37.67(9) . 1_655
O13 V13 K4 O7W 88.8(2) . 4_665
O29 V13 K4 O7W -23.50(15) . 4_665
O28 V13 K4 O7W 64.4(3) . 4_665
O37 V13 K4 O7W -102.19(17) . 4_665
O36 V13 K4 O7W 174.71(16) . 4_665
V9 V13 K4 O7W -60.95(9) . 4_665
V12 V13 K4 O7W 145.50(12) . 4_665
K5 V13 K4 O7W 26.40(9) . 4_665
O13 V13 K4 O37 -169.0(3) . .
O29 V13 K4 O37 78.69(18) . .
O28 V13 K4 O37 166.6(3) . .
O36 V13 K4 O37 -83.10(19) . .
V9 V13 K4 O37 41.24(14) . .
V12 V13 K4 O37 -112.31(17) . .
K5 V13 K4 O37 128.59(14) . .
O13 V13 K4 O8W -106.3(3) . 4_665
O29 V13 K4 O8W 141.43(15) . 4_665
O28 V13 K4 O8W -130.7(3) . 4_665
O37 V13 K4 O8W 62.74(17) . 4_665
O36 V13 K4 O8W -20.36(17) . 4_665
V9 V13 K4 O8W 103.98(11) . 4_665
V12 V13 K4 O8W -49.57(14) . 4_665
K5 V13 K4 O8W -168.67(11) . 4_665
O13 V13 K4 V9 149.7(2) . .
O29 V13 K4 V9 37.45(11) . .
O28 V13 K4 V9 125.4(2) . .
O37 V13 K4 V9 -41.24(14) . .
O36 V13 K4 V9 -124.34(14) . .
V12 V13 K4 V9 -153.55(10) . .
K5 V13 K4 V9 87.35(4) . .
O13 V13 K4 K1 -136.1(2) . 4_665
O29 V13 K4 K1 111.63(12) . 4_665
O28 V13 K4 K1 -160.5(2) . 4_665
O37 V13 K4 K1 32.94(14) . 4_665
O36 V13 K4 K1 -50.16(14) . 4_665
V9 V13 K4 K1 74.19(4) . 4_665
V12 V13 K4 K1 -79.37(10) . 4_665
K5 V13 K4 K1 161.54(5) . 4_665
O13 V13 K4 K5 62.4(2) . .
O29 V13 K4 K5 -49.90(12) . .
O28 V13 K4 K5 38.0(2) . .
O37 V13 K4 K5 -128.59(14) . .
O36 V13 K4 K5 148.31(14) . .
V9 V13 K4 K5 -87.35(4) . .
V12 V13 K4 K5 119.10(9) . .
O9 V9 K4 O15 -178.5(3) . 3_766
O24 V9 K4 O15 -106.9(3) . 3_766
O33 V9 K4 O15 84.6(2) . 3_766
O29 V9 K4 O15 -57.0(2) . 3_766
O37 V9 K4 O15 29.8(2) . 3_766
V8 V9 K4 O15 -77.04(19) . 3_766
V16 V9 K4 O15 59.47(19) . 3_766
V13 V9 K4 O15 -18.10(18) . 3_766
K9 V9 K4 O15 128.37(19) 4_565 3_766
K6 V9 K4 O15 -138.66(19) 3_756 3_766
O9 V9 K4 O13 -147.2(2) . .
O24 V9 K4 O13 -75.6(3) . .
O33 V9 K4 O13 115.90(16) . .
O29 V9 K4 O13 -25.72(16) . .
O37 V9 K4 O13 61.06(18) . .
V8 V9 K4 O13 -45.75(11) . .
V16 V9 K4 O13 90.75(11) . .
V13 V9 K4 O13 13.19(10) . .
K9 V9 K4 O13 159.66(11) 4_565 .
K6 V9 K4 O13 -107.37(11) 3_756 .
O9 V9 K4 O4W 51.9(2) . 4_665
O24 V9 K4 O4W 123.5(3) . 4_665
O33 V9 K4 O4W -45.00(18) . 4_665
O29 V9 K4 O4W 173.38(18) . 4_665
O37 V9 K4 O4W -99.8(2) . 4_665
V8 V9 K4 O4W 153.34(13) . 4_665
V16 V9 K4 O4W -70.15(13) . 4_665
V13 V9 K4 O4W -147.72(13) . 4_665
K9 V9 K4 O4W -1.24(13) 4_565 4_665
K6 V9 K4 O4W 91.73(13) 3_756 4_665
O9 V9 K4 O9W 41.0(4) . .
O24 V9 K4 O9W 112.6(4) . .
O33 V9 K4 O9W -55.9(4) . .
O29 V9 K4 O9W 162.5(3) . .
O37 V9 K4 O9W -110.8(4) . .
V8 V9 K4 O9W 142.4(3) . .
V16 V9 K4 O9W -81.1(3) . .
V13 V9 K4 O9W -158.6(3) . .
K9 V9 K4 O9W -12.2(3) 4_565 .
K6 V9 K4 O9W 80.8(3) 3_756 .
O9 V9 K4 O14 -97.2(2) . 1_655
O24 V9 K4 O14 -25.6(3) . 1_655
O33 V9 K4 O14 165.90(16) . 1_655
O29 V9 K4 O14 24.28(16) . 1_655
O37 V9 K4 O14 111.06(19) . 1_655
V8 V9 K4 O14 4.25(11) . 1_655
V16 V9 K4 O14 140.75(11) . 1_655
V13 V9 K4 O14 63.19(10) . 1_655
K9 V9 K4 O14 -150.34(11) 4_565 1_655
K6 V9 K4 O14 -57.37(11) 3_756 1_655
O9 V9 K4 O7W -49.63(19) . 4_665
O24 V9 K4 O7W 22.0(3) . 4_665
O33 V9 K4 O7W -146.53(15) . 4_665
O29 V9 K4 O7W 71.84(15) . 4_665
O37 V9 K4 O7W 158.62(18) . 4_665
V8 V9 K4 O7W 51.81(10) . 4_665
V16 V9 K4 O7W -171.68(10) . 4_665
V13 V9 K4 O7W 110.75(10) . 4_665
K9 V9 K4 O7W -102.77(10) 4_565 4_665
K6 V9 K4 O7W -9.81(10) 3_756 4_665
O9 V9 K4 O37 151.7(2) . .
O24 V9 K4 O37 -136.7(3) . .
O33 V9 K4 O37 54.8(2) . .
O29 V9 K4 O37 -86.78(19) . .
V8 V9 K4 O37 -106.81(16) . .
V16 V9 K4 O37 29.70(15) . .
V13 V9 K4 O37 -47.87(15) . .
K9 V9 K4 O37 98.61(16) 4_565 .
K6 V9 K4 O37 -168.43(16) 3_756 .
O9 V9 K4 O8W 129.7(2) . 4_665
O24 V9 K4 O8W -158.7(3) . 4_665
O33 V9 K4 O8W 32.84(16) . 4_665
O29 V9 K4 O8W -108.78(16) . 4_665
O37 V9 K4 O8W -22.01(18) . 4_665
V8 V9 K4 O8W -128.82(11) . 4_665
V16 V9 K4 O8W 7.69(10) . 4_665
V13 V9 K4 O8W -69.88(10) . 4_665
K9 V9 K4 O8W 76.60(11) 4_565 4_665
K6 V9 K4 O8W 169.56(11) 3_756 4_665
O9 V9 K4 V13 -160.38(18) . .
O24 V9 K4 V13 -88.8(3) . .
O33 V9 K4 V13 102.72(13) . .
O29 V9 K4 V13 -38.91(12) . .
O37 V9 K4 V13 47.87(15) . .
V8 V9 K4 V13 -58.94(4) . .
V16 V9 K4 V13 77.57(4) . .
K9 V9 K4 V13 146.48(5) 4_565 .
K6 V9 K4 V13 -120.56(4) 3_756 .
O9 V9 K4 K1 88.40(18) . 4_665
O24 V9 K4 K1 160.0(3) . 4_665
O33 V9 K4 K1 -8.50(13) . 4_665
O29 V9 K4 K1 -150.13(12) . 4_665
O37 V9 K4 K1 -63.35(16) . 4_665
V8 V9 K4 K1 -170.16(4) . 4_665
V16 V9 K4 K1 -33.65(4) . 4_665
V13 V9 K4 K1 -111.22(4) . 4_665
K9 V9 K4 K1 35.26(5) 4_565 4_665
K6 V9 K4 K1 128.22(4) 3_756 4_665
O9 V9 K4 K5 -97.46(18) . .
O24 V9 K4 K5 -25.9(3) . .
O33 V9 K4 K5 165.64(13) . .
O29 V9 K4 K5 24.02(12) . .
O37 V9 K4 K5 110.80(16) . .
V8 V9 K4 K5 3.98(4) . .
V16 V9 K4 K5 140.49(4) . .
V13 V9 K4 K5 62.93(4) . .
K9 V9 K4 K5 -150.60(5) 4_565 .
K6 V9 K4 K5 -57.63(4) 3_756 .
V8 O29 K5 O7W 107.28(16) . 4_665
V9 O29 K5 O7W 3.9(3) . 4_665
V13 O29 K5 O7W -106.28(16) . 4_665
V8 O29 K5 O31 -138.6(2) . 1_655
V9 O29 K5 O31 118.0(3) . 1_655
V13 O29 K5 O31 7.8(3) . 1_655
V8 O29 K5 O30 106.0(2) . 1_655
V9 O29 K5 O30 2.7(4) . 1_655
V13 O29 K5 O30 -107.5(2) . 1_655
V8 O29 K5 O13 -162.22(19) . .
V9 O29 K5 O13 94.4(3) . .
V13 O29 K5 O13 -15.77(12) . .
V8 O29 K5 O8 18.57(12) . .
V9 O29 K5 O8 -84.8(3) . .
V13 O29 K5 O8 165.02(19) . .
V8 O29 K5 O23 -5.9(3) . 1_655
V9 O29 K5 O23 -109.3(3) . 1_655
V13 O29 K5 O23 140.5(2) . 1_655
V8 O29 K5 O14 165.67(13) . 1_655
V9 O29 K5 O14 62.3(3) . 1_655
V13 O29 K5 O14 -47.88(17) . 1_655
V8 O29 K5 O6 -72.18(18) . 1_655
V9 O29 K5 O6 -175.5(2) . 1_655
V13 O29 K5 O6 74.27(17) . 1_655
V8 O29 K5 O5 48.16(17) . 1_655
V9 O29 K5 O5 -55.2(3) . 1_655
V13 O29 K5 O5 -165.40(12) . 1_655
V8 O29 K5 V14 162.33(9) . 1_655
V9 O29 K5 V14 59.0(3) . 1_655
V13 O29 K5 V14 -51.2(2) . 1_655
V8 O29 K5 V6 -71.3(2) . 1_655
V9 O29 K5 V6 -174.66(13) . 1_655
V13 O29 K5 V6 75.2(2) . 1_655
K1 O2W K2 O5 -125.83(14) . .
K1 O2W K2 O8 165.06(17) . 1_455
K1 O2W K2 O15W 35.7(3) . 3_656
K1 O2W K2 O14W 52.4(5) . 3_656
K1 O2W K2 O1W -43.5(2) . 3_656
K1 O2W K2 O4 151.41(17) . 3_656
K1 O2W K2 O2 -39.76(12) . .
K1 O2W K2 V5 -106.15(11) . .
K1 O2W K2 V2 -63.81(10) . .
K1 O2W K2 K8 -2.80(15) . 3_656
K1 O2W K2 K6 -173.79(9) . 3_656
O23 V5 K2 O5 146.1(3) . .
O30 V5 K2 O5 67.3(3) . .
O25 V5 K2 O5 -65.9(3) . .
O19 V5 K2 O5 -129.9(3) . .
V10 V5 K2 O5 7.1(2) . .
V2 V5 K2 O5 -169.5(2) . .
V4 V5 K2 O5 -108.2(2) . .
K5 V5 K2 O5 81.4(2) 1_455 .
O5 V5 K2 O8 -53.9(2) . 1_455
O23 V5 K2 O8 92.14(16) . 1_455
O30 V5 K2 O8 13.33(19) . 1_455
O25 V5 K2 O8 -119.9(2) . 1_455
O19 V5 K2 O8 176.11(15) . 1_455
V10 V5 K2 O8 -46.86(15) . 1_455
V2 V5 K2 O8 136.58(10) . 1_455
V4 V5 K2 O8 -162.18(10) . 1_455
K5 V5 K2 O8 27.48(10) 1_455 1_455
O5 V5 K2 O15W 135.2(5) . 3_656
O23 V5 K2 O15W -78.8(5) . 3_656
O30 V5 K2 O15W -157.6(5) . 3_656
O25 V5 K2 O15W 69.2(5) . 3_656
O19 V5 K2 O15W 5.2(5) . 3_656
V10 V5 K2 O15W 142.2(4) . 3_656
V2 V5 K2 O15W -34.3(4) . 3_656
V4 V5 K2 O15W 26.9(4) . 3_656
K5 V5 K2 O15W -143.4(4) 1_455 3_656
O5 V5 K2 O14W 95.1(10) . 3_656
O23 V5 K2 O14W -118.9(9) . 3_656
O30 V5 K2 O14W 162.3(9) . 3_656
O25 V5 K2 O14W 29.1(10) . 3_656
O19 V5 K2 O14W -34.9(9) . 3_656
V10 V5 K2 O14W 102.1(9) . 3_656
V2 V5 K2 O14W -74.4(9) . 3_656
V4 V5 K2 O14W -13.2(9) . 3_656
K5 V5 K2 O14W 176.5(9) 1_455 3_656
O5 V5 K2 O2W -127.3(2) . .
O23 V5 K2 O2W 18.83(16) . .
O30 V5 K2 O2W -59.99(19) . .
O25 V5 K2 O2W 166.8(2) . .
O19 V5 K2 O2W 102.80(15) . .
V10 V5 K2 O2W -120.17(14) . .
V2 V5 K2 O2W 63.26(10) . .
V4 V5 K2 O2W 124.51(10) . .
K5 V5 K2 O2W -45.83(10) 1_455 .
O5 V5 K2 O1W 97.2(2) . 3_656
O23 V5 K2 O1W -116.68(17) . 3_656
O30 V5 K2 O1W 164.50(19) . 3_656
O25 V5 K2 O1W 31.3(2) . 3_656
O19 V5 K2 O1W -32.71(15) . 3_656
V10 V5 K2 O1W 104.32(14) . 3_656
V2 V5 K2 O1W -72.25(11) . 3_656
V4 V5 K2 O1W -11.00(11) . 3_656
K5 V5 K2 O1W 178.66(11) 1_455 3_656
O5 V5 K2 O4 14.2(2) . 3_656
O23 V5 K2 O4 160.31(16) . 3_656
O30 V5 K2 O4 81.50(18) . 3_656
O25 V5 K2 O4 -51.7(2) . 3_656
O19 V5 K2 O4 -115.72(14) . 3_656
V10 V5 K2 O4 21.31(14) . 3_656
V2 V5 K2 O4 -155.25(9) . 3_656
V4 V5 K2 O4 -94.01(9) . 3_656
K5 V5 K2 O4 95.65(9) 1_455 3_656
O5 V5 K2 O2 166.9(2) . .
O23 V5 K2 O2 -47.04(15) . .
O30 V5 K2 O2 -125.86(18) . .
O25 V5 K2 O2 100.9(2) . .
O19 V5 K2 O2 36.93(14) . .
V10 V5 K2 O2 173.96(13) . .
V2 V5 K2 O2 -2.61(9) . .
V4 V5 K2 O2 58.64(10) . .
K5 V5 K2 O2 -111.70(9) 1_455 .
O5 V5 K2 V2 169.5(2) . .
O23 V5 K2 V2 -44.44(13) . .
O30 V5 K2 V2 -123.25(16) . .
O25 V5 K2 V2 103.55(18) . .
O19 V5 K2 V2 39.54(11) . .
V10 V5 K2 V2 176.56(11) . .
V4 V5 K2 V2 61.24(4) . .
K5 V5 K2 V2 -109.10(4) 1_455 .
O5 V5 K2 K8 122.1(2) . 3_656
O23 V5 K2 K8 -91.87(13) . 3_656
O30 V5 K2 K8 -170.68(16) . 3_656
O25 V5 K2 K8 56.11(18) . 3_656
O19 V5 K2 K8 -7.90(12) . 3_656
V10 V5 K2 K8 129.13(9) . 3_656
V2 V5 K2 K8 -47.43(4) . 3_656
V4 V5 K2 K8 13.81(6) . 3_656
K5 V5 K2 K8 -156.53(5) 1_455 3_656
O5 V5 K2 K6 -16.1(2) . 3_656
O23 V5 K2 K6 129.97(13) . 3_656
O30 V5 K2 K6 51.16(16) . 3_656
O25 V5 K2 K6 -82.04(18) . 3_656
O19 V5 K2 K6 -146.06(12) . 3_656
V10 V5 K2 K6 -9.03(11) . 3_656
V2 V5 K2 K6 174.41(4) . 3_656
V4 V5 K2 K6 -124.35(5) . 3_656
K5 V5 K2 K6 65.31(4) 1_455 3_656
O2 V2 K2 O5 -169.3(2) . .
O17 V2 K2 O5 -112.7(2) . .
O19 V2 K2 O5 -36.57(15) . .
O20 V2 K2 O5 104.48(17) . .
O23 V2 K2 O5 48.52(16) . .
V5 V2 K2 O5 4.53(10) . .
V6 V2 K2 O5 75.19(10) . .
K1 V2 K2 O5 160.16(11) . .
O2 V2 K2 O8 132.8(2) . 1_455
O17 V2 K2 O8 -170.7(2) . 1_455
O19 V2 K2 O8 -94.56(16) . 1_455
O20 V2 K2 O8 46.49(19) . 1_455
O23 V2 K2 O8 -9.47(16) . 1_455
V5 V2 K2 O8 -53.47(11) . 1_455
V6 V2 K2 O8 17.20(12) . 1_455
K1 V2 K2 O8 102.17(12) . 1_455
O2 V2 K2 O15W -14.6(3) . 3_656
O17 V2 K2 O15W 41.9(3) . 3_656
O19 V2 K2 O15W 118.0(3) . 3_656
O20 V2 K2 O15W -100.9(3) . 3_656
O23 V2 K2 O15W -156.9(3) . 3_656
V5 V2 K2 O15W 159.1(3) . 3_656
V6 V2 K2 O15W -130.2(3) . 3_656
K1 V2 K2 O15W -45.2(3) . 3_656
O2 V2 K2 O14W -28.4(6) . 3_656
O17 V2 K2 O14W 28.2(6) . 3_656
O19 V2 K2 O14W 104.3(5) . 3_656
O20 V2 K2 O14W -114.6(6) . 3_656
O23 V2 K2 O14W -170.6(5) . 3_656
V5 V2 K2 O14W 145.4(5) . 3_656
V6 V2 K2 O14W -143.9(5) . 3_656
K1 V2 K2 O14W -59.0(5) . 3_656
O2 V2 K2 O2W 75.2(2) . .
O17 V2 K2 O2W 131.8(2) . .
O19 V2 K2 O2W -152.08(16) . .
O20 V2 K2 O2W -11.03(18) . .
O23 V2 K2 O2W -66.99(16) . .
V5 V2 K2 O2W -110.98(11) . .
V6 V2 K2 O2W -40.32(11) . .
K1 V2 K2 O2W 44.65(11) . .
O2 V2 K2 O1W -88.1(2) . 3_656
O17 V2 K2 O1W -31.5(2) . 3_656
O19 V2 K2 O1W 44.56(16) . 3_656
O20 V2 K2 O1W -174.39(18) . 3_656
O23 V2 K2 O1W 129.65(16) . 3_656
V5 V2 K2 O1W 85.66(11) . 3_656
V6 V2 K2 O1W 156.32(11) . 3_656
K1 V2 K2 O1W -118.71(11) . 3_656
O2 V2 K2 O4 -136.7(2) . 3_656
O17 V2 K2 O4 -80.2(2) . 3_656
O19 V2 K2 O4 -4.04(18) . 3_656
O20 V2 K2 O4 137.01(19) . 3_656
O23 V2 K2 O4 81.05(18) . 3_656
V5 V2 K2 O4 37.05(13) . 3_656
V6 V2 K2 O4 107.72(14) . 3_656
K1 V2 K2 O4 -167.31(14) . 3_656
O17 V2 K2 O2 56.6(3) . .
O19 V2 K2 O2 132.7(2) . .
O20 V2 K2 O2 -86.3(3) . .
O23 V2 K2 O2 -142.2(2) . .
V5 V2 K2 O2 173.8(2) . .
V6 V2 K2 O2 -115.6(2) . .
K1 V2 K2 O2 -30.6(2) . .
O2 V2 K2 V5 -173.8(2) . .
O17 V2 K2 V5 -117.21(19) . .
O19 V2 K2 V5 -41.09(12) . .
O20 V2 K2 V5 99.96(15) . .
O23 V2 K2 V5 43.99(12) . .
V6 V2 K2 V5 70.67(4) . .
K1 V2 K2 V5 155.63(4) . .
O2 V2 K2 K8 -43.8(2) . 3_656
O17 V2 K2 K8 12.81(19) . 3_656
O19 V2 K2 K8 88.92(12) . 3_656
O20 V2 K2 K8 -130.03(15) . 3_656
O23 V2 K2 K8 174.00(13) . 3_656
V5 V2 K2 K8 130.01(4) . 3_656
V6 V2 K2 K8 -159.32(4) . 3_656
K1 V2 K2 K8 -74.35(4) . 3_656
O2 V2 K2 K6 -179.5(2) . 3_656
O17 V2 K2 K6 -122.90(19) . 3_656
O19 V2 K2 K6 -46.78(13) . 3_656
O20 V2 K2 K6 94.27(15) . 3_656
O23 V2 K2 K6 38.30(13) . 3_656
V5 V2 K2 K6 -5.69(5) . 3_656
V6 V2 K2 K6 64.98(5) . 3_656
K1 V2 K2 K6 149.94(6) . 3_656
O12W O13W K3 O13 60(5) . 1_455
K1 O13W K3 O13 -72.5(4) 2_556 1_455
O12W O13W K3 O6W -119(5) . 2_656
K1 O13W K3 O6W 109.4(4) 2_556 2_656
O12W O13W K3 O5W 22(4) . .
K1 O13W K3 O5W -109.6(4) 2_556 .
O12W O13W K3 O38 172(5) . 3_666
K1 O13W K3 O38 39.5(4) 2_556 3_666
O12W O13W K3 O14 -21(5) . .
K1 O13W K3 O14 -153.1(2) 2_556 .
O12W O13W K3 O15 156(4) . 3_666
K1 O13W K3 O15 23.6(8) 2_556 3_666
O12W O13W K3 O11 -60(5) . .
K1 O13W K3 O11 168.0(5) 2_556 .
O12W O13W K3 O8W 123(5) . 2_556
K1 O13W K3 O8W -8.6(3) 2_556 2_556
O12W O13W K3 V15 173(4) . 3_666
K1 O13W K3 V15 40.6(5) 2_556 3_666
O12W O13W K3 V14 -36(5) . .
K1 O13W K3 V14 -167.9(2) 2_556 .
O12W O13W K3 V11 -51(5) . .
K1 O13W K3 V11 176.7(4) 2_556 .
O14 V14 K3 O13 46.7(2) . 1_455
O31 V14 K3 O13 -90.58(16) . 1_455
O34 V14 K3 O13 109.5(2) . 1_455
O35 V14 K3 O13 -174.94(16) . 1_455
O30 V14 K3 O13 -19.45(19) . 1_455
V11 V14 K3 O13 -132.11(10) . 1_455
V10 V14 K3 O13 40.59(17) . 1_455
K5 V14 K3 O13 -27.82(10) 1_455 1_455
O14 V14 K3 O6W -125.3(3) . 2_656
O31 V14 K3 O6W 97.43(19) . 2_656
O34 V14 K3 O6W -62.5(2) . 2_656
O35 V14 K3 O6W 13.06(19) . 2_656
O30 V14 K3 O6W 168.6(2) . 2_656
V11 V14 K3 O6W 55.90(14) . 2_656
V10 V14 K3 O6W -131.41(18) . 2_656
K5 V14 K3 O6W 160.18(14) 1_455 2_656
O14 V14 K3 O5W 115.6(2) . .
O31 V14 K3 O5W -21.71(17) . .
O34 V14 K3 O5W 178.3(2) . .
O35 V14 K3 O5W -106.07(17) . .
O30 V14 K3 O5W 49.4(2) . .
V11 V14 K3 O5W -63.23(11) . .
V10 V14 K3 O5W 109.46(16) . .
K5 V14 K3 O5W 41.05(11) 1_455 .
O14 V14 K3 O38 -58.8(2) . 3_666
O31 V14 K3 O38 163.90(18) . 3_666
O34 V14 K3 O38 3.9(2) . 3_666
O35 V14 K3 O38 79.53(18) . 3_666
O30 V14 K3 O38 -125.0(2) . 3_666
V11 V14 K3 O38 122.37(13) . 3_666
V10 V14 K3 O38 -64.93(19) . 3_666
K5 V14 K3 O38 -133.34(13) 1_455 3_666
O31 V14 K3 O14 -137.3(3) . .
O34 V14 K3 O14 62.7(3) . .
O35 V14 K3 O14 138.3(3) . .
O30 V14 K3 O14 -66.2(3) . .
V11 V14 K3 O14 -178.8(2) . .
V10 V14 K3 O14 -6.1(2) . .
K5 V14 K3 O14 -74.5(2) 1_455 .
O14 V14 K3 O15 -27.6(2) . 3_666
O31 V14 K3 O15 -164.91(16) . 3_666
O34 V14 K3 O15 35.1(2) . 3_666
O35 V14 K3 O15 110.72(16) . 3_666
O30 V14 K3 O15 -93.78(19) . 3_666
V11 V14 K3 O15 153.56(10) . 3_666
V10 V14 K3 O15 -33.74(16) . 3_666
K5 V14 K3 O15 -102.15(10) 1_455 3_666
O14 V14 K3 O11 178.6(2) . .
O31 V14 K3 O11 41.34(15) . .
O34 V14 K3 O11 -118.6(2) . .
O35 V14 K3 O11 -43.03(15) . .
O30 V14 K3 O11 112.46(19) . .
V11 V14 K3 O11 -0.19(9) . .
V10 V14 K3 O11 172.51(15) . .
K5 V14 K3 O11 104.10(9) 1_455 .
O14 V14 K3 O13W 157.7(4) . .
O31 V14 K3 O13W 20.4(3) . .
O34 V14 K3 O13W -139.6(3) . .
O35 V14 K3 O13W -64.0(3) . .
O30 V14 K3 O13W 91.5(3) . .
V11 V14 K3 O13W -21.1(3) . .
V10 V14 K3 O13W 151.6(3) . .
K5 V14 K3 O13W 83.1(3) 1_455 .
O14 V14 K3 O8W 33.6(3) . 2_556
O31 V14 K3 O8W -103.7(3) . 2_556
O34 V14 K3 O8W 96.3(3) . 2_556
O35 V14 K3 O8W 172.0(3) . 2_556
O30 V14 K3 O8W -32.6(3) . 2_556
V11 V14 K3 O8W -145.2(3) . 2_556
V10 V14 K3 O8W 27.5(3) . 2_556
K5 V14 K3 O8W -40.9(3) 1_455 2_556
O14 V14 K3 V15 -44.9(2) . 3_666
O31 V14 K3 V15 177.76(13) . 3_666
O34 V14 K3 V15 17.8(2) . 3_666
O35 V14 K3 V15 93.39(13) . 3_666
O30 V14 K3 V15 -111.11(17) . 3_666
V11 V14 K3 V15 136.23(5) . 3_666
V10 V14 K3 V15 -51.07(14) . 3_666
K5 V14 K3 V15 -119.48(5) 1_455 3_666
O14 V14 K3 V11 178.8(2) . .
O31 V14 K3 V11 41.53(13) . .
O34 V14 K3 V11 -118.44(19) . .
O35 V14 K3 V11 -42.84(13) . .
O30 V14 K3 V11 112.65(17) . .
V10 V14 K3 V11 172.70(13) . .
K5 V14 K3 V11 104.29(4) 1_455 .
O11 V11 K3 O13 -126.1(2) . 1_455
O26 V11 K3 O13 -51.2(2) . 1_455
O32 V11 K3 O13 151.91(19) . 1_455
O31 V11 K3 O13 11.09(16) . 1_455
O35 V11 K3 O13 96.62(16) . 1_455
V6 V11 K3 O13 -18.84(11) . 1_455
V14 V11 K3 O13 53.45(10) . 1_455
V15 V11 K3 O13 119.42(10) . 1_455
O11 V11 K3 O6W 65.6(3) . 2_656
O26 V11 K3 O6W 140.5(2) . 2_656
O32 V11 K3 O6W -16.4(2) . 2_656
O31 V11 K3 O6W -157.2(2) . 2_656
O35 V11 K3 O6W -71.7(2) . 2_656
V6 V11 K3 O6W 172.89(16) . 2_656
V14 V11 K3 O6W -114.82(16) . 2_656
V15 V11 K3 O6W -48.85(16) . 2_656
O11 V11 K3 O5W -71.4(2) . .
O26 V11 K3 O5W 3.5(2) . .
O32 V11 K3 O5W -153.4(2) . .
O31 V11 K3 O5W 65.83(17) . .
O35 V11 K3 O5W 151.36(18) . .
V6 V11 K3 O5W 35.91(13) . .
V14 V11 K3 O5W 108.19(13) . .
V15 V11 K3 O5W 174.16(13) . .
O11 V11 K3 O38 74.2(2) . 3_666
O26 V11 K3 O38 149.0(2) . 3_666
O32 V11 K3 O38 -7.8(2) . 3_666
O31 V11 K3 O38 -148.64(19) . 3_666
O35 V11 K3 O38 -63.11(19) . 3_666
V6 V11 K3 O38 -178.57(14) . 3_666
V14 V11 K3 O38 -106.28(15) . 3_666
V15 V11 K3 O38 -40.31(15) . 3_666
O11 V11 K3 O14 -179.1(2) . .
O26 V11 K3 O14 -104.18(19) . .
O32 V11 K3 O14 98.96(19) . .
O31 V11 K3 O14 -41.86(15) . .
O35 V11 K3 O14 43.67(16) . .
V6 V11 K3 O14 -71.79(10) . .
V14 V11 K3 O14 0.50(9) . .
V15 V11 K3 O14 66.47(10) . .
O11 V11 K3 O15 147.3(2) . 3_666
O26 V11 K3 O15 -137.8(2) . 3_666
O32 V11 K3 O15 65.3(2) . 3_666
O31 V11 K3 O15 -75.48(17) . 3_666
O35 V11 K3 O15 10.04(17) . 3_666
V6 V11 K3 O15 -105.41(12) . 3_666
V14 V11 K3 O15 -33.12(12) . 3_666
V15 V11 K3 O15 32.84(12) . 3_666
O26 V11 K3 O11 74.9(3) . .
O32 V11 K3 O11 -82.0(3) . .
O31 V11 K3 O11 137.2(2) . .
O35 V11 K3 O11 -137.3(2) . .
V6 V11 K3 O11 107.3(2) . .
V14 V11 K3 O11 179.6(2) . .
V15 V11 K3 O11 -114.5(2) . .
O11 V11 K3 O13W -17.7(3) . .
O26 V11 K3 O13W 57.1(3) . .
O32 V11 K3 O13W -99.7(3) . .
O31 V11 K3 O13W 119.5(3) . .
O35 V11 K3 O13W -155.0(3) . .
V6 V11 K3 O13W 89.5(3) . .
V14 V11 K3 O13W 161.8(3) . .
V15 V11 K3 O13W -132.2(3) . .
O11 V11 K3 O8W -28.2(3) . 2_556
O26 V11 K3 O8W 46.7(3) . 2_556
O32 V11 K3 O8W -110.2(3) . 2_556
O31 V11 K3 O8W 109.0(2) . 2_556
O35 V11 K3 O8W -165.5(2) . 2_556
V6 V11 K3 O8W 79.1(2) . 2_556
V14 V11 K3 O8W 151.3(2) . 2_556
V15 V11 K3 O8W -142.7(2) . 2_556
O11 V11 K3 V15 114.7(2) . 3_666
O26 V11 K3 V15 -170.44(17) . 3_666
O32 V11 K3 V15 32.69(18) . 3_666
O31 V11 K3 V15 -108.13(14) . 3_666
O35 V11 K3 V15 -22.60(14) . 3_666
V6 V11 K3 V15 -138.05(6) . 3_666
V14 V11 K3 V15 -65.76(6) . 3_666
V15 V11 K3 V15 0.20(8) . 3_666
O11 V11 K3 V14 -179.6(2) . .
O26 V11 K3 V14 -104.68(17) . .
O32 V11 K3 V14 98.45(17) . .
O31 V11 K3 V14 -42.36(12) . .
O35 V11 K3 V14 43.17(13) . .
V6 V11 K3 V14 -72.29(4) . .
V15 V11 K3 V14 65.97(4) . .
K4 O8W K1 O13W -170.5(3) 4_566 2_546
K3 O8W K1 O13W -9.7(3) 2_546 2_546
K4 O8W K1 O4W -20.43(14) 4_566 .
K3 O8W K1 O4W 140.30(15) 2_546 .
K4 O8W K1 O16 -91.50(15) 4_566 4_566
K3 O8W K1 O16 69.23(14) 2_546 4_566
K4 O8W K1 O12 106.17(16) 4_566 2_646
K3 O8W K1 O12 -93.10(17) 2_546 2_646
K4 O8W K1 O2 61.6(2) 4_566 .
K3 O8W K1 O2 -137.62(17) 2_546 .
K4 O8W K1 O2W -102.2(5) 4_566 .
K3 O8W K1 O2W 58.5(6) 2_546 .
K4 O8W K1 O12W -177.9(4) 4_566 2_546
K3 O8W K1 O12W -17.2(4) 2_546 2_546
K4 O8W K1 V2 38.85(19) 4_566 .
K3 O8W K1 V2 -160.42(8) 2_546 .
K3 O8W K1 K4 160.73(19) 2_546 4_566
K4 O8W K1 K2 132.2(3) 4_566 .
K3 O8W K1 K2 -67.1(4) 2_546 .
K4 O8W K1 K3 -160.73(19) 4_566 2_546
K4 O4W K1 O13W 115.6(7) 4_566 2_546
K9 O4W K1 O13W -19.9(7) 1_455 2_546
K4 O4W K1 O8W 24.48(17) 4_566 .
K9 O4W K1 O8W -111.07(17) 1_455 .
K4 O4W K1 O16 95.52(16) 4_566 4_566
K9 O4W K1 O16 -40.03(14) 1_455 4_566
K4 O4W K1 O12 -39.9(2) 4_566 2_646
K9 O4W K1 O12 -175.42(12) 1_455 2_646
K4 O4W K1 O2 -108.31(15) 4_566 .
K9 O4W K1 O2 116.14(15) 1_455 .
K4 O4W K1 O2W -178.72(16) 4_566 .
K9 O4W K1 O2W 45.73(15) 1_455 .
K4 O4W K1 O12W 143.0(9) 4_566 2_546
K9 O4W K1 O12W 7.4(10) 1_455 2_546
K4 O4W K1 V2 -110.75(14) 4_566 .
K9 O4W K1 V2 113.70(14) 1_455 .
K9 O4W K1 K4 -135.6(2) 1_455 4_566
K4 O4W K1 K2 -143.79(10) 4_566 .
K9 O4W K1 K2 80.66(13) 1_455 .
K4 O4W K1 K3 58.74(17) 4_566 2_546
K9 O4W K1 K3 -76.82(15) 1_455 2_546
K2 O2W K1 O13W -79.5(3) . 2_546
K2 O2W K1 O8W -150.4(5) . .
K2 O2W K1 O4W 128.11(15) . .
K2 O2W K1 O16 -160.57(15) . 4_566
K2 O2W K1 O12 -6.0(2) . 2_646
K2 O2W K1 O2 42.19(13) . .
K2 O2W K1 O12W -67.9(4) . 2_546
K2 O2W K1 V2 60.50(10) . .
K2 O2W K1 K4 127.01(11) . 4_566
K2 O2W K1 K3 -104.96(12) . 2_546
O2 V2 K1 O13W -36.1(5) . 2_546
O17 V2 K1 O13W -125.4(4) . 2_546
O19 V2 K1 O13W -15.3(4) . 2_546
O20 V2 K1 O13W 146.1(4) . 2_546
O23 V2 K1 O13W 67.9(4) . 2_546
V5 V2 K1 O13W 36.2(4) . 2_546
V6 V2 K1 O13W 106.0(4) . 2_546
K2 V2 K1 O13W 9.7(4) . 2_546
O2 V2 K1 O8W 104.6(3) . .
O17 V2 K1 O8W 15.3(2) . .
O19 V2 K1 O8W 125.4(3) . .
O20 V2 K1 O8W -73.2(2) . .
O23 V2 K1 O8W -151.4(2) . .
V5 V2 K1 O8W 176.91(18) . .
V6 V2 K1 O8W -113.33(19) . .
K2 V2 K1 O8W 150.43(19) . .
O2 V2 K1 O4W 171.7(3) . .
O17 V2 K1 O4W 82.45(18) . .
O19 V2 K1 O4W -167.4(2) . .
O20 V2 K1 O4W -6.06(16) . .
O23 V2 K1 O4W -84.27(16) . .
V5 V2 K1 O4W -115.95(12) . .
V6 V2 K1 O4W -46.19(12) . .
K2 V2 K1 O4W -142.43(12) . .
O2 V2 K1 O16 -153.6(3) . 4_566
O17 V2 K1 O16 117.11(19) . 4_566
O19 V2 K1 O16 -132.8(2) . 4_566
O20 V2 K1 O16 28.60(18) . 4_566
O23 V2 K1 O16 -49.62(18) . 4_566
V5 V2 K1 O16 -81.29(15) . 4_566
V6 V2 K1 O16 -11.53(14) . 4_566
K2 V2 K1 O16 -107.77(14) . 4_566
O2 V2 K1 O12 44.2(3) . 2_646
O17 V2 K1 O12 -45.08(17) . 2_646
O19 V2 K1 O12 65.0(2) . 2_646
O20 V2 K1 O12 -133.59(15) . 2_646
O23 V2 K1 O12 148.19(15) . 2_646
V5 V2 K1 O12 116.52(10) . 2_646
V6 V2 K1 O12 -173.72(10) . 2_646
K2 V2 K1 O12 90.03(10) . 2_646
O17 V2 K1 O2 -89.3(3) . .
O19 V2 K1 O2 20.8(3) . .
O20 V2 K1 O2 -177.8(3) . .
O23 V2 K1 O2 104.0(3) . .
V5 V2 K1 O2 72.3(3) . .
V6 V2 K1 O2 142.1(3) . .
K2 V2 K1 O2 45.8(3) . .
O2 V2 K1 O2W -90.9(3) . .
O17 V2 K1 O2W 179.80(17) . .
O19 V2 K1 O2W -70.1(2) . .
O20 V2 K1 O2W 91.28(16) . .
O23 V2 K1 O2W 13.07(16) . .
V5 V2 K1 O2W -18.61(12) . .
V6 V2 K1 O2W 51.15(11) . .
K2 V2 K1 O2W -45.09(11) . .
O2 V2 K1 O12W -35.1(5) . 2_546
O17 V2 K1 O12W -124.4(4) . 2_546
O19 V2 K1 O12W -14.3(4) . 2_546
O20 V2 K1 O12W 147.1(4) . 2_546
O23 V2 K1 O12W 68.9(4) . 2_546
V5 V2 K1 O12W 37.2(4) . 2_546
V6 V2 K1 O12W 107.0(4) . 2_546
K2 V2 K1 O12W 10.7(4) . 2_546
O2 V2 K1 K4 133.9(3) . 4_566
O17 V2 K1 K4 44.58(14) . 4_566
O19 V2 K1 K4 154.70(18) . 4_566
O20 V2 K1 K4 -43.93(12) . 4_566
O23 V2 K1 K4 -122.14(12) . 4_566
V5 V2 K1 K4 -153.82(5) . 4_566
V6 V2 K1 K4 -84.06(4) . 4_566
K2 V2 K1 K4 179.70(4) . 4_566
O2 V2 K1 K2 -45.8(3) . .
O17 V2 K1 K2 -135.11(14) . .
O19 V2 K1 K2 -25.00(18) . .
O20 V2 K1 K2 136.37(12) . .
O23 V2 K1 K2 58.16(12) . .
V5 V2 K1 K2 26.48(5) . .
V6 V2 K1 K2 96.24(4) . .
O2 V2 K1 K3 28.6(3) . 2_546
O17 V2 K1 K3 -60.7(2) . 2_546
O19 V2 K1 K3 49.4(3) . 2_546
O20 V2 K1 K3 -149.2(2) . 2_546
O23 V2 K1 K3 132.6(2) . 2_546
V5 V2 K1 K3 100.88(19) . 2_546
V6 V2 K1 K3 170.64(19) . 2_546
K2 V2 K1 K3 74.40(19) . 2_546
O5 K2 K1 O13W 164.6(3) . 2_546
O8 K2 K1 O13W 74.6(3) 1_455 2_546
O15W K2 K1 O13W -46.8(4) 3_656 2_546
O14W K2 K1 O13W -40.9(5) 3_656 2_546
O2W K2 K1 O13W 90.4(3) . 2_546
O1W K2 K1 O13W -120.3(3) 3_656 2_546
O4 K2 K1 O13W -20.2(4) 3_656 2_546
O2 K2 K1 O13W -154.5(3) . 2_546
V5 K2 K1 O13W 170.0(3) . 2_546
V2 K2 K1 O13W -172.2(3) . 2_546
K8 K2 K1 O13W -92.5(3) 3_656 2_546
K6 K2 K1 O13W 103.2(3) 3_656 2_546
O5 K2 K1 O8W -134.9(4) . .
O8 K2 K1 O8W 135.2(4) 1_455 .
O15W K2 K1 O8W 13.8(5) 3_656 .
O14W K2 K1 O8W 19.7(6) 3_656 .
O2W K2 K1 O8W 151.0(4) . .
O1W K2 K1 O8W -59.7(4) 3_656 .
O4 K2 K1 O8W 40.4(5) 3_656 .
O2 K2 K1 O8W -94.0(4) . .
V5 K2 K1 O8W -129.4(4) . .
V2 K2 K1 O8W -111.6(4) . .
K8 K2 K1 O8W -31.9(4) 3_656 .
K6 K2 K1 O8W 163.7(4) 3_656 .
O5 K2 K1 O4W 15.09(18) . .
O8 K2 K1 O4W -74.84(17) 1_455 .
O15W K2 K1 O4W 163.7(3) 3_656 .
O14W K2 K1 O4W 169.6(5) 3_656 .
O2W K2 K1 O4W -59.07(18) . .
O1W K2 K1 O4W 90.21(15) 3_656 .
O4 K2 K1 O4W -169.6(3) 3_656 .
O2 K2 K1 O4W 55.98(17) . .
V5 K2 K1 O4W 20.55(13) . .
V2 K2 K1 O4W 38.29(12) . .
K8 K2 K1 O4W 118.06(13) 3_656 .
K6 K2 K1 O4W -46.32(17) 3_656 .
O5 K2 K1 O16 97.99(18) . 4_566
O8 K2 K1 O16 8.07(18) 1_455 4_566
O15W K2 K1 O16 -113.4(3) 3_656 4_566
O14W K2 K1 O16 -107.4(5) 3_656 4_566
O2W K2 K1 O16 23.83(19) . 4_566
O1W K2 K1 O16 173.12(16) 3_656 4_566
O4 K2 K1 O16 -86.7(3) 3_656 4_566
O2 K2 K1 O16 138.89(18) . 4_566
V5 K2 K1 O16 103.46(13) . 4_566
V2 K2 K1 O16 121.20(13) . 4_566
K8 K2 K1 O16 -159.03(14) 3_656 4_566
K6 K2 K1 O16 36.59(19) 3_656 4_566
O5 K2 K1 O12 -110.46(16) . 2_646
O8 K2 K1 O12 159.62(15) 1_455 2_646
O15W K2 K1 O12 38.2(3) 3_656 2_646
O14W K2 K1 O12 44.1(5) 3_656 2_646
O2W K2 K1 O12 175.38(18) . 2_646
O1W K2 K1 O12 -35.33(14) 3_656 2_646
O4 K2 K1 O12 64.8(3) 3_656 2_646
O2 K2 K1 O12 -69.56(15) . 2_646
V5 K2 K1 O12 -105.00(10) . 2_646
V2 K2 K1 O12 -87.25(10) . 2_646
K8 K2 K1 O12 -7.48(10) 3_656 2_646
K6 K2 K1 O12 -171.86(14) 3_656 2_646
O5 K2 K1 O2 -40.90(17) . .
O8 K2 K1 O2 -130.82(17) 1_455 .
O15W K2 K1 O2 107.7(3) 3_656 .
O14W K2 K1 O2 113.7(5) 3_656 .
O2W K2 K1 O2 -115.06(19) . .
O1W K2 K1 O2 34.23(15) 3_656 .
O4 K2 K1 O2 134.4(3) 3_656 .
V5 K2 K1 O2 -35.43(12) . .
V2 K2 K1 O2 -17.69(12) . .
K8 K2 K1 O2 62.08(13) 3_656 .
K6 K2 K1 O2 -102.30(17) 3_656 .
O5 K2 K1 O2W 74.16(19) . .
O8 K2 K1 O2W -15.76(18) 1_455 .
O15W K2 K1 O2W -137.2(3) 3_656 .
O14W K2 K1 O2W -131.3(5) 3_656 .
O1W K2 K1 O2W 149.29(18) 3_656 .
O4 K2 K1 O2W -110.6(3) 3_656 .
O2 K2 K1 O2W 115.06(19) . .
V5 K2 K1 O2W 79.62(15) . .
V2 K2 K1 O2W 97.37(15) . .
K8 K2 K1 O2W 177.14(15) 3_656 .
K6 K2 K1 O2W 12.76(18) 3_656 .
O5 K2 K1 O12W 167.7(4) . 2_546
O8 K2 K1 O12W 77.8(4) 1_455 2_546
O15W K2 K1 O12W -43.6(5) 3_656 2_546
O14W K2 K1 O12W -37.7(6) 3_656 2_546
O2W K2 K1 O12W 93.6(4) . 2_546
O1W K2 K1 O12W -117.1(4) 3_656 2_546
O4 K2 K1 O12W -17.0(5) 3_656 2_546
O2 K2 K1 O12W -151.4(4) . 2_546
V5 K2 K1 O12W 173.2(4) . 2_546
V2 K2 K1 O12W -169.1(4) . 2_546
K8 K2 K1 O12W -89.3(4) 3_656 2_546
K6 K2 K1 O12W 106.3(4) 3_656 2_546
O5 K2 K1 V2 -23.21(12) . .
O8 K2 K1 V2 -113.13(12) 1_455 .
O15W K2 K1 V2 125.4(3) 3_656 .
O14W K2 K1 V2 131.4(5) 3_656 .
O2W K2 K1 V2 -97.37(15) . .
O1W K2 K1 V2 51.92(10) 3_656 .
O4 K2 K1 V2 152.1(3) 3_656 .
O2 K2 K1 V2 17.69(12) . .
V5 K2 K1 V2 -17.75(3) . .
K8 K2 K1 V2 79.77(4) 3_656 .
K6 K2 K1 V2 -84.61(11) 3_656 .
O5 K2 K1 K4 -23.70(16) . 4_566
O8 K2 K1 K4 -113.62(13) 1_455 4_566
O15W K2 K1 K4 124.9(3) 3_656 4_566
O14W K2 K1 K4 130.9(5) 3_656 4_566
O2W K2 K1 K4 -97.86(16) . 4_566
O1W K2 K1 K4 51.43(13) 3_656 4_566
O4 K2 K1 K4 151.6(3) 3_656 4_566
O2 K2 K1 K4 17.20(14) . 4_566
V5 K2 K1 K4 -18.23(9) . 4_566
V2 K2 K1 K4 -0.49(7) . 4_566
K8 K2 K1 K4 79.28(8) 3_656 4_566
K6 K2 K1 K4 -85.10(13) 3_656 4_566
O5 K2 K1 K3 173.29(12) . 2_546
O8 K2 K1 K3 83.37(12) 1_455 2_546
O15W K2 K1 K3 -38.1(3) 3_656 2_546
O14W K2 K1 K3 -32.1(5) 3_656 2_546
O2W K2 K1 K3 99.13(15) . 2_546
O1W K2 K1 K3 -111.58(10) 3_656 2_546
O4 K2 K1 K3 -11.4(3) 3_656 2_546
O2 K2 K1 K3 -145.81(13) . 2_546
V5 K2 K1 K3 178.76(4) . 2_546
V2 K2 K1 K3 -163.50(5) . 2_546
K8 K2 K1 K3 -83.73(5) 3_656 2_546
K6 K2 K1 K3 111.89(11) 3_656 2_546
O29 V13 O13 K4 71.7(2) . .
O28 V13 O13 K4 166.78(17) . .
O37 V13 O13 K4 -9.6(2) . .
O36 V13 O13 K4 -111.50(19) . .
V9 V13 O13 K4 31.4(2) . .
V12 V13 O13 K4 -152.91(11) . .
K5 V13 O13 K4 95.59(19) . .
O29 V13 O13 K3 -138.5(4) . 1_655
O28 V13 O13 K3 -43.4(5) . 1_655
O37 V13 O13 K3 140.1(4) . 1_655
O36 V13 O13 K3 38.3(5) . 1_655
V9 V13 O13 K3 -178.8(3) . 1_655
V12 V13 O13 K3 -3.1(5) . 1_655
K5 V13 O13 K3 -114.6(4) . 1_655
K4 V13 O13 K3 149.8(5) . 1_655
O29 V13 O13 K5 -23.86(18) . .
O28 V13 O13 K5 71.19(17) . .
O37 V13 O13 K5 -105.24(16) . .
O36 V13 O13 K5 152.91(14) . .
V9 V13 O13 K5 -64.17(14) . .
V12 V13 O13 K5 111.50(11) . .
K4 V13 O13 K5 -95.59(19) . .
O15 K4 O13 V13 138.2(2) 3_766 .
O4W K4 O13 V13 1.5(3) 4_665 .
O9W K4 O13 V13 149.3(3) . .
O14 K4 O13 V13 -152.8(3) 1_655 .
O7W K4 O13 V13 -91.0(2) 4_665 .
O37 K4 O13 V13 7.04(17) . .
O8W K4 O13 V13 69.2(2) 4_665 .
V9 K4 O13 V13 -23.03(18) . .
K1 K4 O13 V13 51.8(3) 4_665 .
K5 K4 O13 V13 -96.7(2) . .
O15 K4 O13 K3 -24.69(15) 3_766 1_655
O4W K4 O13 K3 -161.42(19) 4_665 1_655
O9W K4 O13 K3 -13.6(4) . 1_655
O14 K4 O13 K3 44.26(13) 1_655 1_655
O7W K4 O13 K3 106.12(15) 4_665 1_655
O37 K4 O13 K3 -155.88(19) . 1_655
O8W K4 O13 K3 -93.71(15) 4_665 1_655
V13 K4 O13 K3 -162.9(3) . 1_655
V9 K4 O13 K3 174.05(15) . 1_655
K1 K4 O13 K3 -111.10(12) 4_665 1_655
K5 K4 O13 K3 100.38(15) . 1_655
O15 K4 O13 K5 -125.07(14) 3_766 .
O4W K4 O13 K5 98.2(2) 4_665 .
O9W K4 O13 K5 -114.0(3) . .
O14 K4 O13 K5 -56.12(12) 1_655 .
O7W K4 O13 K5 5.74(13) 4_665 .
O37 K4 O13 K5 103.74(15) . .
O8W K4 O13 K5 165.92(14) 4_665 .
V13 K4 O13 K5 96.7(2) . .
V9 K4 O13 K5 73.67(9) . .
K1 K4 O13 K5 148.53(7) 4_665 .
O29 K5 O13 V13 19.12(15) . .
O7W K5 O13 V13 103.92(18) 4_665 .
O31 K5 O13 V13 -149.55(17) 1_655 .
O30 K5 O13 V13 157.02(15) 1_655 .
O8 K5 O13 V13 19.9(2) . .
O23 K5 O13 V13 -137.7(2) 1_655 .
O14 K5 O13 V13 164.6(2) 1_655 .
O6 K5 O13 V13 -97.02(18) 1_655 .
O5 K5 O13 V13 99.9(3) 1_655 .
V14 K5 O13 V13 176.74(16) 1_655 .
V6 K5 O13 V13 -124.02(14) 1_655 .
O29 K5 O13 K4 -90.83(14) . .
O7W K5 O13 K4 -6.03(13) 4_665 .
O31 K5 O13 K4 100.50(12) 1_655 .
O30 K5 O13 K4 47.07(15) 1_655 .
O8 K5 O13 K4 -90.10(14) . .
O23 K5 O13 K4 112.3(2) 1_655 .
O14 K5 O13 K4 54.62(12) 1_655 .
O6 K5 O13 K4 153.03(11) 1_655 .
O5 K5 O13 K4 -10.1(3) 1_655 .
V14 K5 O13 K4 66.79(10) 1_655 .
V6 K5 O13 K4 126.02(9) 1_655 .
O29 K5 O13 K3 167.27(18) . 1_655
O7W K5 O13 K3 -107.93(14) 4_665 1_655
O31 K5 O13 K3 -1.40(14) 1_655 1_655
O30 K5 O13 K3 -54.83(16) 1_655 1_655
O8 K5 O13 K3 168.00(12) . 1_655
O23 K5 O13 K3 10.4(3) 1_655 1_655
O14 K5 O13 K3 -47.28(12) 1_655 1_655
O6 K5 O13 K3 51.13(14) 1_655 1_655
O5 K5 O13 K3 -112.0(2) 1_655 1_655
V14 K5 O13 K3 -35.11(10) 1_655 1_655
V6 K5 O13 K3 24.12(14) 1_655 1_655
O26 V11 O11 K3 -133.17(16) . .
O32 V11 O11 K3 125.74(17) . .
O31 V11 O11 K3 -42.3(2) . .
O35 V11 O11 K3 41.6(2) . .
V6 V11 O11 K3 -87.46(15) . .
V14 V11 O11 K3 -0.5(2) . .
V15 V11 O11 K3 80.43(16) . .
O13 K3 O11 V11 65.9(2) 1_455 .
O6W K3 O11 V11 -102.0(3) 2_656 .
O5W K3 O11 V11 98.6(2) . .
O38 K3 O11 V11 -126.04(19) 3_666 .
O14 K3 O11 V11 0.9(2) . .
O15 K3 O11 V11 -48.6(3) 3_666 .
O13W K3 O11 V11 158.8(4) . .
O8W K3 O11 V11 162.87(18) 2_556 .
V15 K3 O11 V11 -89.7(2) 3_666 .
V14 K3 O11 V11 0.34(16) . .
O2 V2 O19 V5 99.5(2) . .
O17 V2 O19 V5 -156.02(19) . .
O20 V2 O19 V5 -63.1(3) . .
O23 V2 O19 V5 -1.32(17) . .
V6 V2 O19 V5 -24.34(19) . .
K2 V2 O19 V5 65.18(13) . .
K1 V2 O19 V5 88.4(2) . .
O2 V2 O19 V4 -145.1(3) . .
O17 V2 O19 V4 -40.6(3) . .
O20 V2 O19 V4 52.3(4) . .
O23 V2 O19 V4 114.1(3) . .
V5 V2 O19 V4 115.4(4) . .
V6 V2 O19 V4 91.0(3) . .
K2 V2 O19 V4 -179.4(3) . .
K1 V2 O19 V4 -156.25(18) . .
O5 V5 O19 V2 -103.0(2) . .
O23 V5 O19 V2 1.38(17) . .
O30 V5 O19 V2 86.4(3) . .
O25 V5 O19 V2 148.00(19) . .
V10 V5 O19 V2 130.17(12) . .
V4 V5 O19 V2 141.5(3) . .
K5 V5 O19 V2 -19.1(3) 1_455 .
K2 V5 O19 V2 -69.33(14) . .
O5 V5 O19 V4 115.6(2) . .
O23 V5 O19 V4 -140.12(19) . .
O30 V5 O19 V4 -55.1(3) . .
O25 V5 O19 V4 6.51(16) . .
V10 V5 O19 V4 -11.32(19) . .
V2 V5 O19 V4 -141.5(3) . .
K5 V5 O19 V4 -160.64(8) 1_455 .
K2 V5 O19 V4 149.18(15) . .
O4 V4 O19 V2 134.9(3) . .
O24 V4 O19 V2 -49.2(5) . .
O25 V4 O19 V2 -122.0(3) . .
O18 V4 O19 V2 27.9(3) . .
V8 V4 O19 V2 -0.9(4) . .
V5 V4 O19 V2 -115.5(4) . .
K6 V4 O19 V2 107.1(3) . .
O4 V4 O19 V5 -109.6(2) . .
O24 V4 O19 V5 66.3(4) . .
O25 V4 O19 V5 -6.49(16) . .
O18 V4 O19 V5 143.39(17) . .
V8 V4 O19 V5 114.62(13) . .
K6 V4 O19 V5 -137.47(14) . .
O1 V1 O17 V2 176.1(3) . .
O21 V1 O17 V2 67.4(3) . .
O18 V1 O17 V2 -70.6(3) . .
O22 V1 O17 V2 1.5(6) . .
V7 V1 O17 V2 50.1(4) . .
V8 V1 O17 V2 -50.4(4) . .
K7 V1 O17 V2 118.2(3) . .
O2 V2 O17 V1 178.7(3) . .
O19 V2 O17 V1 69.2(3) . .
O20 V2 O17 V1 -69.7(3) . .
O23 V2 O17 V1 0.4(6) . .
V5 V2 O17 V1 49.9(4) . .
V6 V2 O17 V1 -49.8(4) . .
K2 V2 O17 V1 140.1(2) . .
K1 V2 O17 V1 -149.3(3) . .
O17 V2 O2 K1 99.1(3) . .
O19 V2 O2 K1 -165.6(2) . .
O20 V2 O2 K1 2.3(3) . .
O23 V2 O2 K1 -81.7(3) . .
V5 V2 O2 K1 -122.4(2) . .
V6 V2 O2 K1 -41.3(3) . .
K2 V2 O2 K1 -116.5(3) . .
O17 V2 O2 K2 -144.39(17) . .
O19 V2 O2 K2 -49.1(2) . .
O20 V2 O2 K2 118.80(18) . .
O23 V2 O2 K2 34.8(2) . .
V5 V2 O2 K2 -6.0(2) . .
V6 V2 O2 K2 75.18(17) . .
K1 V2 O2 K2 116.5(3) . .
O17 V2 O2 K8 -53.4(3) . 3_656
O19 V2 O2 K8 41.9(3) . 3_656
O20 V2 O2 K8 -150.2(2) . 3_656
O23 V2 O2 K8 125.8(2) . 3_656
V5 V2 O2 K8 85.0(2) . 3_656
V6 V2 O2 K8 166.17(16) . 3_656
K2 V2 O2 K8 91.0(3) . 3_656
K1 V2 O2 K8 -152.5(5) . 3_656
O13W K1 O2 V2 149.9(4) 2_546 .
O8W K1 O2 V2 -90.5(4) . .
O4W K1 O2 V2 -7.7(3) . .
O16 K1 O2 V2 37.3(4) 4_566 .
O12 K1 O2 V2 -133.7(3) 2_646 .
O2W K1 O2 V2 82.7(3) . .
O12W K1 O2 V2 148.2(4) 2_546 .
K4 K1 O2 V2 -46.7(3) 4_566 .
K2 K1 O2 V2 122.6(3) . .
K3 K1 O2 V2 -166.26(17) 2_546 .
O13W K1 O2 K2 27.2(3) 2_546 .
O8W K1 O2 K2 146.8(2) . .
O4W K1 O2 K2 -130.34(14) . .
O16 K1 O2 K2 -85.4(3) 4_566 .
O12 K1 O2 K2 103.62(14) 2_646 .
O2W K1 O2 K2 -39.92(13) . .
O12W K1 O2 K2 25.5(4) 2_546 .
V2 K1 O2 K2 -122.6(3) . .
K4 K1 O2 K2 -169.34(8) 4_566 .
K3 K1 O2 K2 71.1(2) 2_546 .
O13W K1 O2 K8 -51.4(3) 2_546 3_656
O8W K1 O2 K8 68.2(3) . 3_656
O4W K1 O2 K8 151.07(14) . 3_656
O16 K1 O2 K8 -164.0(2) 4_566 3_656
O12 K1 O2 K8 25.04(12) 2_646 3_656
O2W K1 O2 K8 -118.51(15) . 3_656
O12W K1 O2 K8 -53.1(4) 2_546 3_656
V2 K1 O2 K8 158.8(4) . 3_656
K4 K1 O2 K8 112.07(9) 4_566 3_656
K2 K1 O2 K8 -78.59(12) . 3_656
K3 K1 O2 K8 -7.5(2) 2_546 3_656
O5 K2 O2 V2 10.1(2) . .
O8 K2 O2 V2 -62.2(3) 1_455 .
O15W K2 O2 V2 165.2(3) 3_656 .
O14W K2 O2 V2 155.3(5) 3_656 .
O2W K2 O2 V2 -96.7(2) . .
O1W K2 O2 V2 80.2(2) 3_656 .
O4 K2 O2 V2 69.3(3) 3_656 .
V5 K2 O2 V2 4.79(16) . .
K8 K2 O2 V2 127.1(2) 3_656 .
K6 K2 O2 V2 0.7(3) 3_656 .
O5 K2 O2 K1 148.03(13) . .
O8 K2 O2 K1 75.7(2) 1_455 .
O15W K2 O2 K1 -56.8(3) 3_656 .
O14W K2 O2 K1 -66.7(5) 3_656 .
O2W K2 O2 K1 41.25(13) . .
O1W K2 O2 K1 -141.83(16) 3_656 .
O4 K2 O2 K1 -152.8(2) 3_656 .
V5 K2 O2 K1 142.74(12) . .
V2 K2 O2 K1 137.9(3) . .
K8 K2 O2 K1 -94.91(12) 3_656 .
K6 K2 O2 K1 138.66(10) 3_656 .
O5 K2 O2 K8 -117.06(12) . 3_656
O8 K2 O2 K8 170.65(15) 1_455 3_656
O15W K2 O2 K8 38.1(3) 3_656 3_656
O14W K2 O2 K8 28.2(5) 3_656 3_656
O2W K2 O2 K8 136.16(14) . 3_656
O1W K2 O2 K8 -46.92(11) 3_656 3_656
O4 K2 O2 K8 -57.9(3) 3_656 3_656
V5 K2 O2 K8 -122.35(9) . 3_656
V2 K2 O2 K8 -127.1(2) . 3_656
K6 K2 O2 K8 -126.43(11) 3_656 3_656
O1 V1 O18 V8 -98.6(2) . .
O17 V1 O18 V8 155.35(19) . .
O21 V1 O18 V8 61.9(3) . .
O22 V1 O18 V8 0.36(17) . .
V7 V1 O18 V8 23.16(19) . .
K7 V1 O18 V8 -62.9(6) . .
O1 V1 O18 V4 147.2(3) . .
O17 V1 O18 V4 41.2(3) . .
O21 V1 O18 V4 -52.3(4) . .
O22 V1 O18 V4 -113.8(3) . .
V7 V1 O18 V4 -91.0(3) . .
V8 V1 O18 V4 -114.2(4) . .
K7 V1 O18 V4 -177.0(3) . .
O8 V8 O18 V1 105.9(2) . .
O22 V8 O18 V1 -0.38(18) . .
O29 V8 O18 V1 -83.6(3) . .
O24 V8 O18 V1 -146.2(2) . .
V9 V8 O18 V1 -128.67(12) . .
V4 V8 O18 V1 -138.9(3) . .
K5 V8 O18 V1 44.7(4) . .
K6 V8 O18 V1 149.05(11) 3_756 .
O8 V8 O18 V4 -115.2(2) . .
O22 V8 O18 V4 138.52(19) . .
O29 V8 O18 V4 55.3(3) . .
O24 V8 O18 V4 -7.29(17) . .
V9 V8 O18 V4 10.2(2) . .
V1 V8 O18 V4 138.9(3) . .
K5 V8 O18 V4 -176.39(19) . .
K6 V8 O18 V4 -72.05(18) 3_756 .
O4 V4 O18 V1 -135.3(3) . .
O24 V4 O18 V1 121.9(3) . .
O25 V4 O18 V1 49.8(5) . .
O19 V4 O18 V1 -27.6(3) . .
V8 V4 O18 V1 114.7(4) . .
V5 V4 O18 V1 0.5(4) . .
K6 V4 O18 V1 -112.8(3) . .
O4 V4 O18 V8 110.0(2) . .
O24 V4 O18 V8 7.27(17) . .
O25 V4 O18 V8 -64.8(4) . .
O19 V4 O18 V8 -142.24(17) . .
V5 V4 O18 V8 -114.13(13) . .
K6 V4 O18 V8 132.60(16) . .
O10 V10 O25 V5 -101.7(2) . .
O33 V10 O25 V5 148.79(17) . .
O34 V10 O25 V5 66.9(3) . .
O30 V10 O25 V5 4.90(17) . .
V16 V10 O25 V5 121.08(12) . .
V14 V10 O25 V5 30.26(18) . .
K7 V10 O25 V5 -105.2(4) 4_565 .
K9 V10 O25 V5 -170.95(11) 4_565 .
K8 V10 O25 V5 -103.16(13) . .
O10 V10 O25 V4 140.0(4) . .
O33 V10 O25 V4 30.5(4) . .
O34 V10 O25 V4 -51.4(5) . .
O30 V10 O25 V4 -113.4(4) . .
V5 V10 O25 V4 -118.3(4) . .
V16 V10 O25 V4 2.8(4) . .
V14 V10 O25 V4 -88.0(4) . .
K7 V10 O25 V4 136.5(3) 4_565 .
K9 V10 O25 V4 70.8(4) 4_565 .
K8 V10 O25 V4 138.6(4) . .
O5 V5 O25 V10 98.3(2) . .
O23 V5 O25 V10 -93.4(3) . .
O30 V5 O25 V10 -4.95(17) . .
O19 V5 O25 V10 -155.34(19) . .
V2 V5 O25 V10 -133.62(11) . .
V4 V5 O25 V10 -148.7(3) . .
K5 V5 O25 V10 12.0(3) 1_455 .
K2 V5 O25 V10 140.33(11) . .
O5 V5 O25 V4 -113.0(2) . .
O23 V5 O25 V4 55.3(3) . .
O30 V5 O25 V4 143.79(19) . .
O19 V5 O25 V4 -6.60(17) . .
V10 V5 O25 V4 148.7(3) . .
V2 V5 O25 V4 15.11(19) . .
K5 V5 O25 V4 160.74(8) 1_455 .
K2 V5 O25 V4 -70.9(2) . .
O4 V4 O25 V10 -132.8(4) . .
O24 V4 O25 V10 -27.1(4) . .
O19 V4 O25 V10 123.7(4) . .
O18 V4 O25 V10 42.0(6) . .
V8 V4 O25 V10 -1.0(4) . .
V5 V4 O25 V10 117.2(4) . .
K6 V4 O25 V10 -160.2(3) . .
O4 V4 O25 V5 110.0(2) . .
O24 V4 O25 V5 -144.23(17) . .
O19 V4 O25 V5 6.54(16) . .
O18 V4 O25 V5 -75.1(3) . .
V8 V4 O25 V5 -118.18(13) . .
K6 V4 O25 V5 82.60(18) . .
O12 V12 O27 V7 -102.0(2) . .
O32 V12 O27 V7 147.69(18) . .
O28 V12 O27 V7 4.37(17) . .
O36 V12 O27 V7 65.2(3) . .
V13 V12 O27 V7 30.56(18) . .
V15 V12 O27 V7 116.62(13) . .
K8 V12 O27 V7 -109.19(18) 4_666 .
O12 V12 O27 V3 139.1(4) . .
O32 V12 O27 V3 28.8(4) . .
O28 V12 O27 V3 -114.5(4) . .
O36 V12 O27 V3 -53.7(6) . .
V7 V12 O27 V3 -118.9(5) . .
V13 V12 O27 V3 -88.3(4) . .
V15 V12 O27 V3 -2.3(5) . .
K8 V12 O27 V3 131.9(4) 4_666 .
O12 V12 O27 K8 7.2(2) . 4_666
O32 V12 O27 K8 -103.12(16) . 4_666
O28 V12 O27 K8 113.56(16) . 4_666
O36 V12 O27 K8 174.4(2) . 4_666
V7 V12 O27 K8 109.19(19) . 4_666
V13 V12 O27 K8 139.75(8) . 4_666
V15 V12 O27 K8 -134.19(10) . 4_666
O7 V7 O27 V12 102.1(2) . .
O22 V7 O27 V12 -92.7(3) . .
O28 V7 O27 V12 -4.42(17) . .
O21 V7 O27 V12 -153.49(19) . .
V1 V7 O27 V12 -133.37(11) . .
V3 V7 O27 V12 -149.9(3) . .
K7 V7 O27 V12 161.10(12) . .
K8 V7 O27 V12 96.1(2) 4_666 .
O7 V7 O27 V3 -108.0(2) . .
O22 V7 O27 V3 57.3(3) . .
O28 V7 O27 V3 145.53(19) . .
O21 V7 O27 V3 -3.55(17) . .
V12 V7 O27 V3 149.9(3) . .
V1 V7 O27 V3 16.57(19) . .
K7 V7 O27 V3 -48.96(15) . .
K8 V7 O27 V3 -113.9(2) 4_666 .
O7 V7 O27 K8 5.9(2) . 4_666
O22 V7 O27 K8 171.2(2) . 4_666
O28 V7 O27 K8 -100.56(18) . 4_666
O21 V7 O27 K8 110.37(18) . 4_666
V12 V7 O27 K8 -96.1(2) . 4_666
V1 V7 O27 K8 130.49(11) . 4_666
V3 V7 O27 K8 113.9(2) . 4_666
K7 V7 O27 K8 64.96(14) . 4_666
O3 V3 O27 V12 -133.6(4) . .
O26 V3 O27 V12 -26.6(4) . .
O21 V3 O27 V12 121.7(4) . .
O20 V3 O27 V12 41.6(6) . .
V7 V3 O27 V12 118.2(5) . .
V6 V3 O27 V12 -0.1(5) . .
K8 V3 O27 V12 -128.3(5) 4_666 .
K7 V3 O27 V12 161.7(4) . .
O3 V3 O27 V7 108.2(2) . .
O26 V3 O27 V7 -144.70(18) . .
O21 V3 O27 V7 3.54(17) . .
O20 V3 O27 V7 -76.6(3) . .
V6 V3 O27 V7 -118.29(13) . .
K8 V3 O27 V7 113.6(2) 4_666 .
K7 V3 O27 V7 43.57(14) . .
O3 V3 O27 K8 -5.4(2) . 4_666
O26 V3 O27 K8 101.71(18) . 4_666
O21 V3 O27 K8 -110.05(19) . 4_666
O20 V3 O27 K8 169.9(2) . 4_666
V7 V3 O27 K8 -113.6(2) . 4_666
V6 V3 O27 K8 128.12(12) . 4_666
K7 V3 O27 K8 -70.02(14) . 4_666
O22 V7 O7 K9 81.1(12) . .
O28 V7 O7 K9 -20.2(12) . .
O21 V7 O7 K9 167.1(11) . .
O27 V7 O7 K9 -108.2(11) . .
V12 V7 O7 K9 -65.0(12) . .
V1 V7 O7 K9 125.7(11) . .
V3 V7 O7 K9 -151.2(11) . .
K7 V7 O7 K9 163.2(13) . .
K8 V7 O7 K9 -103.8(12) 4_666 .
O22 V7 O7 K7 -82.15(18) . .
O28 V7 O7 K7 176.54(14) . .
O21 V7 O7 K7 3.8(2) . .
O27 V7 O7 K7 88.59(18) . .
V12 V7 O7 K7 131.83(9) . .
V1 V7 O7 K7 -37.50(17) . .
V3 V7 O7 K7 45.63(18) . .
K8 V7 O7 K7 93.01(14) 4_666 .
O33 K9 O7 V7 167.3(11) 4_666 .
O6 K9 O7 V7 -34.8(12) 1_655 .
O14W K9 O7 V7 91.3(13) 4_666 .
O3W K9 O7 V7 18.6(13) 1_655 .
O9 K9 O7 V7 -179.0(8) 4_666 .
O4W K9 O7 V7 -90.1(12) 1_655 .
O16 K9 O7 V7 -140.8(12) 4_666 .
O15W K9 O7 V7 78.1(12) 4_666 .
V9 K9 O7 V7 170.7(10) 4_666 .
V16 K9 O7 V7 -161.7(11) 4_666 .
V10 K9 O7 V7 155.5(12) 4_666 .
O33 K9 O7 K7 -29.54(18) 4_666 .
O6 K9 O7 K7 128.40(15) 1_655 .
O14W K9 O7 K7 -105.5(5) 4_666 .
O3W K9 O7 K7 -178.25(16) 1_655 .
O9 K9 O7 K7 -15.8(7) 4_666 .
O4W K9 O7 K7 73.07(19) 1_655 .
O16 K9 O7 K7 22.36(13) 4_666 .
O15W K9 O7 K7 -118.7(3) 4_666 .
V9 K9 O7 K7 -26.1(3) 4_666 .
V16 K9 O7 K7 1.46(13) 4_666 .
V10 K9 O7 K7 -41.33(11) 4_666 .
O6W K7 O7 V7 130.8(4) . .
O21 K7 O7 V7 -3.02(16) . .
O16 K7 O7 V7 151.5(2) 4_666 .
O34 K7 O7 V7 -157.21(18) 4_666 .
O10 K7 O7 V7 -119.3(2) 4_666 .
O1 K7 O7 V7 54.4(2) . .
O9W K7 O7 V7 -3.1(3) 4_566 .
V1 K7 O7 V7 30.11(16) . .
V16 K7 O7 V7 174.47(18) 4_666 .
V10 K7 O7 V7 -138.96(19) 4_666 .
O6W K7 O7 K9 -45.2(5) . .
O21 K7 O7 K9 -179.0(2) . .
O16 K7 O7 K9 -24.44(14) 4_666 .
O34 K7 O7 K9 26.81(18) 4_666 .
O10 K7 O7 K9 64.74(15) 4_666 .
O1 K7 O7 K9 -121.63(16) . .
O9W K7 O7 K9 -179.04(18) 4_566 .
V1 K7 O7 K9 -145.87(15) . .
V16 K7 O7 K9 -1.51(13) 4_666 .
V10 K7 O7 K9 45.06(12) 4_666 .
V7 K7 O7 K9 -176.0(3) . .
O7 V7 O28 V12 -103.0(2) . .
O22 V7 O28 V12 146.93(17) . .
O21 V7 O28 V12 64.9(3) . .
O27 V7 O28 V12 4.29(16) . .
V1 V7 O28 V12 118.81(13) . .
V3 V7 O28 V12 28.12(18) . .
K7 V7 O28 V12 -91.2(5) . .
K8 V7 O28 V12 -37.93(14) 4_666 .
O7 V7 O28 V13 140.6(4) . .
O22 V7 O28 V13 30.6(4) . .
O21 V7 O28 V13 -51.5(5) . .
O27 V7 O28 V13 -112.1(4) . .
V12 V7 O28 V13 -116.4(4) . .
V1 V7 O28 V13 2.4(4) . .
V3 V7 O28 V13 -88.2(4) . .
K7 V7 O28 V13 152.5(3) . .
K8 V7 O28 V13 -154.3(3) 4_666 .
O12 V12 O28 V7 99.8(2) . .
O32 V12 O28 V7 -96.3(3) . .
O27 V12 O28 V7 -4.43(17) . .
O36 V12 O28 V7 -154.63(19) . .
V13 V12 O28 V7 -145.6(3) . .
V15 V12 O28 V7 -133.23(11) . .
K8 V12 O28 V7 45.49(16) 4_666 .
O12 V12 O28 V13 -114.5(2) . .
O32 V12 O28 V13 49.4(4) . .
O27 V12 O28 V13 141.19(19) . .
O36 V12 O28 V13 -9.01(17) . .
V7 V12 O28 V13 145.6(3) . .
V15 V12 O28 V13 12.39(19) . .
K8 V12 O28 V13 -168.89(12) 4_666 .
O13 V13 O28 V7 -133.3(4) . .
O29 V13 O28 V7 -29.2(4) . .
O37 V13 O28 V7 39.3(6) . .
O36 V13 O28 V7 123.9(4) . .
V9 V13 O28 V7 -4.2(4) . .
V12 V13 O28 V7 114.9(4) . .
K5 V13 O28 V7 -79.5(3) . .
K4 V13 O28 V7 -115.7(3) . .
O13 V13 O28 V12 111.7(2) . .
O29 V13 O28 V12 -144.09(18) . .
O37 V13 O28 V12 -75.7(4) . .
O36 V13 O28 V12 8.97(17) . .
V9 V13 O28 V12 -119.10(13) . .
K5 V13 O28 V12 165.54(16) . .
K4 V13 O28 V12 129.41(17) . .
O7 V7 O22 V8 -142.0(4) . .
O28 V7 O22 V8 -31.5(4) . .
O21 V7 O22 V8 112.9(4) . .
O27 V7 O22 V8 52.6(5) . .
V12 V7 O22 V8 -3.6(4) . .
V1 V7 O22 V8 115.2(4) . .
V3 V7 O22 V8 88.8(4) . .
K7 V7 O22 V8 160.7(3) . .
O7 V7 O22 V1 102.7(2) . .
O28 V7 O22 V1 -146.71(17) . .
O21 V7 O22 V1 -2.29(16) . .
O27 V7 O22 V1 -62.7(3) . .
V12 V7 O22 V1 -118.83(13) . .
V3 V7 O22 V1 -26.40(18) . .
K7 V7 O22 V1 45.47(14) . .
O8 V8 O22 V7 137.0(4) . .
O29 V8 O22 V7 30.6(4) . .
O24 V8 O22 V7 -52.7(5) . .
O18 V8 O22 V7 -115.0(4) . .
V9 V8 O22 V7 3.8(4) . .
V1 V8 O22 V7 -115.3(4) . .
V4 V8 O22 V7 -87.2(4) . .
K5 V8 O22 V7 80.7(3) . .
K6 V8 O22 V7 112.9(3) 3_756 .
O8 V8 O22 V1 -107.7(2) . .
O29 V8 O22 V1 145.94(17) . .
O24 V8 O22 V1 62.7(3) . .
O18 V8 O22 V1 0.36(17) . .
V9 V8 O22 V1 119.19(13) . .
V4 V8 O22 V1 28.15(18) . .
K5 V8 O22 V1 -163.95(15) . .
K6 V8 O22 V1 -131.78(15) 3_756 .
O1 V1 O22 V7 -103.9(2) . .
O17 V1 O22 V7 70.6(4) . .
O21 V1 O22 V7 2.35(17) . .
O18 V1 O22 V7 145.5(2) . .
V8 V1 O22 V7 145.9(3) . .
K7 V1 O22 V7 -47.06(15) . .
O1 V1 O22 V8 110.2(2) . .
O17 V1 O22 V8 -75.2(4) . .
O21 V1 O22 V8 -143.53(19) . .
O18 V1 O22 V8 -0.37(17) . .
V7 V1 O22 V8 -145.9(3) . .
K7 V1 O22 V8 167.06(13) . .
O23 V6 O6 K9 138.0(3) . 1_455
O31 V6 O6 K9 -124.1(3) . 1_455
O26 V6 O6 K9 -33.9(4) . 1_455
O20 V6 O6 K9 52.0(4) . 1_455
V11 V6 O6 K9 -79.4(4) . 1_455
V2 V6 O6 K9 94.7(3) . 1_455
V3 V6 O6 K9 8.8(4) . 1_455
K5 V6 O6 K9 -171.5(4) 1_455 1_455
O23 V6 O6 K5 -50.48(15) . 1_455
O31 V6 O6 K5 47.37(16) . 1_455
O26 V6 O6 K5 137.60(14) . 1_455
O20 V6 O6 K5 -136.46(14) . 1_455
V11 V6 O6 K5 92.12(9) . 1_455
V2 V6 O6 K5 -93.83(9) . 1_455
V3 V6 O6 K5 -179.64(7) . 1_455
O5 V5 O23 V6 -136.2(4) . .
O30 V5 O23 V6 -29.4(4) . .
O25 V5 O23 V6 55.2(5) . .
O19 V5 O23 V6 116.8(4) . .
V10 V5 O23 V6 -1.0(4) . .
V2 V5 O23 V6 118.1(4) . .
V4 V5 O23 V6 90.0(4) . .
K5 V5 O23 V6 -78.3(3) 1_455 .
K2 V5 O23 V6 -159.6(4) . .
O5 V5 O23 V2 105.7(2) . .
O30 V5 O23 V2 -147.47(17) . .
O25 V5 O23 V2 -62.9(3) . .
O19 V5 O23 V2 -1.32(17) . .
V10 V5 O23 V2 -119.10(13) . .
V4 V5 O23 V2 -28.11(18) . .
K5 V5 O23 V2 163.6(2) 1_455 .
K2 V5 O23 V2 82.29(14) . .
O5 V5 O23 K5 -57.88(18) . 1_455
O30 V5 O23 K5 48.92(14) . 1_455
O25 V5 O23 K5 133.5(2) . 1_455
O19 V5 O23 K5 -164.94(15) . 1_455
V10 V5 O23 K5 77.29(14) . 1_455
V2 V5 O23 K5 -163.6(2) . 1_455
V4 V5 O23 K5 168.28(5) . 1_455
K2 V5 O23 K5 -81.32(8) . 1_455
O6 V6 O23 V5 134.7(4) . .
O31 V6 O23 V5 28.3(4) . .
O26 V6 O23 V5 -57.5(5) . .
O20 V6 O23 V5 -116.7(4) . .
V11 V6 O23 V5 0.9(4) . .
V2 V6 O23 V5 -117.9(4) . .
V3 V6 O23 V5 -90.4(4) . .
K5 V6 O23 V5 78.4(3) 1_455 .
O6 V6 O23 V2 -107.4(2) . .
O31 V6 O23 V2 146.21(17) . .
O26 V6 O23 V2 60.4(3) . .
O20 V6 O23 V2 1.20(16) . .
V11 V6 O23 V2 118.79(13) . .
V3 V6 O23 V2 27.54(18) . .
K5 V6 O23 V2 -163.7(2) 1_455 .
O6 V6 O23 K5 56.28(18) . 1_455
O31 V6 O23 K5 -50.07(14) . 1_455
O26 V6 O23 K5 -135.8(2) . 1_455
O20 V6 O23 K5 164.92(14) . 1_455
V11 V6 O23 K5 -77.49(14) . 1_455
V2 V6 O23 K5 163.7(2) . 1_455
V3 V6 O23 K5 -168.74(5) . 1_455
O2 V2 O23 V5 -105.8(2) . .
O17 V2 O23 V5 72.5(4) . .
O19 V2 O23 V5 1.35(17) . .
O20 V2 O23 V5 145.2(2) . .
V6 V2 O23 V5 146.5(3) . .
K2 V2 O23 V5 -78.56(14) . .
K1 V2 O23 V5 -136.72(13) . .
O2 V2 O23 V6 107.8(2) . .
O17 V2 O23 V6 -74.0(4) . .
O19 V2 O23 V6 -145.1(2) . .
O20 V2 O23 V6 -1.23(17) . .
V5 V2 O23 V6 -146.5(3) . .
K2 V2 O23 V6 134.99(18) . .
K1 V2 O23 V6 76.83(15) . .
O2 V2 O23 K5 0.3(7) . 1_455
O17 V2 O23 K5 178.6(5) . 1_455
O19 V2 O23 K5 107.5(6) . 1_455
O20 V2 O23 K5 -108.7(6) . 1_455
V5 V2 O23 K5 106.1(7) . 1_455
V6 V2 O23 K5 -107.4(7) . 1_455
K2 V2 O23 K5 27.6(6) . 1_455
K1 V2 O23 K5 -30.6(6) . 1_455
O11 V11 O26 V3 -142.3(4) . .
O32 V11 O26 V3 -32.3(4) . .
O31 V11 O26 V3 109.3(4) . .
O35 V11 O26 V3 46.5(6) . .
V6 V11 O26 V3 115.7(4) . .
V14 V11 O26 V3 84.8(4) . .
V15 V11 O26 V3 -2.5(5) . .
K3 V11 O26 V3 165.7(3) . .
O11 V11 O26 V6 102.0(2) . .
O32 V11 O26 V6 -147.98(17) . .
O31 V11 O26 V6 -6.40(16) . .
O35 V11 O26 V6 -69.2(3) . .
V14 V11 O26 V6 -30.87(18) . .
V15 V11 O26 V6 -118.18(13) . .
K3 V11 O26 V6 50.0(2) . .
O3 V3 O26 V11 135.3(4) . .
O21 V3 O26 V11 -40.5(6) . .
O27 V3 O26 V11 28.8(4) . .
O20 V3 O26 V11 -120.6(4) . .
V7 V3 O26 V11 3.2(4) . .
V6 V3 O26 V11 -113.7(4) . .
K8 V3 O26 V11 70.9(4) 4_666 .
O3 V3 O26 V6 -111.0(2) . .
O21 V3 O26 V6 73.2(3) . .
O27 V3 O26 V6 142.53(18) . .
O20 V3 O26 V6 -6.91(16) . .
V7 V3 O26 V6 116.87(13) . .
K8 V3 O26 V6 -175.38(13) 4_666 .
O6 V6 O26 V11 -97.4(2) . .
O23 V6 O26 V11 95.1(3) . .
O31 V6 O26 V11 6.46(16) . .
O20 V6 O26 V11 154.80(18) . .
V2 V6 O26 V11 133.48(11) . .
V3 V6 O26 V11 147.9(2) . .
K5 V6 O26 V11 -12.2(3) 1_455 .
O6 V6 O26 V3 114.7(2) . .
O23 V6 O26 V3 -52.8(3) . .
O31 V6 O26 V3 -141.43(19) . .
O20 V6 O26 V3 6.91(16) . .
V11 V6 O26 V3 -147.9(2) . .
V2 V6 O26 V3 -14.41(18) . .
K5 V6 O26 V3 -160.11(8) 1_455 .
O2 V2 O20 V3 144.8(3) . .
O17 V2 O20 V3 39.7(3) . .
O19 V2 O20 V3 -52.8(4) . .
O23 V2 O20 V3 -114.7(3) . .
V5 V2 O20 V3 -91.6(3) . .
V6 V2 O20 V3 -115.9(4) . .
K2 V2 O20 V3 -164.5(2) . .
K1 V2 O20 V3 146.0(3) . .
O2 V2 O20 V6 -99.4(2) . .
O17 V2 O20 V6 155.63(18) . .
O19 V2 O20 V6 63.1(3) . .
O23 V2 O20 V6 1.20(16) . .
V5 V2 O20 V6 24.28(18) . .
K2 V2 O20 V6 -48.6(2) . .
K1 V2 O20 V6 -98.15(14) . .
O3 V3 O20 V2 -132.8(3) . .
O26 V3 O20 V2 122.8(3) . .
O21 V3 O20 V2 -24.1(3) . .
O27 V3 O20 V2 52.0(5) . .
V7 V3 O20 V2 2.6(4) . .
V6 V3 O20 V2 116.0(4) . .
K8 V3 O20 V2 -163.4(4) 4_666 .
K7 V3 O20 V2 -63.8(3) . .
O3 V3 O20 V6 111.2(2) . .
O26 V3 O20 V6 6.82(16) . .
O21 V3 O20 V6 -140.09(17) . .
O27 V3 O20 V6 -64.0(4) . .
V7 V3 O20 V6 -113.32(14) . .
K8 V3 O20 V6 80.6(6) 4_666 .
K7 V3 O20 V6 -179.77(11) . .
O6 V6 O20 V2 103.0(2) . .
O23 V6 O20 V2 -1.24(17) . .
O31 V6 O20 V2 -83.4(3) . .
O26 V6 O20 V2 -148.18(19) . .
V11 V6 O20 V2 -129.33(12) . .
V3 V6 O20 V2 -141.4(3) . .
K5 V6 O20 V2 19.1(3) 1_455 .
O6 V6 O20 V3 -115.6(2) . .
O23 V6 O20 V3 140.14(19) . .
O31 V6 O20 V3 58.0(3) . .
O26 V6 O20 V3 -6.80(16) . .
V11 V6 O20 V3 12.05(19) . .
V2 V6 O20 V3 141.4(3) . .
K5 V6 O20 V3 160.52(8) 1_455 .
O31 V14 O14 K3 42.1(2) . .
O34 V14 O14 K3 -141.37(17) . .
O35 V14 O14 K3 -40.7(2) . .
O30 V14 O14 K3 136.95(17) . .
V11 V14 O14 K3 1.2(2) . .
V10 V14 O14 K3 177.79(9) . .
K5 V14 O14 K3 89.25(16) 1_455 .
O31 V14 O14 K4 -109.0(5) . 1_455
O34 V14 O14 K4 67.5(6) . 1_455
O35 V14 O14 K4 168.2(5) . 1_455
O30 V14 O14 K4 -14.1(6) . 1_455
V11 V14 O14 K4 -149.9(5) . 1_455
V10 V14 O14 K4 26.7(6) . 1_455
K5 V14 O14 K4 -61.8(5) 1_455 1_455
K3 V14 O14 K4 -151.1(7) . 1_455
O31 V14 O14 K5 -47.14(17) . 1_455
O34 V14 O14 K5 129.38(14) . 1_455
O35 V14 O14 K5 -129.92(14) . 1_455
O30 V14 O14 K5 47.69(16) . 1_455
V11 V14 O14 K5 -88.06(11) . 1_455
V10 V14 O14 K5 88.54(11) . 1_455
K3 V14 O14 K5 -89.25(16) . 1_455
O13 K3 O14 V14 -128.5(2) 1_455 .
O6W K3 O14 V14 57.0(2) 2_656 .
O5W K3 O14 V14 -65.8(2) . .
O38 K3 O14 V14 133.7(2) 3_666 .
O15 K3 O14 V14 149.1(3) 3_666 .
O11 K3 O14 V14 -1.3(2) . .
O13W K3 O14 V14 -32.5(5) . .
O8W K3 O14 V14 -161.52(19) 2_556 .
V15 K3 O14 V14 136.8(2) 3_666 .
V11 K3 O14 V14 -0.90(17) . .
O13 K3 O14 K4 39.81(12) 1_455 1_455
O6W K3 O14 K4 -134.72(15) 2_656 1_455
O5W K3 O14 K4 102.51(14) . 1_455
O38 K3 O14 K4 -58.02(16) 3_666 1_455
O15 K3 O14 K4 -42.53(12) 3_666 1_455
O11 K3 O14 K4 167.03(12) . 1_455
O13W K3 O14 K4 135.8(4) . 1_455
O8W K3 O14 K4 6.8(2) 2_556 1_455
V15 K3 O14 K4 -54.89(9) 3_666 1_455
V14 K3 O14 K4 168.3(3) . 1_455
V11 K3 O14 K4 167.42(12) . 1_455
O13 K3 O14 K5 -44.84(12) 1_455 1_455
O6W K3 O14 K5 140.62(15) 2_656 1_455
O5W K3 O14 K5 17.86(14) . 1_455
O38 K3 O14 K5 -142.67(12) 3_666 1_455
O15 K3 O14 K5 -127.19(15) 3_666 1_455
O11 K3 O14 K5 82.38(12) . 1_455
O13W K3 O14 K5 51.1(4) . 1_455
O8W K3 O14 K5 -77.9(2) 2_556 1_455
V15 K3 O14 K5 -139.54(9) 3_666 1_455
V14 K3 O14 K5 83.7(2) . 1_455
V11 K3 O14 K5 82.76(9) . 1_455
O17 V1 O1 K7 -91.20(18) . .
O21 V1 O1 K7 3.9(2) . .
O18 V1 O1 K7 170.24(14) . .
O22 V1 O1 K7 86.37(17) . .
V7 V1 O1 K7 46.09(15) . .
V8 V1 O1 K7 126.63(10) . .
O6W K7 O1 V1 141.2(2) . .
O21 K7 O1 V1 -2.94(16) . .
O16 K7 O1 V1 -137.62(19) 4_666 .
O34 K7 O1 V1 -170.9(2) 4_666 .
O10 K7 O1 V1 -48.7(3) 4_666 .
O7 K7 O1 V1 -59.03(19) . .
O9W K7 O1 V1 78.3(2) 4_566 .
V16 K7 O1 V1 -147.62(15) 4_666 .
V10 K7 O1 V1 -99.6(3) 4_666 .
V7 K7 O1 V1 -36.58(15) . .
O25 V10 O10 K8 -3.4(4) . .
O33 V10 O10 K8 96.5(3) . .
O34 V10 O10 K8 -176.5(3) . .
O30 V10 O10 K8 -94.0(4) . .
V5 V10 O10 K8 -49.2(4) . .
V16 V10 O10 K8 142.1(3) . .
V14 V10 O10 K8 -135.8(3) . .
K7 V10 O10 K8 175.3(4) 4_565 .
K9 V10 O10 K8 92.6(3) 4_565 .
O25 V10 O10 K7 -178.61(15) . 4_565
O33 V10 O10 K7 -78.79(19) . 4_565
O34 V10 O10 K7 8.2(2) . 4_565
O30 V10 O10 K7 90.78(18) . 4_565
V5 V10 O10 K7 135.55(10) . 4_565
V16 V10 O10 K7 -33.18(18) . 4_565
V14 V10 O10 K7 49.00(18) . 4_565
K9 V10 O10 K7 -82.70(14) 4_565 4_565
K8 V10 O10 K7 -175.3(4) . 4_565
O1W K8 O10 V10 26.5(4) . .
O15W K8 O10 V10 -61.4(4) . .
O12 K8 O10 V10 -123.1(3) 4_565 .
O11W K8 O10 V10 99.9(4) . .
O27 K8 O10 V10 -173.5(3) 4_565 .
O14W K8 O10 V10 -52.4(5) . .
O2 K8 O10 V10 -5.0(5) 3_656 .
V12 K8 O10 V10 -153.0(3) 4_565 .
V7 K8 O10 V10 -152.2(4) 4_565 .
V3 K8 O10 V10 162.1(4) 4_565 .
K2 K8 O10 V10 -18.8(4) 3_656 .
O1W K8 O10 K7 -158.8(2) . 4_565
O15W K8 O10 K7 113.3(3) . 4_565
O12 K8 O10 K7 51.6(3) 4_565 4_565
O11W K8 O10 K7 -85.4(3) . 4_565
O27 K8 O10 K7 1.18(19) 4_565 4_565
O14W K8 O10 K7 122.3(5) . 4_565
O2 K8 O10 K7 169.76(16) 3_656 4_565
V12 K8 O10 K7 21.7(2) 4_565 4_565
V7 K8 O10 K7 22.48(14) 4_565 4_565
V3 K8 O10 K7 -23.18(15) 4_565 4_565
K2 K8 O10 K7 155.91(14) 3_656 4_565
O32 V12 O12 K8 94.3(2) . 4_666
O27 V12 O12 K8 -7.3(2) . 4_666
O28 V12 O12 K8 -95.66(18) . 4_666
O36 V12 O12 K8 -179.86(15) . 4_666
V7 V12 O12 K8 -51.68(17) . 4_666
V13 V12 O12 K8 -137.40(10) . 4_666
V15 V12 O12 K8 139.84(10) . 4_666
O32 V12 O12 K1 -75.4(5) . 2_656
O27 V12 O12 K1 -177.0(4) . 2_656
O28 V12 O12 K1 94.7(5) . 2_656
O36 V12 O12 K1 10.5(5) . 2_656
V7 V12 O12 K1 138.7(4) . 2_656
V13 V12 O12 K1 52.9(5) . 2_656
V15 V12 O12 K1 -29.8(5) . 2_656
K8 V12 O12 K1 -169.7(6) 4_666 2_656
O1 V1 O21 V7 96.9(2) . .
O17 V1 O21 V7 -158.32(19) . .
O18 V1 O21 V7 -64.0(3) . .
O22 V1 O21 V7 -2.31(16) . .
V8 V1 O21 V7 -26.32(18) . .
K7 V1 O21 V7 101.11(18) . .
O1 V1 O21 V3 -141.4(3) . .
O17 V1 O21 V3 -36.7(3) . .
O18 V1 O21 V3 57.6(4) . .
O22 V1 O21 V3 119.3(3) . .
V7 V1 O21 V3 121.6(4) . .
V8 V1 O21 V3 95.3(3) . .
K7 V1 O21 V3 -137.3(4) . .
O1 V1 O21 K7 -4.2(2) . .
O17 V1 O21 K7 100.57(16) . .
O18 V1 O21 K7 -165.1(2) . .
O22 V1 O21 K7 -103.42(16) . .
V7 V1 O21 K7 -101.11(18) . .
V8 V1 O21 K7 -127.43(9) . .
O7 V7 O21 V1 -103.2(2) . .
O22 V7 O21 V1 2.44(17) . .
O28 V7 O21 V1 88.8(3) . .
O27 V7 O21 V1 150.2(2) . .
V12 V7 O21 V1 131.31(12) . .
V3 V7 O21 V1 146.6(3) . .
K7 V7 O21 V1 -98.84(19) . .
K8 V7 O21 V1 -169.75(13) 4_666 .
O7 V7 O21 V3 110.3(2) . .
O22 V7 O21 V3 -144.13(19) . .
O28 V7 O21 V3 -57.7(3) . .
O27 V7 O21 V3 3.58(17) . .
V12 V7 O21 V3 -15.3(2) . .
V1 V7 O21 V3 -146.6(3) . .
K7 V7 O21 V3 114.6(2) . .
K8 V7 O21 V3 43.68(15) 4_666 .
O7 V7 O21 K7 -4.3(2) . .
O22 V7 O21 K7 101.28(16) . .
O28 V7 O21 K7 -172.3(2) . .
O27 V7 O21 K7 -111.01(17) . .
V12 V7 O21 K7 -129.85(9) . .
V1 V7 O21 K7 98.84(19) . .
V3 V7 O21 K7 -114.6(2) . .
K8 V7 O21 K7 -70.90(12) 4_666 .
O3 V3 O21 V1 131.0(3) . .
O26 V3 O21 V1 -53.2(5) . .
O27 V3 O21 V1 -125.2(4) . .
O20 V3 O21 V1 22.7(4) . .
V7 V3 O21 V1 -121.7(4) . .
V6 V3 O21 V1 -6.8(4) . .
K8 V3 O21 V1 -165.1(3) 4_666 .
K7 V3 O21 V1 133.4(4) . .
O3 V3 O21 V7 -107.4(2) . .
O26 V3 O21 V7 68.5(3) . .
O27 V3 O21 V7 -3.57(17) . .
O20 V3 O21 V7 144.33(17) . .
V6 V3 O21 V7 114.88(14) . .
K8 V3 O21 V7 -43.44(15) 4_666 .
K7 V3 O21 V7 -104.9(2) . .
O3 V3 O21 K7 -2.5(2) . .
O26 V3 O21 K7 173.4(2) . .
O27 V3 O21 K7 101.33(18) . .
O20 V3 O21 K7 -110.77(18) . .
V7 V3 O21 K7 104.9(2) . .
V6 V3 O21 K7 -140.22(11) . .
K8 V3 O21 K7 61.46(15) 4_666 .
O6W K7 O21 V1 -54.0(3) . .
O16 K7 O21 V1 70.9(2) 4_666 .
O34 K7 O21 V1 168.5(2) 4_666 .
O10 K7 O21 V1 158.89(15) 4_666 .
O1 K7 O21 V1 2.49(13) . .
O7 K7 O21 V1 104.65(18) . .
O9W K7 O21 V1 -75.38(17) 4_566 .
V16 K7 O21 V1 99.7(2) 4_666 .
V10 K7 O21 V1 158.42(11) 4_666 .
V7 K7 O21 V1 102.1(2) . .
O6W K7 O21 V7 -156.1(2) . .
O16 K7 O21 V7 -31.2(2) 4_666 .
O34 K7 O21 V7 66.4(3) 4_666 .
O10 K7 O21 V7 56.76(17) 4_666 .
O1 K7 O21 V7 -99.64(18) . .
O7 K7 O21 V7 2.53(13) . .
O9W K7 O21 V7 -177.5(2) 4_566 .
V1 K7 O21 V7 -102.1(2) . .
V16 K7 O21 V7 -2.4(3) 4_666 .
V10 K7 O21 V7 56.30(18) 4_666 .
O6W K7 O21 V3 98.3(3) . .
O16 K7 O21 V3 -136.77(18) 4_666 .
O34 K7 O21 V3 -39.2(4) 4_666 .
O10 K7 O21 V3 -48.82(19) 4_666 .
O1 K7 O21 V3 154.8(2) . .
O7 K7 O21 V3 -103.1(2) . .
O9W K7 O21 V3 76.91(19) 4_566 .
V1 K7 O21 V3 152.3(3) . .
V16 K7 O21 V3 -108.0(2) 4_666 .
V10 K7 O21 V3 -49.3(2) 4_666 .
V7 K7 O21 V3 -105.6(2) . .
O22 V8 O8 K2 29.7(5) . 1_655
O29 V8 O8 K2 128.1(4) . 1_655
O24 V8 O8 K2 -143.9(4) . 1_655
O18 V8 O8 K2 -57.5(5) . 1_655
V9 V8 O8 K2 172.1(4) . 1_655
V1 V8 O8 K2 -15.2(5) . 1_655
V4 V8 O8 K2 -101.2(4) . 1_655
K5 V8 O8 K2 100.2(4) . 1_655
K6 V8 O8 K2 -172.1(6) 3_756 1_655
O22 V8 O8 K6 -158.2(2) . 3_756
O29 V8 O8 K6 -59.8(3) . 3_756
O24 V8 O8 K6 28.2(3) . 3_756
O18 V8 O8 K6 114.6(2) . 3_756
V9 V8 O8 K6 -15.8(3) . 3_756
V1 V8 O8 K6 156.89(14) . 3_756
V4 V8 O8 K6 70.9(3) . 3_756
K5 V8 O8 K6 -87.7(2) . 3_756
O22 V8 O8 K5 -70.51(17) . .
O29 V8 O8 K5 27.85(17) . .
O24 V8 O8 K5 115.88(15) . .
O18 V8 O8 K5 -157.71(13) . .
V9 V8 O8 K5 71.84(12) . .
V1 V8 O8 K5 -115.46(10) . .
V4 V8 O8 K5 158.57(6) . .
K6 V8 O8 K5 87.7(2) 3_756 .
O29 K5 O8 V8 -22.07(15) . .
O7W K5 O8 V8 -107.89(19) 4_665 .
O31 K5 O8 V8 136.7(2) 1_655 .
O30 K5 O8 V8 -160.64(15) 1_655 .
O13 K5 O8 V8 -22.8(2) . .
O23 K5 O8 V8 145.58(17) 1_655 .
O14 K5 O8 V8 -98.6(2) 1_655 .
O6 K5 O8 V8 93.46(18) 1_655 .
O5 K5 O8 V8 -171.5(2) 1_655 .
V14 K5 O8 V8 -154.13(12) 1_655 .
V6 K5 O8 V8 120.91(15) 1_655 .
O29 K5 O8 K2 -167.87(17) . 1_655
O7W K5 O8 K2 106.30(14) 4_665 1_655
O31 K5 O8 K2 -9.1(3) 1_655 1_655
O30 K5 O8 K2 53.56(15) 1_655 1_655
O13 K5 O8 K2 -168.62(11) . 1_655
O23 K5 O8 K2 -0.22(13) 1_655 1_655
O14 K5 O8 K2 115.5(2) 1_655 1_655
O6 K5 O8 K2 -52.34(14) 1_655 1_655
O5 K5 O8 K2 42.72(11) 1_655 1_655
V14 K5 O8 K2 60.1(2) 1_655 1_655
V6 K5 O8 K2 -24.89(14) 1_655 1_655
O29 K5 O8 K6 95.96(14) . 3_756
O7W K5 O8 K6 10.13(13) 4_665 3_756
O31 K5 O8 K6 -105.2(2) 1_655 3_756
O30 K5 O8 K6 -42.61(15) 1_655 3_756
O13 K5 O8 K6 95.21(14) . 3_756
O23 K5 O8 K6 -96.39(12) 1_655 3_756
O14 K5 O8 K6 19.4(3) 1_655 3_756
O6 K5 O8 K6 -148.51(11) 1_655 3_756
O5 K5 O8 K6 -53.45(11) 1_655 3_756
V14 K5 O8 K6 -36.1(2) 1_655 3_756
V6 K5 O8 K6 -121.06(9) 1_655 3_756
O6 V6 O31 V11 104.3(2) . .
O23 V6 O31 V11 -147.77(17) . .
O26 V6 O31 V11 -6.40(16) . .
O20 V6 O31 V11 -69.5(3) . .
V2 V6 O31 V11 -120.86(13) . .
V3 V6 O31 V11 -32.34(18) . .
K5 V6 O31 V11 159.6(2) 1_455 .
O6 V6 O31 V14 -136.1(4) . .
O23 V6 O31 V14 -28.1(4) . .
O26 V6 O31 V14 113.3(4) . .
O20 V6 O31 V14 50.1(6) . .
V11 V6 O31 V14 119.7(5) . .
V2 V6 O31 V14 -1.2(5) . .
V3 V6 O31 V14 87.3(4) . .
K5 V6 O31 V14 -80.8(4) 1_455 .
O6 V6 O31 K5 -55.32(19) . 1_455
O23 V6 O31 K5 52.64(15) . 1_455
O26 V6 O31 K5 -165.98(15) . 1_455
O20 V6 O31 K5 130.9(3) . 1_455
V11 V6 O31 K5 -159.6(2) . 1_455
V2 V6 O31 K5 79.55(13) . 1_455
V3 V6 O31 K5 168.07(5) . 1_455
O11 V11 O31 V6 -99.1(2) . .
O26 V11 O31 V6 6.53(17) . .
O32 V11 O31 V6 99.5(3) . .
O35 V11 O31 V6 155.58(19) . .
V14 V11 O31 V6 150.8(3) . .
V15 V11 O31 V6 135.75(11) . .
K3 V11 O31 V6 -133.35(16) . .
O11 V11 O31 V14 110.1(2) . .
O26 V11 O31 V14 -144.26(19) . .
O32 V11 O31 V14 -51.3(3) . .
O35 V11 O31 V14 4.79(17) . .
V6 V11 O31 V14 -150.8(3) . .
V15 V11 O31 V14 -15.04(19) . .
K3 V11 O31 V14 75.85(14) . .
O11 V11 O31 K5 0.9(6) . 1_455
O26 V11 O31 K5 106.5(5) . 1_455
O32 V11 O31 K5 -160.6(4) . 1_455
O35 V11 O31 K5 -104.4(5) . 1_455
V6 V11 O31 K5 100.0(6) . 1_455
V14 V11 O31 K5 -109.2(6) . 1_455
V15 V11 O31 K5 -124.3(5) . 1_455
K3 V11 O31 K5 -33.4(5) . 1_455
O14 V14 O31 V6 133.8(4) . .
O34 V14 O31 V6 -40.1(6) . .
O35 V14 O31 V6 -122.6(4) . .
O30 V14 O31 V6 27.2(4) . .
V11 V14 O31 V6 -117.8(5) . .
V10 V14 O31 V6 1.0(5) . .
K5 V14 O31 V6 81.8(4) 1_455 .
K3 V14 O31 V6 164.5(4) . .
O14 V14 O31 V11 -108.4(2) . .
O34 V14 O31 V11 77.6(3) . .
O35 V14 O31 V11 -4.82(17) . .
O30 V14 O31 V11 145.02(19) . .
V10 V14 O31 V11 118.81(14) . .
K5 V14 O31 V11 -160.4(2) 1_455 .
K3 V14 O31 V11 -77.76(14) . .
O14 V14 O31 K5 52.0(2) . 1_455
O34 V14 O31 K5 -122.0(3) . 1_455
O35 V14 O31 K5 155.59(16) . 1_455
O30 V14 O31 K5 -54.57(14) . 1_455
V11 V14 O31 K5 160.4(2) . 1_455
V10 V14 O31 K5 -80.78(11) . 1_455
K3 V14 O31 K5 82.65(8) . 1_455
O5 V5 O30 V10 -105.3(2) . .
O23 V5 O30 V10 146.60(17) . .
O25 V5 O30 V10 4.78(16) . .
O19 V5 O30 V10 65.6(3) . .
V2 V5 O30 V10 119.66(13) . .
V4 V5 O30 V10 29.51(18) . .
K5 V5 O30 V10 -162.1(2) 1_455 .
K2 V5 O30 V10 -146.02(9) . .
O5 V5 O30 V14 137.6(4) . .
O23 V5 O30 V14 29.5(4) . .
O25 V5 O30 V14 -112.4(4) . .
O19 V5 O30 V14 -51.5(5) . .
V10 V5 O30 V14 -117.1(4) . .
V2 V5 O30 V14 2.5(5) . .
V4 V5 O30 V14 -87.6(4) . .
K5 V5 O30 V14 80.8(4) 1_455 .
K2 V5 O30 V14 96.8(4) . .
O5 V5 O30 K5 56.82(19) . 1_455
O23 V5 O30 K5 -51.31(15) . 1_455
O25 V5 O30 K5 166.87(15) . 1_455
O19 V5 O30 K5 -132.3(3) . 1_455
V10 V5 O30 K5 162.1(2) . 1_455
V2 V5 O30 K5 -78.24(14) . 1_455
V4 V5 O30 K5 -168.39(5) . 1_455
K2 V5 O30 K5 16.08(18) . 1_455
O10 V10 O30 V5 104.1(2) . .
O25 V10 O30 V5 -4.95(17) . .
O33 V10 O30 V5 -93.0(3) . .
O34 V10 O30 V5 -153.4(2) . .
V16 V10 O30 V5 -134.48(11) . .
V14 V10 O30 V5 -147.6(3) . .
K7 V10 O30 V5 157.75(11) 4_565 .
K8 V10 O30 V5 77.14(14) . .
O10 V10 O30 V14 -108.3(2) . .
O25 V10 O30 V14 142.69(19) . .
O33 V10 O30 V14 54.6(3) . .
O34 V10 O30 V14 -5.73(17) . .
V5 V10 O30 V14 147.6(3) . .
V16 V10 O30 V14 13.15(19) . .
K7 V10 O30 V14 -54.61(16) 4_565 .
K8 V10 O30 V14 -135.22(12) . .
O10 V10 O30 K5 1.3(7) . 1_455
O25 V10 O30 K5 -107.7(6) . 1_455
O33 V10 O30 K5 164.2(5) . 1_455
O34 V10 O30 K5 103.9(6) . 1_455
V5 V10 O30 K5 -102.8(6) . 1_455
V16 V10 O30 K5 122.8(6) . 1_455
V14 V10 O30 K5 109.6(6) . 1_455
K7 V10 O30 K5 55.0(6) 4_565 1_455
K8 V10 O30 K5 -25.6(6) . 1_455
O14 V14 O30 V5 -134.6(4) . .
O31 V14 O30 V5 -27.5(4) . .
O34 V14 O30 V5 121.0(4) . .
O35 V14 O30 V5 41.1(6) . .
V11 V14 O30 V5 -2.6(4) . .
V10 V14 O30 V5 115.3(4) . .
K5 V14 O30 V5 -82.0(4) 1_455 .
K3 V14 O30 V5 -91.3(4) . .
O14 V14 O30 V10 110.1(2) . .
O31 V14 O30 V10 -142.84(18) . .
O34 V14 O30 V10 5.68(17) . .
O35 V14 O30 V10 -74.3(3) . .
V11 V14 O30 V10 -117.93(13) . .
K5 V14 O30 V10 162.7(2) 1_455 .
K3 V14 O30 V10 153.33(9) . .
O14 V14 O30 K5 -52.60(19) . 1_455
O31 V14 O30 K5 54.49(14) . 1_455
O34 V14 O30 K5 -156.98(15) . 1_455
O35 V14 O30 K5 123.1(3) . 1_455
V11 V14 O30 K5 79.41(12) . 1_455
V10 V14 O30 K5 -162.7(2) . 1_455
K3 V14 O30 K5 -9.33(18) . 1_455
O23 V5 O5 K2 -33.1(2) . .
O30 V5 O5 K2 -132.27(19) . .
O25 V5 O5 K2 139.43(18) . .
O19 V5 O5 K2 53.1(2) . .
V10 V5 O5 K2 -176.70(11) . .
V2 V5 O5 K2 10.7(2) . .
V4 V5 O5 K2 96.08(18) . .
K5 V5 O5 K2 -84.23(17) 1_455 .
O23 V5 O5 K6 106.1(4) . 3_656
O30 V5 O5 K6 6.9(4) . 3_656
O25 V5 O5 K6 -81.4(4) . 3_656
O19 V5 O5 K6 -167.7(3) . 3_656
V10 V5 O5 K6 -37.5(4) . 3_656
V2 V5 O5 K6 149.9(3) . 3_656
V4 V5 O5 K6 -124.7(3) . 3_656
K5 V5 O5 K6 55.0(4) 1_455 3_656
K2 V5 O5 K6 139.2(5) . 3_656
O23 V5 O5 K5 51.18(15) . 1_455
O30 V5 O5 K5 -48.04(15) . 1_455
O25 V5 O5 K5 -136.33(14) . 1_455
O19 V5 O5 K5 137.32(13) . 1_455
V10 V5 O5 K5 -92.46(9) . 1_455
V2 V5 O5 K5 94.93(9) . 1_455
V4 V5 O5 K5 -179.69(7) . 1_455
K2 V5 O5 K5 84.23(17) . 1_455
O8 K2 O5 V5 123.5(2) 1_455 .
O15W K2 O5 V5 -78.9(7) 3_656 .
O14W K2 O5 V5 -121.1(8) 3_656 .
O2W K2 O5 V5 56.0(2) . .
O1W K2 O5 V5 -74.5(2) 3_656 .
O4 K2 O5 V5 -165.2(2) 3_656 .
O2 K2 O5 V5 -12.3(2) . .
V2 K2 O5 V5 -8.06(18) . .
K8 K2 O5 V5 -64.7(2) 3_656 .
K6 K2 O5 V5 158.8(3) 3_656 .
O8 K2 O5 K6 -35.34(13) 1_455 3_656
O15W K2 O5 K6 122.3(6) 3_656 3_656
O14W K2 O5 K6 80.1(8) 3_656 3_656
O2W K2 O5 K6 -102.78(14) . 3_656
O1W K2 O5 K6 126.66(15) 3_656 3_656
O4 K2 O5 K6 36.01(11) 3_656 3_656
O2 K2 O5 K6 -171.08(12) . 3_656
V5 K2 O5 K6 -158.8(3) . 3_656
V2 K2 O5 K6 -166.88(13) . 3_656
K8 K2 O5 K6 136.50(9) 3_656 3_656
O8 K2 O5 K5 44.14(11) 1_455 1_455
O15W K2 O5 K5 -158.2(6) 3_656 1_455
O14W K2 O5 K5 159.6(8) 3_656 1_455
O2W K2 O5 K5 -23.30(14) . 1_455
O1W K2 O5 K5 -153.86(14) 3_656 1_455
O4 K2 O5 K5 115.49(12) 3_656 1_455
O2 K2 O5 K5 -91.60(11) . 1_455
V5 K2 O5 K5 -79.3(2) . 1_455
V2 K2 O5 K5 -87.40(8) . 1_455
K8 K2 O5 K5 -144.02(7) 3_656 1_455
K6 K2 O5 K5 79.48(11) 3_656 1_455
O24 V4 O4 K6 125.1(2) . .
O25 V4 O4 K6 -140.0(2) . .
O19 V4 O4 K6 -57.1(3) . .
O18 V4 O4 K6 42.7(3) . .
V8 V4 O4 K6 84.2(2) . .
V5 V4 O4 K6 -98.8(2) . .
O24 V4 O4 K2 -83.3(3) . 3_656
O25 V4 O4 K2 11.6(3) . 3_656
O19 V4 O4 K2 94.5(3) . 3_656
O18 V4 O4 K2 -165.7(3) . 3_656
V8 V4 O4 K2 -124.2(2) . 3_656
V5 V4 O4 K2 52.8(3) . 3_656
K6 V4 O4 K2 151.6(5) . 3_656
O7W K6 O4 V4 132.7(3) 2_646 .
O8 K6 O4 V4 -161.0(3) 3_756 .
O10W K6 O4 V4 -66.5(3) . .
O5 K6 O4 V4 123.4(3) 3_656 .
O9 K6 O4 V4 -107.2(3) 3_756 .
O11W K6 O4 V4 11.5(3) 3_656 .
O1W K6 O4 V4 68.9(3) 3_656 .
V8 K6 O4 V4 -145.4(3) 3_756 .
V9 K6 O4 V4 -123.5(2) 3_756 .
K5 K6 O4 V4 166.2(2) 3_756 .
O7W K6 O4 K2 -27.2(3) 2_646 3_656
O8 K6 O4 K2 39.09(12) 3_756 3_656
O10W K6 O4 K2 133.59(18) . 3_656
O5 K6 O4 K2 -36.48(12) 3_656 3_656
O9 K6 O4 K2 92.9(2) 3_756 3_656
O11W K6 O4 K2 -148.42(16) 3_656 3_656
O1W K6 O4 K2 -91.05(13) 3_656 3_656
V8 K6 O4 K2 54.72(10) 3_756 3_656
V4 K6 O4 K2 -159.9(3) . 3_656
V9 K6 O4 K2 76.62(14) 3_756 3_656
K5 K6 O4 K2 6.33(13) 3_756 3_656
